data_7718277
loop_
_publ_author_name
'Yao, Zhiwei'
'Gao, Ting'
'Yan, Pengfei'
'Zhou, Yanyan'
'Li, Hongfeng'

_publ_section_title
;
 Strong upconverted circularly polarized emission from a chiral
 tetrahedral Yb/Eu cage.
;
_journal_issue 14
_journal_name_full 'Dalton transactions (Cambridge, England : 2003)'
_journal_page_first 5731
_journal_page_last 5738
_journal_paper_doi 10.1039/d5dt00219b
_journal_volume 54
_journal_year 2025
_chemical_absolute_configuration ad
_chemical_formula_moiety 'C296 H188 F36 N4 O32 P8 Yb4, 26(C4 H8 O), 2(C6 H14), 1.2[C4H8O]'
_chemical_formula_sum 'C412 H424 F36 N4 O58 P8 Yb4'
_chemical_formula_weight 7983.45
_space_group_crystal_system monoclinic
_space_group_IT_number 5
_space_group_name_Hall 'C 2y'
_space_group_name_H-M_alt 'C 1 2 1'
_atom_sites_solution_hydrogens mixed
_atom_sites_solution_primary dual
_atom_sites_solution_secondary difmap
_audit_creation_date 2025-01-13
_audit_creation_method
;
Olex2 1.5
(compiled 2022.04.07 svn.rca3783a0 for OlexSys, GUI svn.r6498)
;
_audit_update_record
;
2025-01-14 deposited with the CCDC.	2025-03-06 downloaded from the CCDC.
;
_cell_angle_alpha 90
_cell_angle_beta 129.292(2)
_cell_angle_gamma 90
_cell_formula_units_Z 2
_cell_length_a 43.1068(13)
_cell_length_b 21.1124(5)
_cell_length_c 29.4778(9)
_cell_measurement_reflns_used 9995
_cell_measurement_temperature 100(2)
_cell_measurement_theta_max 27.518
_cell_measurement_theta_min 2.557
_cell_volume 20762.5(12)
_computing_cell_refinement 'SAINT V8.40B (Bruker, 2016)'
_computing_data_collection 'Bruker D8 Venture diffractometer'
_computing_data_reduction 'SAINT V8.40B (Bruker, 2016)'
_computing_molecular_graphics 'Olex2 1.5 (Dolomanov et al., 2009)'
_computing_publication_material 'Olex2 1.5 (Dolomanov et al., 2009)'
_computing_structure_refinement 'SHELXL 2019/3 (Sheldrick, 2015)'
_computing_structure_solution 'SHELXT 2018/2 (Sheldrick, 2018)'
_diffrn_ambient_temperature 100(2)
_diffrn_detector 'Bruker PHOTON-II area detector'
_diffrn_detector_area_resol_mean 7.4
_diffrn_detector_type 'CMOS-PHOTONII area detector'
_diffrn_measured_fraction_theta_full 0.998
_diffrn_measured_fraction_theta_max 0.997
_diffrn_measurement_device 'three-circle diffractometer'
_diffrn_measurement_device_type 'Bruker PHOTON-II area detector'
_diffrn_measurement_method 'phi and omega scans'
_diffrn_radiation_monochromator graphite
_diffrn_radiation_probe x-ray
_diffrn_radiation_type MoK\a
_diffrn_radiation_wavelength 0.71073
_diffrn_reflns_av_R_equivalents 0.0626
_diffrn_reflns_av_unetI/netI 0.0331
_diffrn_reflns_Laue_measured_fraction_full 0.998
_diffrn_reflns_Laue_measured_fraction_max 0.997
_diffrn_reflns_limit_h_max 56
_diffrn_reflns_limit_h_min -56
_diffrn_reflns_limit_k_max 27
_diffrn_reflns_limit_k_min -27
_diffrn_reflns_limit_l_max 38
_diffrn_reflns_limit_l_min -38
_diffrn_reflns_number 626320
_diffrn_reflns_point_group_measured_fraction_full 0.998
_diffrn_reflns_point_group_measured_fraction_max 0.997
_diffrn_reflns_theta_full 25.242
_diffrn_reflns_theta_max 27.545
_diffrn_reflns_theta_min 2.531
_diffrn_source 'sealed X-ray tube'
_diffrn_source_target Mo
_diffrn_standards_number 0
_exptl_absorpt_coefficient_mu 1.007
_exptl_absorpt_correction_T_max 0.7441
_exptl_absorpt_correction_T_min 0.6107
_exptl_absorpt_correction_type multi-scan
_exptl_absorpt_process_details
;
 SADABS 2016/2: Krause, L., Herbst-Irmer, R., Sheldrick G.M. & Stalke D.,
 J. Appl. Cryst. 48 (2015) 3-10
;
_exptl_crystal_colour 'clear yellowish yellow'
_exptl_crystal_colour_lustre clear
_exptl_crystal_colour_modifier yellowish
_exptl_crystal_colour_primary yellow
_exptl_crystal_density_diffrn 1.277
_exptl_crystal_density_method 'not measured'
_exptl_crystal_description block
_exptl_crystal_F_000 8224
_exptl_crystal_size_max 0.21
_exptl_crystal_size_mid 0.2
_exptl_crystal_size_min 0.19
_refine_diff_density_max 1.082
_refine_diff_density_min -0.517
_refine_diff_density_rms 0.068
_refine_ls_abs_structure_details
;
 Flack x determined using 19783 quotients [(I+)-(I-)]/[(I+)+(I-)]
 (Parsons, Flack and Wagner, Acta Cryst. B69 (2013) 249-259).
;
_refine_ls_abs_structure_Flack -0.0105(12)
_refine_ls_extinction_method none
_refine_ls_goodness_of_fit_ref 1.045
_refine_ls_hydrogen_treatment constr
_refine_ls_matrix_type full
_refine_ls_number_parameters 3076
_refine_ls_number_reflns 47768
_refine_ls_number_restraints 2362
_refine_ls_restrained_S_all 1.066
_refine_ls_R_factor_all 0.0381
_refine_ls_R_factor_gt 0.0308
_refine_ls_shift/su_max 0.007
_refine_ls_shift/su_mean 0.000
_refine_ls_structure_factor_coef Fsqd
_refine_ls_weighting_details 'w=1/[\s^2^(Fo^2^)+(0.0471P)^2^+13.5580P] where P=(Fo^2^+2Fc^2^)/3'
_refine_ls_weighting_scheme calc
_refine_ls_wR_factor_gt 0.0754
_refine_ls_wR_factor_ref 0.0793
_reflns_Friedel_coverage 0.946
_reflns_Friedel_fraction_full 0.998
_reflns_Friedel_fraction_max 0.996
_reflns_number_gt 43524
_reflns_number_total 47768
_reflns_threshold_expression 'I > 2\s(I)'
_cod_data_source_file d5dt00219b2.cif
_cod_data_source_block yzw_0110
_cod_depositor_comments
;
The following automatic conversions were performed:

data item '_diffrn_radiation_probe' value 'X-ray' was changed to
'x-ray' in accordance with the
/home/data/users/saulius/crontab/automatic-downloads/rss-feeds/RSC/lib/dictionaries/cif_core.dic
dictionary named 'cif_core.dic' version 2.4.2 last updated on
2011-04-26.

Automatic conversion script
Id: cif_fix_values 8170 2020-07-09 18:12:32Z antanas 

 Adding full bibliography for 7718277.cif.
;
_cod_original_cell_volume 20762.5(11)
_cod_database_code 7718277
_shelx_shelxl_version_number 2019/3
_shelx_space_group_comment
;
The symmetry employed for this shelxl refinement is uniquely defined
by the following loop, which should always be used as a source of
symmetry information in preference to the above space-group names.
They are only intended as comments.
;
_shelx_estimated_absorpt_t_max 0.832
_shelx_estimated_absorpt_t_min 0.816
_olex2_refinement_description
;
1. Fixed Uiso
 At 1.2 times of:
  All C(H) groups, All C(H,H) groups, All C(H,H,H,H) groups
 At 1.5 times of:
  All C(H,H,H) groups
2. Restrained distances
 C157-C156 = C158-C157 = C159-C158 = C159-C156
 1.54 with sigma of 0.01
 C217-C216 = C218-C217 = C219-C218 = C220-C219 = C221-C220
 1.54 with sigma of 0.01
 C233-C232 = C234-C233 = C235-C234
 1.54 with sigma of 0.01
 O28-C235 = O28-C232
 1.43 with sigma of 0.01
 O31-C259 = O31-C256
 1.43 with sigma of 0.01
 C259-C258 = C258-C257 = C257-C256
 1.54 with sigma of 0.01
 C203-C202 = C202-C201 = C201-C200
 1.54 with sigma of 0.01
 O25-C203 = O25-C200
 1.43 with sigma of 0.01
 C251-C250 = C250-C249 = C249-C248
 1.54 with sigma of 0.01
 O30-C248 = O30-C251
 1.43 with sigma of 0.01
 C185-C184 = C186-C185 = C187-C186
 1.54 with sigma of 0.01
 O23-C187 = O23-C184
 1.43 with sigma of 0.01
 C211-C210 = C210-C209 = C209-C208
 1.54 with sigma of 0.01
 O26-C208 = O26-C211
 1.43 with sigma of 0.01
 C229-C228 = C230-C229 = C231-C230
 1.51 with sigma of 0.01
 O27-C231 = O27-C228
 1.43 with sigma of 0.01
 O29-C243 = O29-C240
 1.43 with sigma of 0.01
 C243-C242 = C242-C241 = C241-C240
 1.54 with sigma of 0.01
 C237-C236 = C238-C237 = C239-C238
 1.54 with sigma of 0.01
 C219-C221 = C220-C218 = C216-C218 = C217-C219
 2.515 with sigma of 0.02
 C235-C232
 2.336 with sigma of 0.02
 C235-C233 = C232-C234
 2.515 with sigma of 0.02
 C256-C258 = C259-C257
 2.515 with sigma of 0.02
 C256-C259
 2.336 with sigma of 0.02
 C200-C202 = C201-C203
 2.515 with sigma of 0.02
 O31-C258 = O31-C257
 2.426 with sigma of 0.02
 C200-C203
 2.336 with sigma of 0.02
 O30-C249 = O30-C250
 2.426 with sigma of 0.02
 C248-C250 = C251-C249
 2.515 with sigma of 0.02
 C248-C251
 2.336 with sigma of 0.02
 C187-C184
 2.336 with sigma of 0.02
 C187-C185 = C184-C186
 2.515 with sigma of 0.02
 C211-C209 = C210-C208
 2.515 with sigma of 0.02
 C208-C211
 2.336 with sigma of 0.02
 O27-C229 = O27-C230
 2.426 with sigma of 0.02
 C231-C228
 2.336 with sigma of 0.02
 C231-C229 = C230-C228
 2.515 with sigma of 0.02
 C243-C241 = C242-C240
 2.515 with sigma of 0.02
 C240-C243
 2.336 with sigma of 0.02
 C239-C237 = C236-C238
 2.515 with sigma of 0.02
 C239-C236
 2.336 with sigma of 0.02
 O28A-C237 = O28A-C238
 2.426 with sigma of 0.02
3. Uiso/Uaniso restraints and constraints
C216 \\sim C217 \\sim C218 \\sim C219 \\sim C220 \\sim C221 \\sim C222 \\sim
C223 \\sim C224 \\sim C225 \\sim C226 \\sim C227: within 2A with sigma of 0.01
and sigma for terminal atoms of 0.02 within 2A
C232 \\sim C233 \\sim C234 \\sim C235 \\sim O28 \\sim C236 \\sim C237 \\sim
C238 \\sim C239 \\sim O28A: within 2A with sigma of 0.01 and sigma for terminal
atoms of 0.02 within 2A
C200 \\sim C201 \\sim C202 \\sim C203 \\sim O25 \\sim C204 \\sim C205 \\sim
C206 \\sim C207 \\sim O25A: within 2A with sigma of 0.01 and sigma for terminal
atoms of 0.02 within 2A
C252 \\sim C253 \\sim C254 \\sim C255 \\sim O30A \\sim C248 \\sim C249 \\sim
C250 \\sim C251 \\sim O30: within 2A with sigma of 0.01 and sigma for terminal
atoms of 0.02 within 2A
C260 \\sim C261 \\sim C262 \\sim C263 \\sim O31A \\sim C256 \\sim C257 \\sim
C258 \\sim C259 \\sim O31: within 2A with sigma of 0.01 and sigma for terminal
atoms of 0.02 within 2A
C240 \\sim C241 \\sim C242 \\sim C243 \\sim O29 \\sim C244 \\sim C245 \\sim
C246 \\sim C247 \\sim O29A: within 2A with sigma of 0.01 and sigma for terminal
atoms of 0.02 within 2A
C228 \\sim C229 \\sim C230 \\sim C231 \\sim O27: within 2A with sigma of 0.01
and sigma for terminal atoms of 0.02 within 2A
C208 \\sim C209 \\sim C210 \\sim C211 \\sim O26 \\sim C212 \\sim C213 \\sim
C214 \\sim C215 \\sim O26A: within 2A with sigma of 0.01 and sigma for terminal
atoms of 0.02 within 2A
C192 \\sim C193 \\sim C194 \\sim C195 \\sim O24 \\sim C196 \\sim C197 \\sim
C198 \\sim C199 \\sim O24A: within 2A with sigma of 0.01 and sigma for terminal
atoms of 0.02 within 2A
C137 \\sim C138 \\sim F13 \\sim F14 \\sim F15 \\sim C150 \\sim F13A \\sim F14A
\\sim F15A: within 2A with sigma of 0.01 and sigma for terminal atoms of 0.02
within 2A
O21 \\sim C168 \\sim C169 \\sim C170 \\sim C171 \\sim C172 \\sim C173 \\sim
C174 \\sim C175: within 2A with sigma of 0.01 and sigma for terminal atoms of
0.02 within 2A
C117 \\sim C118 \\sim F7 \\sim F8 \\sim F9 \\sim C149 \\sim F7A \\sim F8A \\sim
F9A: within 2A with sigma of 0.01 and sigma for terminal atoms of 0.02 within 2A
C184 \\sim C185 \\sim C186 \\sim C187 \\sim O23 \\sim C188 \\sim C189 \\sim
C190 \\sim C191 \\sim O23A: within 2A with sigma of 0.01 and sigma for terminal
atoms of 0.02 within 2A
C128 \\sim F10 \\sim F11 \\sim F12 \\sim F10A \\sim F11A \\sim F12A: within 2A
with sigma of 0.01 and sigma for terminal atoms of 0.02 within 2A
C155 \\sim C156 \\sim C158 \\sim O18 \\sim C157 \\sim C159: within 2A with
sigma of 0.01 and sigma for terminal atoms of 0.02 within 2A
C108 \\sim F4 \\sim F5 \\sim F6 \\sim F4A \\sim F5A \\sim F6A: within 2A with
sigma of 0.01 and sigma for terminal atoms of 0.02 within 2A
O22 \\sim C176 \\sim C177 \\sim C178 \\sim C179 \\sim C180 \\sim C181 \\sim
C182 \\sim C183: within 2A with sigma of 0.01 and sigma for terminal atoms of
0.02 within 2A
Uanis(O25A) \\sim Ueq, Uanis(C204) \\sim Ueq, Uanis(C205) \\sim Ueq,
Uanis(C206) \\sim Ueq, Uanis(C207) \\sim Ueq, Uanis(C203) \\sim Ueq,
Uanis(C200) \\sim Ueq, Uanis(C201) \\sim Ueq, Uanis(O25) \\sim Ueq, Uanis(C202)
\\sim Ueq: with sigma of 0.01 and sigma for terminal atoms of 0.02
Uanis(F5A) \\sim Ueq, Uanis(F4A) \\sim Ueq, Uanis(F6A) \\sim Ueq, Uanis(C128)
\\sim Ueq, Uanis(F10) \\sim Ueq, Uanis(F11) \\sim Ueq, Uanis(F12) \\sim Ueq,
Uanis(F10A) \\sim Ueq, Uanis(F11A) \\sim Ueq, Uanis(F12A) \\sim Ueq,
Uanis(C138) \\sim Ueq, Uanis(F13) \\sim Ueq, Uanis(F14) \\sim Ueq, Uanis(F15)
\\sim Ueq, Uanis(C150) \\sim Ueq, Uanis(F13A) \\sim Ueq, Uanis(F14A) \\sim Ueq,
Uanis(F15A) \\sim Ueq, Uanis(C255) \\sim Ueq: with sigma of 0.003 and sigma for
terminal atoms of 0.006
Uanis(F10A) \\sim Ueq: with sigma of 0.001 and sigma for terminal atoms of 0.002
Uanis(C262) \\sim Ueq, Uanis(C263) \\sim Ueq, Uanis(O31A) \\sim Ueq,
Uanis(C260) \\sim Ueq, Uanis(C261) \\sim Ueq, Uanis(C258) \\sim Ueq,
Uanis(C259) \\sim Ueq, Uanis(O31) \\sim Ueq, Uanis(C256) \\sim Ueq, Uanis(C257)
\\sim Ueq: with sigma of 0.01 and sigma for terminal atoms of 0.02
4. Same fragment restrains
{C108, F4A, F5A, F6A} sigma for 1-2: 0.01, 1-3: 0.01
as in
{C108, F4, F5, F6}
{C117, C149, F7A, F8A, F9A} sigma for 1-2: 0.01, 1-3: 0.01
as in
{C117, C118, F7, F8, F9}
{C128, F10A, F11A, F12A} sigma for 1-2: 0.01, 1-3: 0.01
as in
{C128, F10, F11, F12}
{C137, C150, F13A, F14A, F15A} sigma for 1-2: 0.01, 1-3: 0.01
as in
{C137, C138, F13, F14, F15}
{O21, C172, C173, C174, C175} sigma for 1-2: 0.01, 1-3: 0.01
as in
{O21, C168, C169, C170, C171}
{O22, C180, C181, C182, C183} sigma for 1-2: 0.01, 1-3: 0.01
as in
{O22, C176, C177, C178, C179}
{C188, C189, C190, C191, O23A} sigma for 1-2: 0.01, 1-3: 0.01
as in
{C184, C185, C186, C187, O23}
{C196, C197, C198, C199, O24A} sigma for 1-2: 0.01, 1-3: 0.01
as in
{C192, C193, C194, C195, O24}
{C204, C205, C206, C207, O25A} sigma for 1-2: 0.01, 1-3: 0.01
as in
{C200, C201, C202, C203, O25}
{C212, C213, C214, C215, O26A} sigma for 1-2: 0.01, 1-3: 0.01
as in
{C208, C209, C210, C211, O26}
{C222, C223, C224, C225, C226, C227} sigma for 1-2: 0.01, 1-3: 0.01
as in
{C216, C217, C218, C219, C220, C221}
{C236, C237, C238, C239, O28A} sigma for 1-2: 0.01, 1-3: 0.01
as in
{C232, C233, C234, C235, O28}
{C244, C245, C246, C247, O29A} sigma for 1-2: 0.01, 1-3: 0.01
as in
{C240, C241, C242, C243, O29}
{C252, C253, C254, C255, O30A} sigma for 1-2: 0.01, 1-3: 0.01
as in
{C248, C249, C250, C251, O30}
{C260, C261, C262, C263, O31A} sigma for 1-2: 0.01, 1-3: 0.01
as in
{C256, C257, C258, C259, O31}
5. Others
 Sof(F4A)=Sof(F5A)=Sof(F6A)=1-FVAR(1)
 Sof(F4)=Sof(F5)=Sof(F6)=FVAR(1)
 Sof(C149)=Sof(F7A)=Sof(F8A)=Sof(F9A)=1-FVAR(2)
 Sof(C118)=Sof(F7)=Sof(F8)=Sof(F9)=FVAR(2)
 Sof(C150)=Sof(F13A)=Sof(F14A)=Sof(F15A)=1-FVAR(3)
 Sof(C138)=Sof(F13)=Sof(F14)=Sof(F15)=FVAR(3)
 Sof(F10A)=Sof(F11A)=Sof(F12A)=1-FVAR(4)
 Sof(F10)=Sof(F11)=Sof(F12)=FVAR(4)
 Sof(H15E)=Sof(H15F)=Sof(H15I)=Sof(H15J)=Sof(C159)=Sof(H15M)=Sof(H15N)=1-FVAR(5)
 Sof(H15C)=Sof(H15D)=Sof(H15G)=Sof(H15H)=Sof(C157)=Sof(H15K)=Sof(H15L)=FVAR(5)
 Sof(C172)=Sof(H17E)=Sof(H17F)=Sof(C173)=Sof(H17G)=Sof(H17H)=Sof(C174)=
 Sof(H17I)=Sof(H17J)=Sof(C175)=Sof(H17K)=Sof(H17L)=1-FVAR(6)
 Sof(C168)=Sof(H16A)=Sof(H16B)=Sof(C169)=Sof(H16C)=Sof(H16D)=Sof(C170)=
 Sof(H17A)=Sof(H17B)=Sof(C171)=Sof(H17C)=Sof(H17D)=FVAR(6)
 Sof(C180)=Sof(H18A)=Sof(H18B)=Sof(C181)=Sof(H18C)=Sof(H18D)=Sof(C182)=
 Sof(H18E)=Sof(H18F)=Sof(C183)=Sof(H18G)=Sof(H18H)=1-FVAR(7)
 Sof(C176)=Sof(H17M)=Sof(H17N)=Sof(C177)=Sof(H17O)=Sof(H17P)=Sof(C178)=
 Sof(H17Q)=Sof(H17R)=Sof(C179)=Sof(H17S)=Sof(H17T)=FVAR(7)
 Sof(C188)=Sof(H18Q)=Sof(H18R)=Sof(C189)=Sof(H18S)=Sof(H18T)=Sof(C190)=
 Sof(H19I)=Sof(H19J)=Sof(C191)=Sof(H19K)=Sof(H19L)=Sof(O23A)=1-FVAR(8)
 Sof(C184)=Sof(H18I)=Sof(H18J)=Sof(C185)=Sof(H18K)=Sof(H18L)=Sof(C186)=
 Sof(H18M)=Sof(H18N)=Sof(C187)=Sof(H18O)=Sof(H18P)=Sof(O23)=FVAR(8)
 Sof(C196)=Sof(H19M)=Sof(H19N)=Sof(C197)=Sof(H19O)=Sof(H19P)=Sof(C198)=
 Sof(H19Q)=Sof(H19R)=Sof(C199)=Sof(H19S)=Sof(H19T)=Sof(O24A)=1-FVAR(9)
 Sof(C192)=Sof(H19A)=Sof(H19B)=Sof(C193)=Sof(H19C)=Sof(H19D)=Sof(C194)=
 Sof(H19E)=Sof(H19F)=Sof(C195)=Sof(H19G)=Sof(H19H)=Sof(O24)=FVAR(9)
 Sof(C204)=Sof(H20M)=Sof(H20N)=Sof(C205)=Sof(H20O)=Sof(H20P)=Sof(C206)=
 Sof(H20Q)=Sof(H20R)=Sof(C207)=Sof(H20S)=Sof(H20T)=Sof(O25A)=1-FVAR(10)
 Sof(C200)=Sof(H20A)=Sof(H20B)=Sof(C201)=Sof(H20C)=Sof(H20D)=Sof(C202)=
 Sof(H20E)=Sof(H20F)=Sof(C203)=Sof(H20G)=Sof(H20H)=Sof(O25)=FVAR(10)
 Sof(C212)=Sof(H21N)=Sof(H21O)=Sof(C213)=Sof(H21P)=Sof(H21Q)=Sof(C214)=
 Sof(H21R)=Sof(H21S)=Sof(C215)=Sof(H21T)=Sof(H21U)=Sof(O26A)=1-FVAR(11)
 Sof(C208)=Sof(H20I)=Sof(H20J)=Sof(C209)=Sof(H20K)=Sof(H20L)=Sof(C210)=
 Sof(H21J)=Sof(H21K)=Sof(C211)=Sof(H21L)=Sof(H21M)=Sof(O26)=FVAR(11)
 Sof(C222)=Sof(H22F)=Sof(H22G)=Sof(H22H)=Sof(C223)=Sof(H22I)=Sof(H22J)=
 Sof(C224)=Sof(H22K)=Sof(H22L)=Sof(C225)=Sof(H22M)=Sof(H22N)=Sof(C226)=
 Sof(H22O)=Sof(H22P)=Sof(C227)=Sof(H22Q)=Sof(H22R)=Sof(H22S)=1-FVAR(12)
 Sof(C216)=Sof(H21A)=Sof(H21B)=Sof(H21C)=Sof(C217)=Sof(H21D)=Sof(H21E)=
 Sof(C218)=Sof(H21F)=Sof(H21G)=Sof(C219)=Sof(H21H)=Sof(H21I)=Sof(C220)=
 Sof(H22A)=Sof(H22B)=Sof(C221)=Sof(H22C)=Sof(H22D)=Sof(H22E)=FVAR(12)
 Sof(C236)=Sof(H23I)=Sof(H23J)=Sof(C237)=Sof(H23K)=Sof(H23L)=Sof(C238)=
 Sof(H23M)=Sof(H23N)=Sof(C239)=Sof(H23O)=Sof(H23P)=Sof(O28A)=0.5*(1-FVAR(14))
 Sof(C232)=Sof(H23A)=Sof(H23B)=Sof(C233)=Sof(H23C)=Sof(H23D)=Sof(C234)=
 Sof(H23E)=Sof(H23F)=Sof(C235)=Sof(H23G)=Sof(H23H)=Sof(O28)=0.5*FVAR(14)
 Sof(C244)=Sof(H24I)=Sof(H24J)=Sof(C245)=Sof(H24K)=Sof(H24L)=Sof(C246)=
 Sof(H24M)=Sof(H24N)=Sof(C247)=Sof(H24O)=Sof(H24P)=Sof(O29A)=1-FVAR(14)
 Sof(C240)=Sof(H24A)=Sof(H24B)=Sof(C241)=Sof(H24C)=Sof(H24D)=Sof(C242)=
 Sof(H24E)=Sof(H24F)=Sof(C243)=Sof(H24G)=Sof(H24H)=Sof(O29)=FVAR(14)
 Sof(C252)=Sof(H25A)=Sof(H25B)=Sof(C253)=Sof(H25C)=Sof(H25D)=Sof(C254)=
 Sof(H25E)=Sof(H25F)=Sof(C255)=Sof(H25G)=Sof(H25H)=Sof(O30A)=0.5*(1-FVAR(16))
 Sof(C248)=Sof(H24Q)=Sof(H24R)=Sof(C249)=Sof(H24S)=Sof(H24T)=Sof(C250)=
 Sof(H25I)=Sof(H25J)=Sof(C251)=Sof(H25K)=Sof(H25L)=Sof(O30)=0.5*FVAR(16)
 Sof(C260)=Sof(H26A)=Sof(H26B)=Sof(C261)=Sof(H26C)=Sof(H26D)=Sof(C262)=
 Sof(H26E)=Sof(H26F)=Sof(C263)=Sof(H26G)=Sof(H26H)=Sof(O31A)=0.5*(1-FVAR(17))
 Sof(C256)=Sof(H25M)=Sof(H25N)=Sof(C257)=Sof(H25O)=Sof(H25P)=Sof(C258)=
 Sof(H25Q)=Sof(H25R)=Sof(C259)=Sof(H25S)=Sof(H25T)=Sof(O31)=0.5*FVAR(17)
 Fixed Sof: C228(0.5) H22T(0.5) H22U(0.5) C229(0.5) H22V(0.5) H22W(0.5)
 C230(0.5) H23Q(0.5) H23R(0.5) C231(0.5) H23S(0.5) H23T(0.5) O27(0.5)
 Fixed Y: Yb1(0.629221)
6.a Riding coordinates:
 C216(H21A,H21B,H21C), C221(H22C,H22D,H22E), C222(H22F,H22G,H22H), C227(H22Q,
 H22R,H22S)
6.b Secondary CH2 refined with riding coordinates:
 C151(H15O,H15P), C152(H15Q,H15R), C153(H15S,H15T), C154(H15U,H15V), C155(H15A,
 H15B), C156(H15C,H15D), C156(H15E,H15F), C158(H15G,H15H), C158(H15I,H15J),
 C157(H15K,H15L), C159(H15M,H15N), C160(H16E,H16F), C161(H16G,H16H), C162(H16I,
 H16J), C163(H16K,H16L), C164(H16M,H16N), C165(H16O,H16P), C166(H16Q,H16R),
 C167(H16S,H16T), C168(H16A,H16B), C169(H16C,H16D), C170(H17A,H17B), C171(H17C,
 H17D), C176(H17M,H17N), C177(H17O,H17P), C178(H17Q,H17R), C179(H17S,H17T),
 C184(H18I,H18J), C185(H18K,H18L), C186(H18M,H18N), C187(H18O,H18P), C192(H19A,
 H19B), C193(H19C,H19D), C194(H19E,H19F), C195(H19G,H19H), C200(H20A,H20B),
 C201(H20C,H20D), C202(H20E,H20F), C203(H20G,H20H), C208(H20I,H20J), C209(H20K,
 H20L), C210(H21J,H21K), C211(H21L,H21M), C217(H21D,H21E), C218(H21F,H21G),
 C219(H21H,H21I), C220(H22A,H22B), C232(H23A,H23B), C233(H23C,H23D), C234(H23E,
 H23F), C235(H23G,H23H), C240(H24A,H24B), C241(H24C,H24D), C242(H24E,H24F),
 C243(H24G,H24H), C188(H18Q,H18R), C189(H18S,H18T), C190(H19I,H19J), C191(H19K,
 H19L), C196(H19M,H19N), C197(H19O,H19P), C198(H19Q,H19R), C199(H19S,H19T),
 C204(H20M,H20N), C205(H20O,H20P), C206(H20Q,H20R), C207(H20S,H20T), C212(H21N,
 H21O), C213(H21P,H21Q), C214(H21R,H21S), C215(H21T,H21U), C223(H22I,H22J),
 C224(H22K,H22L), C225(H22M,H22N), C226(H22O,H22P), C236(H23I,H23J), C237(H23K,
 H23L), C238(H23M,H23N), C239(H23O,H23P), C244(H24I,H24J), C245(H24K,H24L),
 C246(H24M,H24N), C247(H24O,H24P), C252(H25A,H25B), C253(H25C,H25D), C254(H25E,
 H25F), C255(H25G,H25H), C260(H26A,H26B), C261(H26C,H26D), C262(H26E,H26F),
 C263(H26G,H26H), C228(H22T,H22U), C229(H22V,H22W), C230(H23Q,H23R), C231(H23S,
 H23T), C248(H24Q,H24R), C249(H24S,H24T), C250(H25I,H25J), C251(H25K,H25L),
 C256(H25M,H25N), C257(H25O,H25P), C258(H25Q,H25R), C259(H25S,H25T), C172(H17E,
 H17F), C173(H17G,H17H), C174(H17I,H17J), C175(H17K,H17L), C180(H18A,H18B),
 C181(H18C,H18D), C182(H18E,H18F), C183(H18G,H18H)
6.c Aromatic/amide H refined with riding coordinates:
 C2(H2), C3(H3), C5(H5), C6(H6), C7(H7), C8(H8), C13(H13), C14(H14), C16(H16),
 C17(H17), C18(H18), C19(H19), C22(H22), C23(H23), C24(H24), C25(H25), C26(H26),
  C28(H28), C29(H29), C30(H30), C31(H31), C32(H32), C34(H34), C35(H35),
 C36(H36), C37(H37), C38(H38), C40(H40), C41(H41), C42(H42), C43(H43), C44(H44),
  C46(H46), C47(H47), C49(H49), C50(H50), C51(H51), C52(H52), C57(H57),
 C58(H58), C60(H60), C61(H61), C62(H62), C63(H63), C66(H66), C67(H67), C68(H68),
  C69(H69), C70(H70), C72(H72), C73(H73), C74(H74), C75(H75), C76(H76),
 C78(H78), C79(H79), C80(H80), C81(H81), C82(H82), C84(H84), C85(H85), C86(H86),
  C87(H87), C88(H88), C90(H90), C91(H91), C93(H93), C94(H94), C96(H96),
 C100(H100), C101(H101), C103(H103), C104(H104), C106(H106), C110(H110),
 C111(H111), C113(H113), C114(H114), C116(H116), C120(H120), C121(H121),
 C123(H123), C124(H124), C126(H126), C130(H130), C131(H131), C133(H133),
 C134(H134), C136(H136), C140(H140), C141(H141), C143(H143), C144(H144),
 C146(H146)
;
_smtbx_masks_special_details
;
A solvent mask was calculated and 96 electrons were 
found in a volume of 1930\%A^3^ in 1 void per unit cell. 
This is consistent with the presence of 
1.2[C4H8O] per Asymmetric Unit 
which account for 96 electrons 
per unit cell.
;
_smtbx_masks_void_probe_radius 1.2
_smtbx_masks_void_truncation_radius 1.2
_olex2_submission_special_instructions 'No special instructions were received'

loop_
_space_group_symop_operation_xyz
'x, y, z'
'-x, y, -z'
'x+1/2, y+1/2, z'
'-x+1/2, y+1/2, -z'

loop_
_atom_site_label
_atom_site_type_symbol
_atom_site_fract_x
_atom_site_fract_y
_atom_site_fract_z
_atom_site_U_iso_or_equiv
_atom_site_adp_type
_atom_site_occupancy
_atom_site_site_symmetry_order
_atom_site_calc_flag
_atom_site_refinement_flags_posn
_atom_site_refinement_flags_adp
_atom_site_refinement_flags_occupancy
_atom_site_disorder_assembly
_atom_site_disorder_group
C1 C 0.34024(15) 0.7591(2) 0.0883(2) 0.0297(10) Uani 1 1 d . . . . .
C2 C 0.36690(16) 0.7959(2) 0.1401(2) 0.0373(11) Uani 1 1 d . . . . .
H2 H 0.358844 0.808432 0.162176 0.045 Uiso 1 1 calc R U . . .
C3 C 0.40364(17) 0.8133(2) 0.1584(2) 0.0440(13) Uani 1 1 d . . . . .
H3 H 0.421053 0.836668 0.193835 0.053 Uiso 1 1 calc R U . . .
C4 C 0.41645(16) 0.7976(3) 0.1261(3) 0.0434(13) Uani 1 1 d . . . . .
C5 C 0.45308(19) 0.8200(3) 0.1412(3) 0.0607(19) Uani 1 1 d . . . . .
H5 H 0.470381 0.845458 0.175168 0.073 Uiso 1 1 calc R U . . .
C6 C 0.4637(2) 0.8056(4) 0.1078(3) 0.0642(19) Uani 1 1 d . . . . .
H6 H 0.488233 0.821185 0.118392 0.077 Uiso 1 1 calc R U . . .
C7 C 0.4389(2) 0.7681(4) 0.0580(3) 0.0577(17) Uani 1 1 d . . . . .
H7 H 0.446499 0.758773 0.034796 0.069 Uiso 1 1 calc R U . . .
C8 C 0.40376(18) 0.7446(3) 0.0420(3) 0.0447(13) Uani 1 1 d . . . . .
H8 H 0.387608 0.718196 0.008444 0.054 Uiso 1 1 calc R U . . .
C9 C 0.39114(15) 0.7591(2) 0.0749(2) 0.0374(11) Uani 1 1 d . . . . .
C10 C 0.35321(14) 0.7373(2) 0.0585(2) 0.0287(10) Uani 1 1 d . . . . .
C11 C 0.32935(14) 0.6921(2) 0.0079(2) 0.0267(9) Uani 1 1 d . . . . .
C12 C 0.32960(12) 0.6271(2) 0.01779(17) 0.0249(8) Uani 1 1 d . . . . .
C13 C 0.30620(14) 0.5859(2) -0.0317(2) 0.0290(10) Uani 1 1 d . . . . .
H13 H 0.306346 0.541682 -0.025681 0.035 Uiso 1 1 calc R U . . .
C14 C 0.28356(16) 0.6090(2) -0.0877(2) 0.0345(11) Uani 1 1 d . . . . .
H14 H 0.267606 0.580687 -0.119850 0.041 Uiso 1 1 calc R U . . .
C15 C 0.28355(15) 0.6741(2) -0.0984(2) 0.0316(11) Uani 1 1 d . . . . .
C16 C 0.26126(16) 0.6988(3) -0.1559(2) 0.0370(11) Uani 1 1 d . . . . .
H16 H 0.245507 0.670927 -0.188473 0.044 Uiso 1 1 calc R U . . .
C17 C 0.26197(17) 0.7619(3) -0.1656(2) 0.0382(12) Uani 1 1 d . . . . .
H17 H 0.247014 0.777485 -0.204472 0.046 Uiso 1 1 calc R U . . .
C18 C 0.28471(16) 0.8034(2) -0.1181(2) 0.0362(11) Uani 1 1 d . . . . .
H18 H 0.284971 0.847247 -0.125147 0.043 Uiso 1 1 calc R U . . .
C19 C 0.30667(15) 0.7820(2) -0.0616(2) 0.0327(10) Uani 1 1 d . . . . .
H19 H 0.321919 0.811110 -0.029904 0.039 Uiso 1 1 calc R U . . .
C20 C 0.30673(14) 0.7162(2) -0.0500(2) 0.0284(9) Uani 1 1 d . . . . .
C21 C 0.27800(16) 0.8221(2) 0.0796(2) 0.0335(11) Uani 1 1 d . . . . .
C22 C 0.2863(2) 0.8799(2) 0.0663(2) 0.0477(15) Uani 1 1 d . . . . .
H22 H 0.299389 0.880592 0.049698 0.057 Uiso 1 1 calc R U . . .
C23 C 0.2756(3) 0.9361(3) 0.0772(3) 0.067(2) Uani 1 1 d . . . . .
H23 H 0.281651 0.975603 0.068921 0.080 Uiso 1 1 calc R U . . .
C24 C 0.2557(3) 0.9339(3) 0.1006(3) 0.073(3) Uani 1 1 d . . . . .
H24 H 0.247497 0.972222 0.107044 0.088 Uiso 1 1 calc R U . . .
C25 C 0.2480(2) 0.8774(3) 0.1144(3) 0.062(2) Uani 1 1 d . . . . .
H25 H 0.234983 0.876501 0.130986 0.074 Uiso 1 1 calc R U . . .
C26 C 0.25946(19) 0.8209(3) 0.1038(2) 0.0454(15) Uani 1 1 d . . . . .
H26 H 0.254330 0.781470 0.113450 0.054 Uiso 1 1 calc R U . . .
C27 C 0.25335(14) 0.7271(2) -0.0083(2) 0.0285(9) Uani 1 1 d . . . . .
C28 C 0.23644(15) 0.7733(2) -0.0519(2) 0.0318(10) Uani 1 1 d . . . . .
H28 H 0.246574 0.815320 -0.042061 0.038 Uiso 1 1 calc R U . . .
C29 C 0.20465(15) 0.7576(3) -0.1099(2) 0.0368(11) Uani 1 1 d . . . . .
H29 H 0.193282 0.788690 -0.139815 0.044 Uiso 1 1 calc R U . . .
C30 C 0.18977(16) 0.6965(3) -0.1236(2) 0.0424(12) Uani 1 1 d . . . . .
H30 H 0.167950 0.686006 -0.163041 0.051 Uiso 1 1 calc R U . . .
C31 C 0.20618(15) 0.6506(3) -0.0806(2) 0.0400(12) Uani 1 1 d . . . . .
H31 H 0.195994 0.608536 -0.090645 0.048 Uiso 1 1 calc R U . . .
C32 C 0.23750(14) 0.6661(2) -0.0230(2) 0.0314(10) Uani 1 1 d . . . . .
H32 H 0.248301 0.634949 0.006745 0.038 Uiso 1 1 calc R U . . .
C33 C 0.41101(14) 0.6113(2) 0.1269(2) 0.0311(10) Uani 1 1 d . . . . .
C34 C 0.42687(17) 0.6055(3) 0.0983(3) 0.0456(14) Uani 1 1 d . . . . .
H34 H 0.410382 0.592511 0.058419 0.055 Uiso 1 1 calc R U . . .
C35 C 0.46719(19) 0.6189(4) 0.1286(3) 0.0587(18) Uani 1 1 d . . . . .
H35 H 0.478500 0.614021 0.109732 0.070 Uiso 1 1 calc R U . . .
C36 C 0.49093(17) 0.6394(4) 0.1861(3) 0.063(2) Uani 1 1 d . . . . .
H36 H 0.518348 0.649170 0.206349 0.076 Uiso 1 1 calc R U . . .
C37 C 0.47494(16) 0.6458(3) 0.2143(3) 0.0586(19) Uani 1 1 d . . . . .
H37 H 0.491367 0.659685 0.253869 0.070 Uiso 1 1 calc R U . . .
C38 C 0.43480(14) 0.6319(3) 0.1847(2) 0.0414(11) Uani 1 1 d . . . . .
H38 H 0.423661 0.636349 0.203827 0.050 Uiso 1 1 calc R U . . .
C39 C 0.35355(15) 0.5080(2) 0.08070(19) 0.0288(10) Uani 1 1 d . . . . .
C40 C 0.37970(18) 0.4693(3) 0.0811(3) 0.0488(14) Uani 1 1 d . . . . .
H40 H 0.402131 0.486945 0.086555 0.059 Uiso 1 1 calc R U . . .
C41 C 0.3728(2) 0.4041(3) 0.0733(3) 0.0622(19) Uani 1 1 d . . . . .
H41 H 0.390164 0.377448 0.072477 0.075 Uiso 1 1 calc R U . . .
C42 C 0.3409(2) 0.3786(3) 0.0669(3) 0.0510(16) Uani 1 1 d . . . . .
H42 H 0.336389 0.334141 0.062086 0.061 Uiso 1 1 calc R U . . .
C43 C 0.3159(2) 0.4169(3) 0.0675(3) 0.0488(15) Uani 1 1 d . . . . .
H43 H 0.294096 0.398888 0.063512 0.059 Uiso 1 1 calc R U . . .
C44 C 0.32158(18) 0.4816(2) 0.0738(2) 0.0390(12) Uani 1 1 d . . . . .
H44 H 0.303504 0.507821 0.073376 0.047 Uiso 1 1 calc R U . . .
C45 C 0.75008(13) 0.2058(2) 0.4737(2) 0.0232(8) Uani 1 1 d . . . . .
C46 C 0.72748(14) 0.2466(2) 0.4240(2) 0.0275(9) Uani 1 1 d . . . . .
H46 H 0.706361 0.229562 0.386582 0.033 Uiso 1 1 calc R U . . .
C47 C 0.73574(15) 0.3101(2) 0.4293(2) 0.0302(10) Uani 1 1 d . . . . .
H47 H 0.719810 0.336816 0.395882 0.036 Uiso 1 1 calc R U . . .
C48 C 0.76798(14) 0.3360(2) 0.4844(2) 0.0281(9) Uani 1 1 d . . . . .
C49 C 0.77816(16) 0.4012(2) 0.4898(2) 0.0340(11) Uani 1 1 d . . . . .
H49 H 0.763613 0.427272 0.455921 0.041 Uiso 1 1 calc R U . . .
C50 C 0.80883(17) 0.4271(2) 0.5436(3) 0.0394(12) Uani 1 1 d . . . . .
H50 H 0.815195 0.470844 0.546804 0.047 Uiso 1 1 calc R U . . .
C51 C 0.83038(16) 0.3883(2) 0.5932(2) 0.0362(11) Uani 1 1 d . . . . .
H51 H 0.851312 0.406299 0.630235 0.043 Uiso 1 1 calc R U . . .
C52 C 0.82194(14) 0.3239(2) 0.5897(2) 0.0300(10) Uani 1 1 d . . . . .
H52 H 0.837167 0.298512 0.624073 0.036 Uiso 1 1 calc R U . . .
C53 C 0.79046(13) 0.2962(2) 0.5346(2) 0.0245(9) Uani 1 1 d . . . . .
C54 C 0.78006(12) 0.2301(2) 0.5282(2) 0.0228(8) Uani 1 1 d . . . . .
C55 C 0.80468(12) 0.1917(2) 0.58347(19) 0.0231(8) Uani 1 1 d . . . . .
C56 C 0.79266(12) 0.1816(2) 0.61724(19) 0.0236(9) Uani 1 1 d . . . . .
C57 C 0.81809(14) 0.1479(2) 0.6710(2) 0.0296(11) Uani 1 1 d . . . . .
H57 H 0.809904 0.141779 0.693948 0.036 Uiso 1 1 calc R U . . .
C58 C 0.85406(14) 0.1241(3) 0.6902(2) 0.0347(10) Uani 1 1 d . . . . .
H58 H 0.870249 0.100803 0.725833 0.042 Uiso 1 1 calc R U . . .
C59 C 0.86750(13) 0.1338(2) 0.6574(2) 0.0308(9) Uani 1 1 d . . . . .
C60 C 0.90508(15) 0.1103(3) 0.6770(2) 0.0394(12) Uani 1 1 d . . . . .
H60 H 0.921330 0.086063 0.712052 0.047 Uiso 1 1 calc R U . . .
C61 C 0.91808(14) 0.1221(3) 0.6458(2) 0.0416(12) Uani 1 1 d . . . . .
H61 H 0.943316 0.106335 0.659383 0.050 Uiso 1 1 calc R U . . .
C62 C 0.89438(13) 0.1573(3) 0.5940(2) 0.0362(10) Uani 1 1 d . . . . .
H62 H 0.903865 0.165372 0.572980 0.043 Uiso 1 1 calc R U . . .
C63 C 0.85734(13) 0.1805(2) 0.5727(2) 0.0306(10) Uani 1 1 d . . . . .
H63 H 0.841481 0.204049 0.537216 0.037 Uiso 1 1 calc R U . . .
C64 C 0.84322(12) 0.1690(2) 0.60438(19) 0.0260(9) Uani 1 1 d . . . . .
C65 C 0.71705(13) 0.1085(2) 0.3858(2) 0.0258(9) Uani 1 1 d . . . . .
C66 C 0.73988(13) 0.1249(2) 0.36855(19) 0.0299(9) Uani 1 1 d . . . . .
H66 H 0.764766 0.146231 0.395135 0.036 Uiso 1 1 calc R U . . .
C67 C 0.72592(16) 0.1099(3) 0.3125(2) 0.0376(11) Uani 1 1 d . . . . .
H67 H 0.741440 0.120161 0.300909 0.045 Uiso 1 1 calc R U . . .
C68 C 0.68910(17) 0.0798(3) 0.2736(2) 0.0442(13) Uani 1 1 d . . . . .
H68 H 0.679633 0.069473 0.235351 0.053 Uiso 1 1 calc R U . . .
C69 C 0.66616(16) 0.0648(3) 0.2897(2) 0.0429(13) Uani 1 1 d . . . . .
H69 H 0.640891 0.044834 0.262236 0.051 Uiso 1 1 calc R U . . .
C70 C 0.67964(14) 0.0786(2) 0.3455(2) 0.0334(11) Uani 1 1 d . . . . .
H70 H 0.663803 0.067920 0.356529 0.040 Uiso 1 1 calc R U . . .
C71 C 0.77359(13) 0.0706(2) 0.5079(2) 0.0223(8) Uani 1 1 d . . . . .
C72 C 0.80412(13) 0.0570(2) 0.5050(2) 0.0260(9) Uani 1 1 d . . . . .
H72 H 0.804080 0.076603 0.475949 0.031 Uiso 1 1 calc R U . . .
C73 C 0.83466(14) 0.0147(2) 0.5450(2) 0.0296(10) Uani 1 1 d . . . . .
H73 H 0.855457 0.005745 0.543149 0.035 Uiso 1 1 calc R U . . .
C74 C 0.83468(15) -0.0141(2) 0.5870(2) 0.0333(10) Uani 1 1 d . . . . .
H74 H 0.855503 -0.042767 0.614059 0.040 Uiso 1 1 calc R U . . .
C75 C 0.80431(15) -0.0012(2) 0.5898(2) 0.0326(10) Uani 1 1 d . . . . .
H75 H 0.804567 -0.020821 0.619088 0.039 Uiso 1 1 calc R U . . .
C76 C 0.77351(13) 0.0404(2) 0.5499(2) 0.0264(9) Uani 1 1 d . . . . .
H76 H 0.752432 0.048302 0.551334 0.032 Uiso 1 1 calc R U . . .
C77 C 0.75409(13) 0.29805(19) 0.6108(2) 0.0231(8) Uani 1 1 d . . . . .
C78 C 0.72833(15) 0.3398(2) 0.5649(2) 0.0317(10) Uani 1 1 d . . . . .
H78 H 0.706684 0.324400 0.527045 0.038 Uiso 1 1 calc R U . . .
C79 C 0.73496(17) 0.4051(2) 0.5756(3) 0.0422(13) Uani 1 1 d . . . . .
H79 H 0.717929 0.434272 0.544652 0.051 Uiso 1 1 calc R U . . .
C80 C 0.76585(17) 0.4270(2) 0.6304(3) 0.0404(12) Uani 1 1 d . . . . .
H80 H 0.769888 0.471306 0.637223 0.048 Uiso 1 1 calc R U . . .
C81 C 0.79134(17) 0.3853(3) 0.6762(3) 0.0394(12) Uani 1 1 d . . . . .
H81 H 0.812525 0.401194 0.714102 0.047 Uiso 1 1 calc R U . . .
C82 C 0.78586(15) 0.3200(2) 0.6666(2) 0.0315(10) Uani 1 1 d . . . . .
H82 H 0.803475 0.291143 0.697479 0.038 Uiso 1 1 calc R U . . .
C83 C 0.73617(13) 0.1790(2) 0.6402(2) 0.0271(9) Uani 1 1 d . . . . .
C84 C 0.72627(14) 0.2164(2) 0.6680(2) 0.0274(10) Uani 1 1 d . . . . .
H84 H 0.729111 0.261176 0.669286 0.033 Uiso 1 1 calc R U . . .
C85 C 0.71193(15) 0.1870(3) 0.6944(2) 0.0336(11) Uani 1 1 d . . . . .
H85 H 0.704518 0.212216 0.712871 0.040 Uiso 1 1 calc R U . . .
C86 C 0.70854(16) 0.1222(3) 0.6937(2) 0.0392(12) Uani 1 1 d . . . . .
H86 H 0.699913 0.102608 0.713078 0.047 Uiso 1 1 calc R U . . .
C87 C 0.71771(18) 0.0858(3) 0.6649(3) 0.0422(13) Uani 1 1 d . . . . .
H87 H 0.714677 0.041076 0.663376 0.051 Uiso 1 1 calc R U . . .
C88 C 0.73132(16) 0.1140(2) 0.6380(2) 0.0349(11) Uani 1 1 d . . . . .
H88 H 0.737390 0.088605 0.617959 0.042 Uiso 1 1 calc R U . . .
C89 C 0.53002(12) 0.5580(2) 0.42265(18) 0.0228(8) Uani 1 1 d . . . . .
C90 C 0.49522(13) 0.5258(2) 0.37680(19) 0.0244(9) Uani 1 1 d . . . . .
H90 H 0.495759 0.481059 0.374104 0.029 Uiso 1 1 calc R U . . .
C91 C 0.46026(13) 0.5585(2) 0.3356(2) 0.0251(9) Uani 1 1 d . . . . .
H91 H 0.437185 0.535990 0.304389 0.030 Uiso 1 1 calc R U . . .
C92 C 0.45831(12) 0.6245(2) 0.33928(17) 0.0236(8) Uani 1 1 d . . . . .
C93 C 0.49286(12) 0.6567(2) 0.38493(18) 0.0274(8) Uani 1 1 d . . . . .
H93 H 0.492217 0.701311 0.388235 0.033 Uiso 1 1 calc R U . . .
C94 C 0.52821(12) 0.6235(2) 0.42559(18) 0.0261(9) Uani 1 1 d . . . . .
H94 H 0.551602 0.646065 0.455993 0.031 Uiso 1 1 calc R U . . .
C95 C 0.41936(12) 0.6564(2) 0.29529(18) 0.0240(8) Uani 1 1 d . . . . .
C96 C 0.41226(14) 0.7169(2) 0.3084(2) 0.0314(10) Uani 1 1 d . . . . .
H96 H 0.432719 0.736441 0.344846 0.038 Uiso 1 1 calc R U . . .
C97 C 0.37621(14) 0.7477(2) 0.2690(2) 0.0274(9) Uani 1 1 d . . . . .
C98 C 0.37237(15) 0.8157(2) 0.2839(2) 0.0327(10) Uani 1 1 d . . . . .
C99 C 0.57842(12) 0.47260(19) 0.45138(18) 0.0210(8) Uani 1 1 d . . . . .
C100 C 0.56547(12) 0.4629(2) 0.39502(19) 0.0233(8) Uani 1 1 d . . . . .
H100 H 0.547926 0.492773 0.365138 0.028 Uiso 1 1 calc R U . . .
C101 C 0.57774(12) 0.4102(2) 0.38166(18) 0.0220(8) Uani 1 1 d . . . . .
H101 H 0.568306 0.404437 0.342792 0.026 Uiso 1 1 calc R U . . .
C102 C 0.60392(12) 0.36551(19) 0.42498(19) 0.0215(8) Uani 1 1 d . . . . .
C103 C 0.61717(13) 0.3756(2) 0.48167(19) 0.0241(9) Uani 1 1 d . . . . .
H103 H 0.635148 0.346116 0.511703 0.029 Uiso 1 1 calc R U . . .
C104 C 0.60464(13) 0.4277(2) 0.49505(19) 0.0241(8) Uani 1 1 d . . . . .
H104 H 0.613745 0.433095 0.533768 0.029 Uiso 1 1 calc R U . . .
C105 C 0.61732(12) 0.3071(2) 0.41277(19) 0.0219(8) Uani 1 1 d . . . . .
C106 C 0.60484(15) 0.2975(2) 0.3554(2) 0.0309(10) Uani 1 1 d . . . . .
H106 H 0.586837 0.326723 0.325095 0.037 Uiso 1 1 calc R U . . .
C107 C 0.61860(13) 0.2464(3) 0.3434(2) 0.0309(10) Uani 1 1 d . . . . .
C108 C 0.60764(18) 0.2430(3) 0.2828(2) 0.0455(14) Uani 1 1 d D U . . .
F4 F 0.5850(4) 0.2898(5) 0.2461(5) 0.059(3) Uani 0.69(4) 1 d D U P A 1
F5 F 0.63953(19) 0.2380(9) 0.2855(4) 0.056(3) Uani 0.69(4) 1 d D U P A 1
F6 F 0.5871(5) 0.1877(4) 0.2561(4) 0.055(3) Uani 0.69(4) 1 d D U P A 1
C109 C 0.59169(12) 0.5505(2) 0.52320(18) 0.0229(8) Uani 1 1 d . . . . .
C110 C 0.63004(14) 0.5717(2) 0.5484(2) 0.0305(10) Uani 1 1 d . . . . .
H110 H 0.639668 0.569202 0.527069 0.037 Uiso 1 1 calc R U . . .
C111 C 0.65441(13) 0.5965(2) 0.60496(19) 0.0286(9) Uani 1 1 d . . . . .
H111 H 0.680389 0.611636 0.621536 0.034 Uiso 1 1 calc R U . . .
C112 C 0.64131(13) 0.5994(2) 0.63744(18) 0.0229(8) Uani 1 1 d . . . . .
C113 C 0.60269(15) 0.5784(3) 0.6116(2) 0.0336(11) Uani 1 1 d . . . . .
H113 H 0.593179 0.580198 0.633111 0.040 Uiso 1 1 calc R U . . .
C114 C 0.57824(14) 0.5553(3) 0.5555(2) 0.0338(11) Uani 1 1 d . . . . .
H114 H 0.551759 0.542271 0.538272 0.041 Uiso 1 1 calc R U . . .
C115 C 0.66730(12) 0.6232(2) 0.69979(17) 0.0238(8) Uani 1 1 d . . . . .
C116 C 0.70060(13) 0.6624(3) 0.72133(19) 0.0297(9) Uani 1 1 d . . . . .
H116 H 0.704648 0.677714 0.695116 0.036 Uiso 1 1 calc R U . . .
C117 C 0.72720(14) 0.6789(2) 0.7795(2) 0.0309(10) Uani 1 1 d D U . . .
C118 C 0.7670(3) 0.7106(6) 0.8004(4) 0.048(3) Uani 0.597(11) 1 d D U P B 1
F7 F 0.79699(16) 0.6715(5) 0.8306(4) 0.080(3) Uani 0.597(11) 1 d D U P B 1
F8 F 0.7758(3) 0.7599(5) 0.8356(4) 0.070(3) Uani 0.597(11) 1 d D U P B 1
F9 F 0.7649(3) 0.7344(6) 0.7573(4) 0.057(3) Uani 0.597(11) 1 d D U P B 1
C119 C 0.39398(12) 0.31462(19) 0.29554(18) 0.0209(8) Uani 1 1 d . . . . .
C120 C 0.41038(13) 0.3630(2) 0.2847(2) 0.0243(9) Uani 1 1 d . . . . .
H120 H 0.437936 0.361777 0.302106 0.029 Uiso 1 1 calc R U . . .
C121 C 0.38659(13) 0.4133(2) 0.2484(2) 0.0245(9) Uani 1 1 d . . . . .
H121 H 0.398043 0.446186 0.241261 0.029 Uiso 1 1 calc R U . . .
C122 C 0.34590(12) 0.41594(19) 0.22231(18) 0.0203(8) Uani 1 1 d . . . . .
C123 C 0.32962(12) 0.3662(2) 0.23183(18) 0.0223(8) Uani 1 1 d . . . . .
H123 H 0.301852 0.366536 0.213237 0.027 Uiso 1 1 calc R U . . .
C124 C 0.35305(13) 0.3160(2) 0.26785(19) 0.0234(9) Uani 1 1 d . . . . .
H124 H 0.341326 0.282430 0.273827 0.028 Uiso 1 1 calc R U . . .
C125 C 0.32211(13) 0.4723(2) 0.18679(18) 0.0221(8) Uani 1 1 d . . . . .
C126 C 0.27959(13) 0.4663(2) 0.1421(2) 0.0271(9) Uani 1 1 d . . . . .
H126 H 0.266757 0.427593 0.137808 0.033 Uiso 1 1 calc R U . . .
C127 C 0.25721(13) 0.5161(2) 0.1052(2) 0.0278(9) Uani 1 1 d . . . . .
C128 C 0.21341(17) 0.5038(3) 0.0525(3) 0.0487(14) Uani 1 1 d D U . . .
F10 F 0.2068(2) 0.5180(4) 0.0028(2) 0.083(2) Uani 0.881(18) 1 d D U P C 1
F11 F 0.18837(15) 0.5385(3) 0.0538(4) 0.092(2) Uani 0.881(18) 1 d D U P C 1
F12 F 0.2016(2) 0.4435(2) 0.0480(4) 0.067(2) Uani 0.881(18) 1 d D U P C 1
C129 C 0.45140(12) 0.2424(2) 0.33902(19) 0.0223(8) Uani 1 1 d . . . . .
C130 C 0.44658(13) 0.2252(2) 0.28970(19) 0.0252(9) Uani 1 1 d . . . . .
H130 H 0.421323 0.230679 0.251952 0.030 Uiso 1 1 calc R U . . .
C131 C 0.47861(13) 0.1999(2) 0.2951(2) 0.0286(9) Uani 1 1 d . . . . .
H131 H 0.475215 0.188175 0.261043 0.034 Uiso 1 1 calc R U . . .
C132 C 0.51577(12) 0.1918(2) 0.35061(19) 0.0233(8) Uani 1 1 d . . . . .
C133 C 0.52064(14) 0.2118(2) 0.3998(2) 0.0294(10) Uani 1 1 d . . . . .
H133 H 0.546221 0.208725 0.437425 0.035 Uiso 1 1 calc R U . . .
C134 C 0.48882(14) 0.2361(2) 0.3944(2) 0.0297(10) Uani 1 1 d . . . . .
H134 H 0.492305 0.248446 0.428369 0.036 Uiso 1 1 calc R U . . .
C135 C 0.55149(12) 0.1616(2) 0.36108(19) 0.0255(8) Uani 1 1 d . . . . .
C136 C 0.54626(14) 0.1188(2) 0.3201(2) 0.0346(11) Uani 1 1 d . . . . .
H136 H 0.520794 0.115040 0.282375 0.041 Uiso 1 1 calc R U . . .
C137 C 0.57818(15) 0.0821(2) 0.3347(2) 0.0352(11) Uani 1 1 d D U . . .
C138 C 0.5687(3) 0.0369(6) 0.2855(5) 0.041(3) Uani 0.545(10) 1 d D U P D 1
F13 F 0.5765(3) 0.0581(4) 0.2526(4) 0.073(3) Uani 0.545(10) 1 d D U P D 1
F14 F 0.5921(3) -0.0139(4) 0.3102(4) 0.071(3) Uani 0.545(10) 1 d D U P D 1
F15 F 0.5306(2) 0.0151(6) 0.2520(4) 0.063(3) Uani 0.545(10) 1 d D U P D 1
C139 C 0.40925(12) 0.2353(2) 0.36799(18) 0.0217(8) Uani 1 1 d . . . . .
C140 C 0.39663(13) 0.2700(2) 0.39369(19) 0.0243(8) Uani 1 1 d . . . . .
H140 H 0.395122 0.314843 0.390534 0.029 Uiso 1 1 calc R U . . .
C141 C 0.38611(13) 0.2390(2) 0.4243(2) 0.0258(9) Uani 1 1 d . . . . .
H141 H 0.376995 0.262939 0.441086 0.031 Uiso 1 1 calc R U . . .
C142 C 0.38895(12) 0.17307(19) 0.43017(18) 0.0213(8) Uani 1 1 d . . . . .
C143 C 0.40360(13) 0.1394(2) 0.4068(2) 0.0271(9) Uani 1 1 d . . . . .
H143 H 0.406975 0.094834 0.412342 0.033 Uiso 1 1 calc R U . . .
C144 C 0.41343(13) 0.1697(2) 0.3754(2) 0.0267(9) Uani 1 1 d . . . . .
H144 H 0.422962 0.145827 0.359181 0.032 Uiso 1 1 calc R U . . .
C145 C 0.37538(12) 0.14229(19) 0.46059(18) 0.0226(9) Uani 1 1 d . . . . .
C146 C 0.38059(15) 0.0756(2) 0.4702(2) 0.0317(10) Uani 1 1 d . . . . .
H146 H 0.397501 0.053571 0.465252 0.038 Uiso 1 1 calc R U . . .
C147 C 0.36152(15) 0.0427(2) 0.4865(2) 0.0326(10) Uani 1 1 d . . . . .
C148 C 0.3634(2) -0.0303(3) 0.4864(3) 0.0525(17) Uani 1 1 d . . . . .
F1 F 0.40163(11) 0.83261(17) 0.33898(15) 0.0648(12) Uani 1 1 d . . . . .
F2 F 0.33850(11) 0.82306(16) 0.27576(18) 0.0589(10) Uani 1 1 d . . . . .
F3 F 0.37128(16) 0.85738(15) 0.24956(18) 0.0685(12) Uani 1 1 d . . . . .
F16 F 0.38547(16) -0.05270(16) 0.4725(3) 0.0789(15) Uani 1 1 d . . . . .
F17 F 0.37830(14) -0.05461(17) 0.5382(2) 0.0678(12) Uani 1 1 d . . . . .
F18 F 0.32658(15) -0.05440(16) 0.4474(2) 0.0694(12) Uani 1 1 d . . . . .
N1 N 0.56623(11) 0.52535(18) 0.46538(16) 0.0253(8) Uani 1 1 d . . . . .
N2 N 0.41833(11) 0.26558(17) 0.33481(16) 0.0244(7) Uani 1 1 d . . . . .
O1 O 0.29053(9) 0.69674(15) 0.10353(13) 0.0259(6) Uani 1 1 d . . . . .
O2 O 0.34679(9) 0.61459(14) 0.12547(13) 0.0253(7) Uani 1 1 d . . . . .
O3 O 0.69923(9) 0.11097(13) 0.45881(14) 0.0237(6) Uani 1 1 d . . . . .
O4 O 0.71121(9) 0.20345(14) 0.53178(13) 0.0235(6) Uani 1 1 d . . . . .
O5 O 0.39374(8) 0.62751(16) 0.24841(12) 0.0239(6) Uani 1 1 d . . . . .
O6 O 0.34505(10) 0.72879(14) 0.22047(13) 0.0284(7) Uani 1 1 d . . . . .
O7 O 0.63904(9) 0.26924(14) 0.45352(13) 0.0230(6) Uani 1 1 d . . . . .
O8 O 0.64017(10) 0.20103(16) 0.37596(14) 0.0306(7) Uani 1 1 d . . . . .
O9 O 0.65814(10) 0.60473(15) 0.73026(14) 0.0278(7) Uani 1 1 d . . . . .
O10 O 0.72653(9) 0.66607(17) 0.82033(13) 0.0307(7) Uani 1 1 d . . . . .
O11 O 0.34078(9) 0.52305(14) 0.19662(13) 0.0235(6) Uani 1 1 d . . . . .
O12 O 0.26778(10) 0.57248(14) 0.10688(14) 0.0269(7) Uani 1 1 d . . . . .
O13 O 0.58477(9) 0.17275(15) 0.40943(14) 0.0286(7) Uani 1 1 d . . . . .
O14 O 0.61408(10) 0.08378(17) 0.37912(16) 0.0348(8) Uani 1 1 d . . . . .
O15 O 0.35806(9) 0.17577(14) 0.47345(14) 0.0239(6) Uani 1 1 d . . . . .
O16 O 0.34107(10) 0.06333(15) 0.50076(16) 0.0309(7) Uani 1 1 d . . . . .
P1 P 0.29136(4) 0.74600(5) 0.06811(5) 0.0259(2) Uani 1 1 d . . . . .
P2 P 0.35924(3) 0.59312(5) 0.09075(5) 0.0233(2) Uani 1 1 d . . . . .
P3 P 0.73303(3) 0.12387(6) 0.45783(5) 0.0208(2) Uani 1 1 d . . . . .
P4 P 0.74597(3) 0.21467(5) 0.59506(5) 0.0209(2) Uani 1 1 d . . . . .
Yb1 Yb 0.32462(2) 0.629221 0.17926(2) 0.02110(4) Uani 1 1 d . . . . .
Yb2 Yb 0.65117(2) 0.15988(2) 0.45670(2) 0.02120(4) Uani 1 1 d . . . . .
C151 C 0.7030(2) 0.7833(3) 0.6108(3) 0.0577(17) Uani 1 1 d . . . . .
H15O H 0.705907 0.814236 0.588365 0.069 Uiso 1 1 calc R U . . .
H15P H 0.730065 0.769478 0.645488 0.069 Uiso 1 1 calc R U . . .
C152 C 0.6802(2) 0.8125(3) 0.6292(3) 0.0503(15) Uani 1 1 d . . . . .
H15Q H 0.692699 0.800694 0.670055 0.060 Uiso 1 1 calc R U . . .
H15R H 0.679617 0.859213 0.626191 0.060 Uiso 1 1 calc R U . . .
C153 C 0.6381(2) 0.7854(4) 0.5868(3) 0.0586(17) Uani 1 1 d . . . . .
H15S H 0.632284 0.756731 0.607200 0.070 Uiso 1 1 calc R U . . .
H15T H 0.617771 0.819498 0.567258 0.070 Uiso 1 1 calc R U . . .
C154 C 0.6390(2) 0.7498(4) 0.5438(3) 0.070(2) Uani 1 1 d . . . . .
H15U H 0.621039 0.712508 0.528594 0.084 Uiso 1 1 calc R U . . .
H15V H 0.630230 0.777325 0.510370 0.084 Uiso 1 1 calc R U . . .
O17 O 0.67949(16) 0.7303(2) 0.5749(2) 0.0645(13) Uani 1 1 d . . . . .
C155 C 0.7508(3) 0.4320(5) 0.7555(4) 0.081(2) Uani 1 1 d . U . . .
H15A H 0.762364 0.435046 0.797040 0.098 Uiso 1 1 calc R U . . .
H15B H 0.772716 0.437660 0.753514 0.098 Uiso 1 1 calc R U . . .
C156 C 0.7220(3) 0.4793(4) 0.7228(4) 0.086(2) Uani 1 1 d D U . . .
H15C H 0.731153 0.510676 0.708599 0.103 Uiso 0.77(5) 1 calc R U P E 1
H15D H 0.716722 0.501499 0.746903 0.103 Uiso 0.77(5) 1 calc R U P E 1
H15E H 0.734422 0.518077 0.721747 0.103 Uiso 0.23(5) 1 calc R U P E 2
H15F H 0.709130 0.489952 0.740190 0.103 Uiso 0.23(5) 1 calc R U P E 2
C158 C 0.6979(3) 0.3808(3) 0.6710(4) 0.0707(19) Uani 1 1 d D U . . .
H15G H 0.676781 0.348772 0.657093 0.085 Uiso 0.77(5) 1 calc R U P E 1
H15H H 0.705708 0.379146 0.645856 0.085 Uiso 0.77(5) 1 calc R U P E 1
H15I H 0.673888 0.359975 0.661739 0.085 Uiso 0.23(5) 1 calc R U P E 2
H15J H 0.702986 0.362489 0.645332 0.085 Uiso 0.23(5) 1 calc R U P E 2
O18 O 0.7324(2) 0.3704(3) 0.7323(3) 0.0915(18) Uani 1 1 d . U . . .
C157 C 0.6839(4) 0.4452(5) 0.6708(7) 0.070(3) Uani 0.77(5) 1 d D U P E 1
H15K H 0.663507 0.443004 0.676272 0.084 Uiso 0.77(5) 1 calc R U P E 1
H15L H 0.672214 0.467365 0.633490 0.084 Uiso 0.77(5) 1 calc R U P E 1
C159 C 0.6908(16) 0.4522(7) 0.6605(9) 0.071(7) Uani 0.23(5) 1 d D U P E 2
H15M H 0.663213 0.463687 0.644056 0.085 Uiso 0.23(5) 1 calc R U P E 2
H15N H 0.695782 0.467372 0.633822 0.085 Uiso 0.23(5) 1 calc R U P E 2
C160 C 0.3511(3) 0.2494(4) -0.0128(4) 0.081(2) Uani 1 1 d . . . . .
H16E H 0.360699 0.239022 -0.034863 0.098 Uiso 1 1 calc R U . . .
H16F H 0.334533 0.288255 -0.029830 0.098 Uiso 1 1 calc R U . . .
C161 C 0.3274(3) 0.1959(5) -0.0159(5) 0.091(3) Uani 1 1 d . . . . .
H16G H 0.314318 0.171211 -0.052373 0.109 Uiso 1 1 calc R U . . .
H16H H 0.306569 0.211389 -0.013860 0.109 Uiso 1 1 calc R U . . .
C162 C 0.3586(2) 0.1564(4) 0.0377(4) 0.075(2) Uani 1 1 d . . . . .
H16I H 0.374059 0.129435 0.030823 0.090 Uiso 1 1 calc R U . . .
H16J H 0.346487 0.129776 0.050438 0.090 Uiso 1 1 calc R U . . .
C163 C 0.3844(4) 0.2101(4) 0.0816(5) 0.093(3) Uani 1 1 d . . . . .
H16K H 0.372737 0.225656 0.099536 0.112 Uiso 1 1 calc R U . . .
H16L H 0.412029 0.194918 0.113161 0.112 Uiso 1 1 calc R U . . .
O19 O 0.38470(18) 0.2588(3) 0.0486(3) 0.0787(16) Uani 1 1 d . . . . .
C164 C 0.3275(3) 0.0527(4) 0.2256(4) 0.077(2) Uani 1 1 d . . . . .
H16M H 0.331647 0.098064 0.236398 0.093 Uiso 1 1 calc R U . . .
H16N H 0.324628 0.047836 0.189686 0.093 Uiso 1 1 calc R U . . .
C165 C 0.3622(3) 0.0143(4) 0.2746(4) 0.075(2) Uani 1 1 d . . . . .
H16O H 0.369628 -0.018845 0.259203 0.090 Uiso 1 1 calc R U . . .
H16P H 0.385816 0.041570 0.302107 0.090 Uiso 1 1 calc R U . . .
C166 C 0.3474(2) -0.0147(3) 0.3041(3) 0.068(2) Uani 1 1 d . . . . .
H16Q H 0.351563 0.014085 0.333978 0.081 Uiso 1 1 calc R U . . .
H16R H 0.360917 -0.055579 0.322741 0.081 Uiso 1 1 calc R U . . .
C167 C 0.3035(2) -0.0241(3) 0.2537(3) 0.0550(17) Uani 1 1 d . . . . .
H16S H 0.298971 -0.064235 0.232961 0.066 Uiso 1 1 calc R U . . .
H16T H 0.287868 -0.024955 0.267776 0.066 Uiso 1 1 calc R U . . .
O20 O 0.29208(15) 0.0292(2) 0.21572(18) 0.0566(12) Uani 1 1 d . . . . .
O21 O 0.36709(16) 1.0409(3) 0.1545(3) 0.0856(18) Uani 1 1 d D U . . .
C168 C 0.3822(3) 0.9799(6) 0.1597(10) 0.089(5) Uani 0.63(3) 1 d D U P F 1
H16A H 0.377339 0.968453 0.123083 0.107 Uiso 0.63(3) 1 calc R U P F 1
H16B H 0.368508 0.948456 0.166476 0.107 Uiso 0.63(3) 1 calc R U P F 1
C169 C 0.4255(4) 0.9794(7) 0.2092(12) 0.103(6) Uani 0.63(3) 1 d D U P F 1
H16C H 0.440423 0.958445 0.198166 0.123 Uiso 0.63(3) 1 calc R U P F 1
H16D H 0.431313 0.957269 0.243410 0.123 Uiso 0.63(3) 1 calc R U P F 1
C170 C 0.4363(3) 1.0472(8) 0.2222(13) 0.105(6) Uani 0.63(3) 1 d D U P F 1
H17A H 0.454847 1.054559 0.265093 0.125 Uiso 0.63(3) 1 calc R U P F 1
H17B H 0.449331 1.061554 0.205997 0.125 Uiso 0.63(3) 1 calc R U P F 1
C171 C 0.4004(4) 1.0797(8) 0.1959(13) 0.082(4) Uani 0.63(3) 1 d D U P F 1
H17C H 0.399913 1.117984 0.176071 0.098 Uiso 0.63(3) 1 calc R U P F 1
H17D H 0.398673 1.093412 0.226328 0.098 Uiso 0.63(3) 1 calc R U P F 1
O22 O 0.6962(2) 0.4053(4) 0.3074(3) 0.104(2) Uani 1 1 d D U . . .
C176 C 0.6792(6) 0.3540(7) 0.2644(7) 0.099(4) Uani 0.665(14) 1 d D U P G 1
H17M H 0.695227 0.314828 0.282943 0.118 Uiso 0.665(14) 1 calc R U P G 1
H17N H 0.651298 0.345182 0.247950 0.118 Uiso 0.665(14) 1 calc R U P G 1
C177 C 0.6804(5) 0.3748(8) 0.2196(7) 0.095(4) Uani 0.665(14) 1 d D U P G 1
H17O H 0.657184 0.402270 0.190821 0.114 Uiso 0.665(14) 1 calc R U P G 1
H17P H 0.680980 0.338601 0.198790 0.114 Uiso 0.665(14) 1 calc R U P G 1
C178 C 0.7215(5) 0.4136(9) 0.2568(7) 0.097(4) Uani 0.665(14) 1 d D U P G 1
H17Q H 0.744479 0.385707 0.270735 0.117 Uiso 0.665(14) 1 calc R U P G 1
H17R H 0.720442 0.448728 0.233604 0.117 Uiso 0.665(14) 1 calc R U P G 1
C179 C 0.7240(5) 0.4372(9) 0.3052(7) 0.097(4) Uani 0.665(14) 1 d D U P G 1
H17S H 0.751457 0.430578 0.342486 0.116 Uiso 0.665(14) 1 calc R U P G 1
H17T H 0.718326 0.483191 0.300297 0.116 Uiso 0.665(14) 1 calc R U P G 1
C184 C 0.4863(3) 0.8274(8) 0.3225(5) 0.074(4) Uani 0.600(8) 1 d D U P H 1
H18I H 0.465920 0.860742 0.308595 0.089 Uiso 0.600(8) 1 calc R U P H 1
H18J H 0.472371 0.788618 0.299297 0.089 Uiso 0.600(8) 1 calc R U P H 1
C185 C 0.5154(4) 0.8489(9) 0.3132(6) 0.100(4) Uani 0.600(8) 1 d D U P H 1
H18K H 0.513386 0.895086 0.306081 0.120 Uiso 0.600(8) 1 calc R U P H 1
H18L H 0.510601 0.826354 0.279780 0.120 Uiso 0.600(8) 1 calc R U P H 1
C186 C 0.5568(4) 0.8308(9) 0.3721(6) 0.081(4) Uani 0.600(8) 1 d D U P H 1
H18M H 0.568567 0.794441 0.366599 0.097 Uiso 0.600(8) 1 calc R U P H 1
H18N H 0.575537 0.867014 0.387759 0.097 Uiso 0.600(8) 1 calc R U P H 1
C187 C 0.5486(3) 0.8136(7) 0.4131(5) 0.080(4) Uani 0.600(8) 1 d D U P H 1
H18O H 0.559249 0.770721 0.429233 0.096 Uiso 0.600(8) 1 calc R U P H 1
H18P H 0.562364 0.843955 0.446117 0.096 Uiso 0.600(8) 1 calc R U P H 1
O23 O 0.5067(2) 0.8149(4) 0.3827(3) 0.063(2) Uani 0.600(8) 1 d D U P H 1
C192 C 0.4676(5) 0.4784(9) 0.2367(7) 0.066(4) Uani 0.458(10) 1 d D U P I 1
H19A H 0.479097 0.517697 0.260275 0.080 Uiso 0.458(10) 1 calc R U P I 1
H19B H 0.438234 0.484167 0.206740 0.080 Uiso 0.458(10) 1 calc R U P I 1
C193 C 0.4757(4) 0.4279(5) 0.2724(5) 0.036(2) Uani 0.458(10) 1 d D U P I 1
H19C H 0.456664 0.425227 0.280401 0.043 Uiso 0.458(10) 1 calc R U P I 1
H19D H 0.503569 0.428824 0.309791 0.043 Uiso 0.458(10) 1 calc R U P I 1
C194 C 0.4689(6) 0.3723(9) 0.2294(8) 0.059(3) Uani 0.458(10) 1 d D U P I 1
H19E H 0.480191 0.331619 0.250635 0.070 Uiso 0.458(10) 1 calc R U P I 1
H19F H 0.440030 0.366478 0.195922 0.070 Uiso 0.458(10) 1 calc R U P I 1
C195 C 0.4898(6) 0.3950(7) 0.2105(8) 0.072(3) Uani 0.458(10) 1 d D U P I 1
H19G H 0.478391 0.376041 0.172088 0.087 Uiso 0.458(10) 1 calc R U P I 1
H19H H 0.518318 0.382499 0.239011 0.087 Uiso 0.458(10) 1 calc R U P I 1
O24 O 0.4865(5) 0.4655(7) 0.2053(7) 0.111(5) Uani 0.458(10) 1 d D U P I 1
C200 C 0.4882(5) 0.0640(6) 0.4026(9) 0.132(5) Uani 0.809(7) 1 d D U P J -1
H20A H 0.505259 0.092879 0.436497 0.159 Uiso 0.809(7) 1 calc R U P J -1
H20B H 0.472368 0.089965 0.366442 0.159 Uiso 0.809(7) 1 calc R U P J -1
C201 C 0.5138(5) 0.0191(8) 0.4008(8) 0.134(5) Uani 0.809(7) 1 d D U P J -1
H20C H 0.541965 0.033705 0.425771 0.161 Uiso 0.809(7) 1 calc R U P J -1
H20D H 0.503806 0.012896 0.360209 0.161 Uiso 0.809(7) 1 calc R U P J -1
C202 C 0.5096(5) -0.0404(7) 0.4247(9) 0.162(6) Uani 0.809(7) 1 d D U P J -1
H20E H 0.530839 -0.042941 0.467720 0.194 Uiso 0.809(7) 1 calc R U P J -1
H20F H 0.510963 -0.078477 0.406481 0.194 Uiso 0.809(7) 1 calc R U P J -1
C203 C 0.4682(4) -0.0342(5) 0.4083(7) 0.105(4) Uani 0.809(7) 1 d D U P J -1
H20G H 0.447439 -0.053131 0.369314 0.126 Uiso 0.809(7) 1 calc R U P J -1
H20H H 0.467737 -0.056357 0.437519 0.126 Uiso 0.809(7) 1 calc R U P J -1
O25 O 0.4611(2) 0.0295(4) 0.4076(5) 0.107(3) Uani 0.809(7) 1 d D U P J -1
C208 C 0.9065(5) -0.0429(8) 0.7634(7) 0.136(5) Uani 0.787(10) 1 d D U P K 1
H20I H 0.913308 -0.062046 0.740007 0.163 Uiso 0.787(10) 1 calc R U P K 1
H20J H 0.877047 -0.038422 0.738399 0.163 Uiso 0.787(10) 1 calc R U P K 1
C209 C 0.9232(6) -0.0831(7) 0.8184(8) 0.150(6) Uani 0.787(10) 1 d D U P K 1
H20K H 0.946355 -0.108836 0.829625 0.180 Uiso 0.787(10) 1 calc R U P K 1
H20L H 0.902341 -0.111820 0.811159 0.180 Uiso 0.787(10) 1 calc R U P K 1
C210 C 0.9363(6) -0.0346(9) 0.8670(7) 0.162(6) Uani 0.787(10) 1 d D U P K 1
H21J H 0.913937 -0.023521 0.866800 0.194 Uiso 0.787(10) 1 calc R U P K 1
H21K H 0.959223 -0.050477 0.906291 0.194 Uiso 0.787(10) 1 calc R U P K 1
C211 C 0.9485(6) 0.0219(8) 0.8481(7) 0.143(5) Uani 0.787(10) 1 d D U P K 1
H21L H 0.942630 0.062436 0.858225 0.171 Uiso 0.787(10) 1 calc R U P K 1
H21M H 0.977582 0.020324 0.868204 0.171 Uiso 0.787(10) 1 calc R U P K 1
O26 O 0.9261(4) 0.0170(6) 0.7874(6) 0.139(4) Uani 0.787(10) 1 d D U P K 1
C216 C 0.3328(7) 0.5761(9) -0.1895(8) 0.199(11) Uani 0.793(8) 1 d D U P L 1
H21A H 0.303612 0.573621 -0.212954 0.299 Uiso 0.793(8) 1 d R U P L 1
H21B H 0.344802 0.535391 -0.169944 0.299 Uiso 0.793(8) 1 d R U P L 1
H21C H 0.339281 0.585721 -0.215174 0.299 Uiso 0.793(8) 1 d R U P L 1
C217 C 0.3504(5) 0.6291(7) -0.1449(7) 0.134(5) Uani 0.793(8) 1 d D U P L 1
H21D H 0.379679 0.623382 -0.114701 0.160 Uiso 0.793(8) 1 calc R U P L 1
H21E H 0.338347 0.628797 -0.125327 0.160 Uiso 0.793(8) 1 calc R U P L 1
C218 C 0.3412(4) 0.6928(6) -0.1774(6) 0.113(4) Uani 0.793(8) 1 d D U P L 1
H21F H 0.352685 0.692943 -0.197707 0.135 Uiso 0.793(8) 1 calc R U P L 1
H21G H 0.311838 0.699192 -0.206984 0.135 Uiso 0.793(8) 1 calc R U P L 1
C219 C 0.3600(4) 0.7456(6) -0.1313(6) 0.114(4) Uani 0.793(8) 1 d D U P L 1
H21H H 0.389524 0.740549 -0.103553 0.136 Uiso 0.793(8) 1 calc R U P L 1
H21I H 0.350145 0.742738 -0.108869 0.136 Uiso 0.793(8) 1 calc R U P L 1
C220 C 0.3491(3) 0.8113(6) -0.1616(6) 0.104(4) Uani 0.793(8) 1 d D U P L 1
H22A H 0.319581 0.816610 -0.188881 0.125 Uiso 0.793(8) 1 calc R U P L 1
H22B H 0.358554 0.813879 -0.184564 0.125 Uiso 0.793(8) 1 calc R U P L 1
C221 C 0.3690(5) 0.8654(8) -0.1143(9) 0.162(8) Uani 0.793(8) 1 d D U P L 1
H22C H 0.363208 0.857294 -0.087531 0.242 Uiso 0.793(8) 1 d R U P L 1
H22D H 0.357918 0.906674 -0.133181 0.242 Uiso 0.793(8) 1 d R U P L 1
H22E H 0.398038 0.865484 -0.092141 0.242 Uiso 0.793(8) 1 d R U P L 1
C232 C 0.4830(11) 0.2351(10) 0.1790(12) 0.109(6) Uani 0.380(9) 1 d D U P M 3
H23A H 0.508610 0.246023 0.217824 0.131 Uiso 0.380(9) 1 calc R U P M 3
H23B H 0.461249 0.260001 0.173110 0.131 Uiso 0.380(9) 1 calc R U P M 3
C233 C 0.4855(8) 0.2499(10) 0.1297(11) 0.111(6) Uani 0.380(9) 1 d D U P M 3
H23C H 0.460288 0.269370 0.095457 0.133 Uiso 0.380(9) 1 calc R U P M 3
H23D H 0.508048 0.278958 0.144033 0.133 Uiso 0.380(9) 1 calc R U P M 3
C234 C 0.4923(9) 0.1849(12) 0.1138(11) 0.106(6) Uani 0.380(9) 1 d D U P M 3
H23E H 0.475357 0.180314 0.070720 0.128 Uiso 0.380(9) 1 calc R U P M 3
H23F H 0.520737 0.179824 0.131248 0.128 Uiso 0.380(9) 1 calc R U P M 3
C235 C 0.4806(8) 0.1357(10) 0.1390(11) 0.113(6) Uani 0.380(9) 1 d D U P M 3
H23G H 0.455562 0.113958 0.106781 0.136 Uiso 0.380(9) 1 calc R U P M 3
H23H H 0.502058 0.103545 0.161843 0.136 Uiso 0.380(9) 1 calc R U P M 3
O28 O 0.4750(5) 0.1681(9) 0.1759(6) 0.096(5) Uani 0.380(9) 1 d D U P M 3
C240 C 0.5711(6) 0.8392(8) 0.2546(9) 0.126(5) Uani 0.649(11) 1 d D U P N 1
H24A H 0.586637 0.855466 0.295117 0.151 Uiso 0.649(11) 1 calc R U P N 1
H24B H 0.544585 0.860080 0.229401 0.151 Uiso 0.649(11) 1 calc R U P N 1
C241 C 0.5938(8) 0.8498(9) 0.2309(11) 0.134(5) Uani 0.649(11) 1 d D U P N 1
H24C H 0.581791 0.884829 0.202086 0.161 Uiso 0.649(11) 1 calc R U P N 1
H24D H 0.622453 0.859270 0.263051 0.161 Uiso 0.649(11) 1 calc R U P N 1
C242 C 0.5887(7) 0.7863(10) 0.2019(11) 0.142(5) Uani 0.649(11) 1 d D U P N 1
H24E H 0.574028 0.792988 0.159558 0.171 Uiso 0.649(11) 1 calc R U P N 1
H24F H 0.615389 0.768685 0.219295 0.171 Uiso 0.649(11) 1 calc R U P N 1
C243 C 0.5663(6) 0.7405(9) 0.2099(10) 0.130(5) Uani 0.649(11) 1 d D U P N 1
H24G H 0.538532 0.734436 0.173183 0.156 Uiso 0.649(11) 1 calc R U P N 1
H24H H 0.580043 0.699040 0.224122 0.156 Uiso 0.649(11) 1 calc R U P N 1
O29 O 0.5671(5) 0.7722(7) 0.2530(7) 0.154(5) Uani 0.649(11) 1 d D U P N 1
C188 C 0.4955(5) 0.8047(10) 0.3214(10) 0.079(5) Uani 0.400(8) 1 d D U P H 2
H18Q H 0.485664 0.810910 0.343668 0.095 Uiso 0.400(8) 1 calc R U P H 2
H18R H 0.479340 0.770757 0.292232 0.095 Uiso 0.400(8) 1 calc R U P H 2
C189 C 0.4906(4) 0.8650(7) 0.2905(7) 0.060(4) Uani 0.400(8) 1 d D U P H 2
H18S H 0.480726 0.899654 0.301048 0.071 Uiso 0.400(8) 1 calc R U P H 2
H18T H 0.471691 0.859205 0.247410 0.071 Uiso 0.400(8) 1 calc R U P H 2
C190 C 0.5334(5) 0.8787(9) 0.3129(10) 0.087(5) Uani 0.400(8) 1 d D U P H 2
H19I H 0.533245 0.886427 0.279634 0.105 Uiso 0.400(8) 1 calc R U P H 2
H19J H 0.544644 0.916409 0.338697 0.105 Uiso 0.400(8) 1 calc R U P H 2
C191 C 0.5575(5) 0.8208(11) 0.3463(12) 0.100(6) Uani 0.400(8) 1 d D U P H 2
H19K H 0.561066 0.794550 0.322115 0.121 Uiso 0.400(8) 1 calc R U P H 2
H19L H 0.584253 0.833180 0.382492 0.121 Uiso 0.400(8) 1 calc R U P H 2
O23A O 0.5366(4) 0.7860(8) 0.3607(8) 0.108(4) Uani 0.400(8) 1 d D U P H 2
C196 C 0.4691(4) 0.4328(8) 0.2343(7) 0.067(3) Uani 0.542(10) 1 d D U P I 2
H19M H 0.472668 0.456589 0.266268 0.080 Uiso 0.542(10) 1 calc R U P I 2
H19N H 0.441297 0.439853 0.197913 0.080 Uiso 0.542(10) 1 calc R U P I 2
C197 C 0.4745(6) 0.3707(8) 0.2473(7) 0.064(4) Uani 0.542(10) 1 d D U P I 2
H19O H 0.449001 0.349239 0.231146 0.077 Uiso 0.542(10) 1 calc R U P I 2
H19P H 0.494108 0.363453 0.290155 0.077 Uiso 0.542(10) 1 calc R U P I 2
C198 C 0.4917(5) 0.3482(7) 0.2151(7) 0.083(4) Uani 0.542(10) 1 d D U P I 2
H19Q H 0.505495 0.306800 0.230196 0.100 Uiso 0.542(10) 1 calc R U P I 2
H19R H 0.470229 0.345385 0.172148 0.100 Uiso 0.542(10) 1 calc R U P I 2
C199 C 0.5190(3) 0.3975(6) 0.2302(5) 0.050(2) Uani 0.542(10) 1 d D U P I 2
H19S H 0.525355 0.397472 0.203242 0.060 Uiso 0.542(10) 1 calc R U P I 2
H19T H 0.544289 0.391383 0.270696 0.060 Uiso 0.542(10) 1 calc R U P I 2
O24A O 0.4997(4) 0.4594(6) 0.2255(6) 0.089(3) Uani 0.542(10) 1 d D U P I 2
C204 C 0.5186(14) 0.0907(19) 0.5326(19) 0.109(8) Uani 0.191(7) 1 d D U P J -2
H20M H 0.547914 0.093418 0.564700 0.131 Uiso 0.191(7) 1 calc R U P J -2
H20N H 0.507843 0.134390 0.521261 0.131 Uiso 0.191(7) 1 calc R U P J -2
C205 C 0.5105(15) 0.058(3) 0.4816(19) 0.115(7) Uani 0.191(7) 1 d D U P J -2
H20O H 0.533458 0.031107 0.493554 0.138 Uiso 0.191(7) 1 calc R U P J -2
H20P H 0.504251 0.088262 0.451282 0.138 Uiso 0.191(7) 1 calc R U P J -2
C206 C 0.4746(14) 0.018(2) 0.4602(15) 0.110(7) Uani 0.191(7) 1 d D U P J -2
H20Q H 0.475117 -0.022717 0.444303 0.132 Uiso 0.191(7) 1 calc R U P J -2
H20R H 0.449407 0.040661 0.429373 0.132 Uiso 0.191(7) 1 calc R U P J -2
C207 C 0.4780(14) 0.0076(19) 0.5146(19) 0.106(8) Uani 0.191(7) 1 d D U P J -2
H20S H 0.450965 0.006610 0.503528 0.127 Uiso 0.191(7) 1 calc R U P J -2
H20T H 0.491388 -0.033302 0.533302 0.127 Uiso 0.191(7) 1 calc R U P J -2
O25A O 0.5000(10) 0.0566(15) 0.5529(12) 0.080(7) Uani 0.191(7) 1 d D U P J -2
C212 C 0.9105(14) -0.051(4) 0.762(2) 0.148(8) Uani 0.213(10) 1 d D U P K 2
H21N H 0.901851 -0.095864 0.749662 0.177 Uiso 0.213(10) 1 calc R U P K 2
H21O H 0.898120 -0.025049 0.726153 0.177 Uiso 0.213(10) 1 calc R U P K 2
C213 C 0.8992(13) -0.026(3) 0.799(3) 0.148(7) Uani 0.213(10) 1 d D U P K 2
H21P H 0.896028 -0.062000 0.817599 0.177 Uiso 0.213(10) 1 calc R U P K 2
H21Q H 0.873849 -0.002129 0.774349 0.177 Uiso 0.213(10) 1 calc R U P K 2
C214 C 0.9346(17) 0.017(3) 0.846(3) 0.153(8) Uani 0.213(10) 1 d D U P K 2
H21R H 0.937886 0.018411 0.882127 0.184 Uiso 0.213(10) 1 calc R U P K 2
H21S H 0.931579 0.060163 0.830849 0.184 Uiso 0.213(10) 1 calc R U P K 2
C215 C 0.9698(11) -0.019(3) 0.855(2) 0.156(8) Uani 0.213(10) 1 d D U P K 2
H21T H 0.991723 0.010477 0.867732 0.187 Uiso 0.213(10) 1 calc R U P K 2
H21U H 0.980465 -0.052443 0.885382 0.187 Uiso 0.213(10) 1 calc R U P K 2
O26A O 0.9534(13) -0.046(2) 0.801(2) 0.161(7) Uani 0.213(10) 1 d D U P K 2
C222 C 0.3793(19) 0.460(2) -0.055(2) 0.122(14) Uani 0.207(8) 1 d D U P L 2
H22F H 0.399334 0.462176 -0.060294 0.184 Uiso 0.207(8) 1 d R U P L 2
H22G H 0.370304 0.415616 -0.059684 0.184 Uiso 0.207(8) 1 d R U P L 2
H22H H 0.391274 0.473886 -0.014914 0.184 Uiso 0.207(8) 1 d R U P L 2
C223 C 0.3494(16) 0.506(2) -0.102(2) 0.158(15) Uani 0.207(8) 1 d D U P L 2
H22I H 0.321876 0.492595 -0.118840 0.190 Uiso 0.207(8) 1 calc R U P L 2
H22J H 0.351465 0.506415 -0.133156 0.190 Uiso 0.207(8) 1 calc R U P L 2
C224 C 0.358(2) 0.573(2) -0.075(3) 0.162(14) Uani 0.207(8) 1 d D U P L 2
H22K H 0.332491 0.591715 -0.086633 0.194 Uiso 0.207(8) 1 calc R U P L 2
H22L H 0.377107 0.570521 -0.031718 0.194 Uiso 0.207(8) 1 calc R U P L 2
C225 C 0.3745(13) 0.614(2) -0.097(3) 0.140(10) Uani 0.207(8) 1 d D U P L 2
H22M H 0.368420 0.593796 -0.132472 0.168 Uiso 0.207(8) 1 calc R U P L 2
H22N H 0.403973 0.616232 -0.066869 0.168 Uiso 0.207(8) 1 calc R U P L 2
C226 C 0.3573(13) 0.6815(19) -0.113(2) 0.127(8) Uani 0.207(8) 1 d D U P L 2
H22O H 0.372770 0.708239 -0.120073 0.152 Uiso 0.207(8) 1 calc R U P L 2
H22P H 0.359959 0.699892 -0.079888 0.152 Uiso 0.207(8) 1 calc R U P L 2
C227 C 0.3118(14) 0.681(3) -0.170(3) 0.167(16) Uani 0.207(8) 1 d D U P L 2
H22Q H 0.309000 0.681538 -0.205259 0.250 Uiso 0.207(8) 1 d R U P L 2
H22R H 0.303070 0.722098 -0.165379 0.250 Uiso 0.207(8) 1 d R U P L 2
H22S H 0.295300 0.647299 -0.172039 0.250 Uiso 0.207(8) 1 d R U P L 2
C236 C 0.489(3) 0.232(3) 0.176(3) 0.111(8) Uani 0.120(9) 1 d D U P M 4
H23I H 0.514873 0.247502 0.211114 0.133 Uiso 0.120(9) 1 calc R U P M 4
H23J H 0.471818 0.220836 0.186418 0.133 Uiso 0.120(9) 1 calc R U P M 4
C237 C 0.468(2) 0.285(3) 0.128(3) 0.115(9) Uani 0.120(9) 1 d D U P M 4
H23K H 0.440433 0.293289 0.114353 0.138 Uiso 0.120(9) 1 calc R U P M 4
H23L H 0.483416 0.324887 0.143792 0.138 Uiso 0.120(9) 1 calc R U P M 4
C238 C 0.466(2) 0.259(3) 0.078(2) 0.117(9) Uani 0.120(9) 1 d D U P M 4
H23M H 0.487620 0.277919 0.078747 0.141 Uiso 0.120(9) 1 calc R U P M 4
H23N H 0.440034 0.266932 0.039480 0.141 Uiso 0.120(9) 1 calc R U P M 4
C239 C 0.474(2) 0.187(3) 0.090(2) 0.107(8) Uani 0.120(9) 1 d D U P M 4
H23O H 0.447621 0.163611 0.066432 0.128 Uiso 0.120(9) 1 calc R U P M 4
H23P H 0.489925 0.170206 0.079905 0.128 Uiso 0.120(9) 1 calc R U P M 4
O28A O 0.4941(16) 0.178(3) 0.151(2) 0.111(7) Uani 0.120(9) 1 d D U P M 4
C244 C 0.5539(12) 0.7900(17) 0.1446(11) 0.149(7) Uani 0.351(11) 1 d D U P N 2
H24I H 0.562003 0.787483 0.119891 0.179 Uiso 0.351(11) 1 calc R U P N 2
H24J H 0.524297 0.792907 0.118854 0.179 Uiso 0.351(11) 1 calc R U P N 2
C245 C 0.5691(11) 0.7322(13) 0.1850(14) 0.125(7) Uani 0.351(11) 1 d D U P N 2
H24K H 0.546699 0.709318 0.179161 0.150 Uiso 0.351(11) 1 calc R U P N 2
H24L H 0.583760 0.702602 0.178623 0.150 Uiso 0.351(11) 1 calc R U P N 2
C246 C 0.5969(11) 0.7622(15) 0.2458(12) 0.134(6) Uani 0.351(11) 1 d D U P N 2
H24M H 0.591974 0.742863 0.271308 0.160 Uiso 0.351(11) 1 calc R U P N 2
H24N H 0.625096 0.753771 0.263386 0.160 Uiso 0.351(11) 1 calc R U P N 2
C247 C 0.5901(15) 0.8315(15) 0.2422(13) 0.139(7) Uani 0.351(11) 1 d D U P N 2
H24O H 0.572095 0.842848 0.250843 0.166 Uiso 0.351(11) 1 calc R U P N 2
H24P H 0.615663 0.855081 0.268824 0.166 Uiso 0.351(11) 1 calc R U P N 2
O29A O 0.5718(9) 0.8423(13) 0.1825(13) 0.144(6) Uani 0.351(11) 1 d D U P N 2
C252 C 0.5279(10) 0.3630(19) 0.4891(16) 0.077(6) Uani 0.227(9) 1 d D U P O -2
H25A H 0.541997 0.322278 0.497706 0.093 Uiso 0.227(9) 1 calc R U P O -2
H25B H 0.520060 0.379944 0.451790 0.093 Uiso 0.227(9) 1 calc R U P O -2
C253 C 0.4904(8) 0.3537(16) 0.4847(15) 0.080(6) Uani 0.227(9) 1 d D U P O -2
H25C H 0.490928 0.311553 0.499879 0.096 Uiso 0.227(9) 1 calc R U P O -2
H25D H 0.465572 0.357423 0.443509 0.096 Uiso 0.227(9) 1 calc R U P O -2
C254 C 0.4929(8) 0.4080(19) 0.5234(17) 0.073(5) Uani 0.227(9) 1 d D U P O -2
H25E H 0.475963 0.444475 0.498968 0.087 Uiso 0.227(9) 1 calc R U P O -2
H25F H 0.484598 0.392597 0.545929 0.087 Uiso 0.227(9) 1 calc R U P O -2
C255 C 0.5366(8) 0.4255(18) 0.5634(13) 0.072(5) Uani 0.227(9) 1 d D U P O -2
H25G H 0.539763 0.471670 0.570742 0.086 Uiso 0.227(9) 1 calc R U P O -2
H25H H 0.550877 0.403359 0.601414 0.086 Uiso 0.227(9) 1 calc R U P O -2
O30A O 0.5531(6) 0.4073(11) 0.5358(9) 0.058(4) Uani 0.227(9) 1 d D U P O -2
C260 C 0.4544(18) 0.394(4) 0.017(3) 0.135(10) Uani 0.144(8) 1 d D U P P -2
H26A H 0.459807 0.439986 0.023918 0.162 Uiso 0.144(8) 1 calc R U P P -2
H26B H 0.461911 0.379109 -0.007005 0.162 Uiso 0.144(8) 1 calc R U P P -2
C261 C 0.4777(14) 0.357(4) 0.075(3) 0.139(11) Uani 0.144(8) 1 d D U P P -2
H26C H 0.502366 0.380447 0.106426 0.167 Uiso 0.144(8) 1 calc R U P P -2
H26D H 0.485120 0.314712 0.070815 0.167 Uiso 0.144(8) 1 calc R U P P -2
C262 C 0.448(2) 0.353(5) 0.089(2) 0.140(11) Uani 0.144(8) 1 d D U P P -2
H26E H 0.450686 0.310968 0.105923 0.168 Uiso 0.144(8) 1 calc R U P P -2
H26F H 0.453944 0.386437 0.116365 0.168 Uiso 0.144(8) 1 calc R U P P -2
C263 C 0.4065(16) 0.361(4) 0.028(3) 0.141(10) Uani 0.144(8) 1 d D U P P -2
H26G H 0.391263 0.321201 0.015328 0.169 Uiso 0.144(8) 1 calc R U P P -2
H26H H 0.391152 0.394273 0.030483 0.169 Uiso 0.144(8) 1 calc R U P P -2
O31A O 0.4125(16) 0.380(3) -0.012(2) 0.133(8) Uani 0.144(8) 1 d D U P P -2
C228 C 0.4810(6) -0.1900(7) 0.4793(10) 0.100(6) Uani 0.5 1 d D U P Q -1
H22T H 0.484360 -0.162587 0.509368 0.121 Uiso 0.5 1 calc R U P Q -1
H22U H 0.456989 -0.175411 0.440253 0.121 Uiso 0.5 1 calc R U P Q -1
C229 C 0.5180(7) -0.1847(7) 0.4831(11) 0.108(6) Uani 0.5 1 d D U P Q -1
H22V H 0.510685 -0.166696 0.446427 0.130 Uiso 0.5 1 calc R U P Q -1
H22W H 0.538460 -0.157142 0.516255 0.130 Uiso 0.5 1 calc R U P Q -1
C230 C 0.5336(5) -0.2509(7) 0.4923(8) 0.073(4) Uani 0.5 1 d D U P Q -1
H23Q H 0.563072 -0.251913 0.523095 0.087 Uiso 0.5 1 calc R U P Q -1
H23R H 0.526474 -0.268254 0.455580 0.087 Uiso 0.5 1 calc R U P Q -1
C231 C 0.5131(5) -0.2893(7) 0.5115(9) 0.082(4) Uani 0.5 1 d D U P Q -1
H23S H 0.506907 -0.332736 0.495140 0.098 Uiso 0.5 1 calc R U P Q -1
H23T H 0.530850 -0.292214 0.554729 0.098 Uiso 0.5 1 calc R U P Q -1
O27 O 0.4755(4) -0.2549(6) 0.4883(7) 0.097(4) Uani 0.5 1 d D U P Q -1
C248 C 0.5188(7) 0.3842(19) 0.4777(13) 0.082(6) Uani 0.273(9) 1 d D U P O -1
H24Q H 0.527119 0.411666 0.459883 0.098 Uiso 0.273(9) 1 calc R U P O -1
H24R H 0.522983 0.339362 0.472843 0.098 Uiso 0.273(9) 1 calc R U P O -1
C249 C 0.5429(6) 0.401(2) 0.5438(11) 0.090(7) Uani 0.273(9) 1 d D U P O -1
H24S H 0.552702 0.444783 0.551924 0.108 Uiso 0.273(9) 1 calc R U P O -1
H24T H 0.566144 0.371771 0.568906 0.108 Uiso 0.273(9) 1 calc R U P O -1
C250 C 0.5122(10) 0.3912(19) 0.5549(9) 0.073(6) Uani 0.273(9) 1 d D U P O -1
H25I H 0.517786 0.351612 0.576911 0.088 Uiso 0.273(9) 1 calc R U P O -1
H25J H 0.513116 0.427315 0.577113 0.088 Uiso 0.273(9) 1 calc R U P O -1
C251 C 0.4719(8) 0.388(2) 0.4940(11) 0.082(6) Uani 0.273(9) 1 d D U P O -1
H25K H 0.459173 0.346314 0.488346 0.099 Uiso 0.273(9) 1 calc R U P O -1
H25L H 0.454104 0.421511 0.489088 0.099 Uiso 0.273(9) 1 calc R U P O -1
O30 O 0.4776(5) 0.3954(11) 0.4515(7) 0.062(4) Uani 0.273(9) 1 d D U P O -1
C256 C 0.3544(7) 0.4545(13) -0.0663(13) 0.113(7) Uani 0.356(8) 1 d D U P P -1
H25M H 0.333789 0.464725 -0.108377 0.136 Uiso 0.356(8) 1 calc R U P P -1
H25N H 0.341090 0.446938 -0.049085 0.136 Uiso 0.356(8) 1 calc R U P P -1
C257 C 0.3794(9) 0.3964(13) -0.0577(14) 0.131(7) Uani 0.356(8) 1 d D U P P -1
H25O H 0.379651 0.392186 -0.090878 0.158 Uiso 0.356(8) 1 calc R U P P -1
H25P H 0.368208 0.357113 -0.054748 0.158 Uiso 0.356(8) 1 calc R U P P -1
C258 C 0.4222(8) 0.4089(14) 0.0002(15) 0.132(7) Uani 0.356(8) 1 d D U P P -1
H25Q H 0.427092 0.384793 0.033006 0.158 Uiso 0.356(8) 1 calc R U P P -1
H25R H 0.442646 0.396961 -0.003598 0.158 Uiso 0.356(8) 1 calc R U P P -1
C259 C 0.4231(7) 0.4811(14) 0.0102(13) 0.128(8) Uani 0.356(8) 1 d D U P P -1
H25S H 0.430377 0.489501 0.048975 0.153 Uiso 0.356(8) 1 calc R U P P -1
H25T H 0.443054 0.501964 0.008870 0.153 Uiso 0.356(8) 1 calc R U P P -1
O31 O 0.3838(8) 0.5050(10) -0.0355(12) 0.153(8) Uani 0.356(8) 1 d D U P P -1
C149 C 0.7613(4) 0.7266(7) 0.7982(6) 0.043(4) Uani 0.403(11) 1 d D U P B 2
F7A F 0.7934(3) 0.7186(8) 0.8522(4) 0.077(4) Uani 0.403(11) 1 d D U P B 2
F8A F 0.7503(4) 0.7872(4) 0.7953(7) 0.072(3) Uani 0.403(11) 1 d D U P B 2
F9A F 0.7712(5) 0.7240(8) 0.7642(6) 0.051(4) Uani 0.403(11) 1 d D U P B 2
C150 C 0.5684(3) 0.0216(5) 0.2980(5) 0.036(3) Uani 0.455(10) 1 d D U P D 2
F13A F 0.5946(3) 0.0115(5) 0.2899(5) 0.055(3) Uani 0.455(10) 1 d D U P D 2
F14A F 0.5704(4) -0.0315(4) 0.3229(5) 0.082(3) Uani 0.455(10) 1 d D U P D 2
F15A F 0.5322(3) 0.0265(6) 0.2435(4) 0.070(4) Uani 0.455(10) 1 d D U P D 2
F4A F 0.5767(5) 0.2803(10) 0.2434(11) 0.042(4) Uani 0.31(4) 1 d D U P A 2
F5A F 0.6394(4) 0.2662(15) 0.2888(8) 0.055(4) Uani 0.31(4) 1 d D U P A 2
F6A F 0.6006(8) 0.1858(6) 0.2591(9) 0.062(5) Uani 0.31(4) 1 d D U P A 2
F10A F 0.1969(10) 0.5345(14) 0.0032(10) 0.038(7) Uani 0.119(18) 1 d D U P C 2
F11A F 0.1940(10) 0.5203(16) 0.0724(15) 0.049(7) Uani 0.119(18) 1 d D U P C 2
F12A F 0.2061(15) 0.4416(6) 0.0401(18) 0.032(7) Uani 0.119(18) 1 d D U P C 2
C172 C 0.3794(6) 0.9877(11) 0.1400(17) 0.109(8) Uani 0.37(3) 1 d D U P F 2
H17E H 0.367822 0.989904 0.098428 0.130 Uiso 0.37(3) 1 calc R U P F 2
H17F H 0.370034 0.948117 0.145947 0.130 Uiso 0.37(3) 1 calc R U P F 2
C173 C 0.4236(6) 0.9884(12) 0.179(2) 0.106(7) Uani 0.37(3) 1 d D U P F 2
H17G H 0.433229 0.972584 0.157765 0.127 Uiso 0.37(3) 1 calc R U P F 2
H17H H 0.435622 0.962591 0.214202 0.127 Uiso 0.37(3) 1 calc R U P F 2
C174 C 0.4328(6) 1.0569(13) 0.193(2) 0.097(6) Uani 0.37(3) 1 d D U P F 2
H17I H 0.458339 1.062507 0.233376 0.117 Uiso 0.37(3) 1 calc R U P F 2
H17J H 0.435095 1.078223 0.165337 0.117 Uiso 0.37(3) 1 calc R U P F 2
C175 C 0.4009(5) 1.0814(13) 0.188(2) 0.100(8) Uani 0.37(3) 1 d D U P F 2
H17K H 0.393693 1.123666 0.169385 0.120 Uiso 0.37(3) 1 calc R U P F 2
H17L H 0.409008 1.086725 0.227767 0.120 Uiso 0.37(3) 1 calc R U P F 2
C180 C 0.6945(13) 0.3586(10) 0.2697(14) 0.101(6) Uani 0.335(14) 1 d D U P G 2
H18A H 0.712414 0.322760 0.293732 0.121 Uiso 0.335(14) 1 calc R U P G 2
H18B H 0.666798 0.342079 0.241462 0.121 Uiso 0.335(14) 1 calc R U P G 2
C181 C 0.7062(12) 0.3858(13) 0.2391(14) 0.105(6) Uani 0.335(14) 1 d D U P G 2
H18C H 0.689725 0.369582 0.198461 0.125 Uiso 0.335(14) 1 calc R U P G 2
H18D H 0.734822 0.377480 0.259206 0.125 Uiso 0.335(14) 1 calc R U P G 2
C182 C 0.6982(10) 0.4596(12) 0.2403(12) 0.103(6) Uani 0.335(14) 1 d D U P G 2
H18E H 0.715972 0.486451 0.237929 0.123 Uiso 0.335(14) 1 calc R U P G 2
H18F H 0.669896 0.471092 0.208247 0.123 Uiso 0.335(14) 1 calc R U P G 2
C183 C 0.7083(10) 0.4639(9) 0.2980(11) 0.087(4) Uani 0.335(14) 1 d D U P G 2
H18G H 0.737459 0.470484 0.329002 0.104 Uiso 0.335(14) 1 calc R U P G 2
H18H H 0.693938 0.499885 0.298941 0.104 Uiso 0.335(14) 1 calc R U P G 2

loop_
_atom_site_aniso_label
_atom_site_aniso_U_11
_atom_site_aniso_U_22
_atom_site_aniso_U_33
_atom_site_aniso_U_23
_atom_site_aniso_U_13
_atom_site_aniso_U_12
C1 0.032(2) 0.023(2) 0.023(2) 0.0027(17) 0.012(2) -0.0023(18)
C2 0.044(3) 0.026(2) 0.027(2) -0.0014(19) 0.015(2) -0.003(2)
C3 0.042(3) 0.029(3) 0.031(3) -0.004(2) 0.009(2) -0.011(2)
C4 0.034(3) 0.037(3) 0.041(3) 0.002(2) 0.016(2) -0.004(2)
C5 0.040(3) 0.049(4) 0.060(4) -0.003(3) 0.016(3) -0.014(3)
C6 0.039(3) 0.071(5) 0.070(5) -0.002(4) 0.028(3) -0.015(3)
C7 0.046(4) 0.064(4) 0.064(4) 0.003(3) 0.036(3) -0.002(3)
C8 0.042(3) 0.042(3) 0.042(3) 0.001(2) 0.023(3) -0.005(2)
C9 0.031(2) 0.030(2) 0.035(3) 0.006(2) 0.014(2) -0.001(2)
C10 0.030(2) 0.021(2) 0.024(2) 0.0052(17) 0.012(2) -0.0016(18)
C11 0.026(2) 0.027(2) 0.024(2) 0.0023(18) 0.0143(19) 0.0007(19)
C12 0.0230(19) 0.0252(19) 0.0218(19) 0.0036(19) 0.0120(17) 0.0033(19)
C13 0.033(2) 0.025(2) 0.026(2) 0.0039(17) 0.017(2) 0.0004(18)
C14 0.041(3) 0.030(3) 0.022(2) 0.0011(18) 0.015(2) -0.002(2)
C15 0.033(2) 0.030(3) 0.026(2) 0.0019(18) 0.016(2) 0.0013(18)
C16 0.043(3) 0.039(3) 0.025(2) 0.006(2) 0.020(2) 0.005(2)
C17 0.040(3) 0.039(3) 0.031(3) 0.014(2) 0.020(2) 0.009(2)
C18 0.044(3) 0.030(2) 0.040(3) 0.013(2) 0.029(3) 0.006(2)
C19 0.033(2) 0.026(2) 0.030(2) 0.0038(18) 0.016(2) 0.0001(19)
C20 0.032(2) 0.024(2) 0.029(2) 0.0034(18) 0.019(2) -0.0004(18)
C21 0.043(3) 0.019(2) 0.021(2) 0.0018(17) 0.013(2) 0.0082(19)
C22 0.064(4) 0.022(2) 0.035(3) 0.002(2) 0.020(3) 0.005(2)
C23 0.099(6) 0.020(2) 0.039(3) 0.002(2) 0.023(4) 0.008(3)
C24 0.112(6) 0.037(3) 0.044(4) 0.000(3) 0.037(4) 0.035(4)
C25 0.089(5) 0.047(4) 0.039(3) 0.004(3) 0.035(4) 0.034(3)
C26 0.059(4) 0.032(3) 0.032(3) 0.003(2) 0.023(3) 0.020(3)
C27 0.029(2) 0.026(2) 0.024(2) 0.0054(17) 0.0131(19) 0.0072(18)
C28 0.037(3) 0.027(2) 0.025(2) 0.0040(18) 0.016(2) 0.0055(19)
C29 0.033(3) 0.043(3) 0.021(2) 0.006(2) 0.010(2) 0.010(2)
C30 0.035(3) 0.051(3) 0.024(2) 0.000(2) 0.011(2) 0.003(2)
C31 0.037(3) 0.036(3) 0.036(3) -0.003(2) 0.018(2) -0.003(2)
C32 0.031(2) 0.027(2) 0.026(2) -0.0011(19) 0.0134(19) 0.000(2)
C33 0.024(2) 0.034(3) 0.029(2) 0.0039(18) 0.0138(19) 0.0017(18)
C34 0.038(3) 0.058(4) 0.046(3) 0.015(3) 0.029(3) 0.015(3)
C35 0.041(3) 0.078(5) 0.066(4) 0.024(4) 0.039(3) 0.015(3)
C36 0.024(2) 0.081(5) 0.070(4) 0.019(4) 0.023(3) 0.003(3)
C37 0.028(3) 0.072(5) 0.045(3) -0.004(3) 0.009(3) -0.003(3)
C38 0.027(2) 0.047(3) 0.031(2) -0.004(3) 0.009(2) 0.002(2)
C39 0.034(2) 0.023(2) 0.020(2) 0.0028(17) 0.013(2) 0.0050(18)
C40 0.042(3) 0.033(3) 0.061(4) -0.006(3) 0.028(3) 0.006(2)
C41 0.066(4) 0.038(3) 0.071(5) -0.005(3) 0.037(4) 0.016(3)
C42 0.072(4) 0.022(2) 0.048(3) -0.004(2) 0.033(3) -0.004(3)
C43 0.075(4) 0.032(3) 0.053(3) -0.008(2) 0.046(3) -0.011(3)
C44 0.056(3) 0.027(2) 0.045(3) -0.002(2) 0.037(3) -0.005(2)
C45 0.023(2) 0.022(2) 0.031(2) 0.0027(17) 0.0202(19) 0.0036(16)
C46 0.026(2) 0.027(2) 0.032(2) 0.0026(18) 0.020(2) 0.0046(17)
C47 0.035(2) 0.024(2) 0.038(3) 0.0075(19) 0.027(2) 0.0067(18)
C48 0.031(2) 0.026(2) 0.040(3) 0.0038(19) 0.028(2) 0.0038(18)
C49 0.040(3) 0.024(2) 0.049(3) 0.005(2) 0.033(3) 0.002(2)
C50 0.047(3) 0.026(2) 0.062(4) 0.000(2) 0.043(3) -0.004(2)
C51 0.035(3) 0.028(2) 0.048(3) -0.010(2) 0.028(2) -0.013(2)
C52 0.029(2) 0.028(2) 0.041(3) -0.0042(19) 0.026(2) -0.0060(18)
C53 0.026(2) 0.021(2) 0.037(2) -0.0027(17) 0.026(2) -0.0031(16)
C54 0.0197(19) 0.024(2) 0.030(2) -0.0017(17) 0.0180(19) 0.0004(16)
C55 0.0202(19) 0.0220(19) 0.027(2) -0.0047(16) 0.0151(18) -0.0027(16)
C56 0.0188(19) 0.023(2) 0.027(2) 0.0006(16) 0.0134(18) 0.0025(15)
C57 0.031(2) 0.030(3) 0.031(2) 0.0026(17) 0.021(2) 0.0041(17)
C58 0.033(2) 0.037(3) 0.027(2) 0.007(2) 0.016(2) 0.011(2)
C59 0.023(2) 0.028(2) 0.034(2) -0.004(2) 0.0146(18) 0.0035(19)
C60 0.025(2) 0.040(3) 0.040(3) -0.004(2) 0.014(2) 0.005(2)
C61 0.021(2) 0.039(3) 0.059(3) -0.010(3) 0.022(2) 0.000(2)
C62 0.026(2) 0.033(2) 0.055(3) -0.010(3) 0.028(2) -0.005(2)
C63 0.021(2) 0.027(2) 0.042(3) -0.0034(19) 0.019(2) -0.0006(17)
C64 0.0223(19) 0.023(2) 0.032(2) -0.0073(17) 0.0172(18) -0.0022(16)
C65 0.023(2) 0.026(2) 0.028(2) -0.0002(17) 0.0161(19) 0.0055(16)
C66 0.026(2) 0.032(2) 0.031(2) 0.003(2) 0.0177(18) 0.005(2)
C67 0.035(3) 0.045(3) 0.035(3) 0.004(2) 0.024(2) 0.007(2)
C68 0.041(3) 0.056(3) 0.034(3) -0.003(2) 0.023(3) 0.007(3)
C69 0.028(3) 0.053(3) 0.034(3) -0.011(2) 0.013(2) 0.001(2)
C70 0.025(2) 0.035(3) 0.039(3) -0.010(2) 0.020(2) 0.0004(19)
C71 0.020(2) 0.0190(19) 0.029(2) -0.0019(16) 0.0159(19) 0.0014(15)
C72 0.024(2) 0.025(2) 0.032(2) -0.0012(18) 0.019(2) 0.0033(17)
C73 0.022(2) 0.031(2) 0.031(2) -0.0021(19) 0.015(2) 0.0052(18)
C74 0.031(2) 0.028(2) 0.036(3) 0.0024(19) 0.018(2) 0.0083(19)
C75 0.030(2) 0.030(2) 0.036(3) 0.005(2) 0.020(2) 0.0011(19)
C76 0.025(2) 0.023(2) 0.034(2) -0.0006(18) 0.020(2) 0.0002(17)
C77 0.026(2) 0.0168(18) 0.034(2) 0.0000(16) 0.022(2) 0.0011(16)
C78 0.030(2) 0.026(2) 0.037(3) 0.0056(19) 0.020(2) 0.0035(18)
C79 0.044(3) 0.023(2) 0.062(4) 0.007(2) 0.035(3) 0.005(2)
C80 0.048(3) 0.025(2) 0.062(4) -0.008(2) 0.041(3) -0.007(2)
C81 0.042(3) 0.037(3) 0.048(3) -0.017(2) 0.032(3) -0.013(2)
C82 0.032(2) 0.030(2) 0.036(3) -0.0070(19) 0.023(2) -0.0026(19)
C83 0.025(2) 0.032(2) 0.026(2) 0.0034(17) 0.0165(19) 0.0016(17)
C84 0.026(2) 0.031(2) 0.025(2) 0.0041(19) 0.017(2) 0.0018(19)
C85 0.032(2) 0.045(3) 0.029(2) 0.002(2) 0.022(2) 0.001(2)
C86 0.039(3) 0.048(3) 0.032(2) 0.008(2) 0.023(2) -0.006(2)
C87 0.053(3) 0.031(3) 0.048(3) 0.004(2) 0.034(3) -0.005(2)
C88 0.042(3) 0.030(3) 0.040(3) 0.0035(19) 0.029(2) 0.001(2)
C89 0.0206(19) 0.025(2) 0.022(2) 0.0019(16) 0.0130(18) 0.0037(16)
C90 0.021(2) 0.0189(19) 0.028(2) -0.0011(16) 0.0128(18) 0.0005(16)
C91 0.021(2) 0.022(2) 0.028(2) -0.0030(17) 0.0138(18) -0.0001(16)
C92 0.0216(18) 0.023(2) 0.0216(18) -0.0011(18) 0.0116(16) 0.0007(18)
C93 0.026(2) 0.0220(19) 0.025(2) -0.0019(19) 0.0116(18) 0.000(2)
C94 0.0205(18) 0.025(2) 0.0228(19) -0.0036(18) 0.0088(16) -0.0017(17)
C95 0.0266(19) 0.0195(18) 0.0235(19) -0.0004(18) 0.0147(17) -0.0018(18)
C96 0.027(2) 0.029(2) 0.023(2) -0.0027(18) 0.009(2) 0.0050(19)
C97 0.030(2) 0.020(2) 0.025(2) 0.0005(17) 0.015(2) 0.0039(17)
C98 0.034(2) 0.023(2) 0.031(2) -0.0022(18) 0.016(2) 0.0036(18)
C99 0.0166(18) 0.0201(19) 0.025(2) -0.0015(16) 0.0129(17) 0.0001(15)
C100 0.0203(19) 0.024(2) 0.022(2) 0.0038(16) 0.0114(18) 0.0036(16)
C101 0.0189(19) 0.024(2) 0.019(2) -0.0026(16) 0.0103(17) 0.0003(16)
C102 0.0185(19) 0.0193(19) 0.028(2) 0.0009(16) 0.0157(18) 0.0016(15)
C103 0.025(2) 0.025(2) 0.026(2) 0.0056(17) 0.0181(19) 0.0049(17)
C104 0.026(2) 0.027(2) 0.023(2) 0.0013(16) 0.0168(18) 0.0031(17)
C105 0.0172(18) 0.023(2) 0.026(2) -0.0023(16) 0.0140(18) 0.0002(16)
C106 0.033(2) 0.033(2) 0.029(2) 0.0052(19) 0.021(2) 0.012(2)
C107 0.021(2) 0.048(3) 0.023(2) 0.003(2) 0.0137(19) 0.007(2)
C108 0.048(3) 0.061(3) 0.031(3) 0.009(2) 0.026(2) 0.026(3)
F4 0.068(5) 0.074(5) 0.036(4) 0.017(4) 0.034(4) 0.034(4)
F5 0.057(3) 0.087(8) 0.044(3) 0.009(4) 0.041(3) 0.026(3)
F6 0.062(6) 0.067(4) 0.037(3) -0.018(3) 0.032(4) 0.002(3)
C109 0.0203(19) 0.0219(19) 0.021(2) -0.0026(16) 0.0104(17) 0.0021(16)
C110 0.026(2) 0.042(3) 0.026(2) -0.0043(19) 0.018(2) -0.0033(19)
C111 0.024(2) 0.037(2) 0.024(2) -0.0049(19) 0.0145(19) -0.0064(19)
C112 0.022(2) 0.0206(19) 0.0180(19) 0.0010(16) 0.0092(17) 0.0002(16)
C113 0.031(2) 0.044(3) 0.031(3) -0.008(2) 0.022(2) -0.004(2)
C114 0.024(2) 0.049(3) 0.028(2) -0.010(2) 0.016(2) -0.004(2)
C115 0.0265(19) 0.0188(19) 0.0214(19) 0.0002(16) 0.0129(17) 0.0019(17)
C116 0.032(2) 0.031(2) 0.025(2) 0.002(2) 0.0179(19) -0.004(2)
C117 0.028(2) 0.033(2) 0.028(2) -0.0040(18) 0.0165(19) -0.0047(18)
C118 0.044(5) 0.063(6) 0.038(4) -0.012(4) 0.027(4) -0.022(4)
F7 0.023(3) 0.098(7) 0.083(5) 0.020(5) 0.018(3) -0.011(3)
F8 0.084(6) 0.086(6) 0.066(5) -0.054(5) 0.059(5) -0.065(5)
F9 0.060(5) 0.067(5) 0.052(5) -0.013(4) 0.040(4) -0.038(5)
C119 0.0206(19) 0.0212(19) 0.021(2) 0.0025(15) 0.0130(17) 0.0042(15)
C120 0.0200(19) 0.024(2) 0.031(2) 0.0073(17) 0.0171(19) 0.0047(16)
C121 0.023(2) 0.022(2) 0.030(2) 0.0045(17) 0.0175(19) 0.0015(16)
C122 0.0210(19) 0.0198(19) 0.0179(19) 0.0009(15) 0.0112(17) 0.0023(15)
C123 0.0185(19) 0.023(2) 0.024(2) 0.0005(16) 0.0127(17) 0.0020(15)
C124 0.023(2) 0.022(2) 0.027(2) 0.0039(16) 0.0167(19) 0.0002(16)
C125 0.026(2) 0.0203(19) 0.023(2) 0.0003(16) 0.0170(19) 0.0028(16)
C126 0.024(2) 0.0167(19) 0.032(2) 0.0014(17) 0.014(2) -0.0015(16)
C127 0.022(2) 0.029(2) 0.024(2) 0.0028(18) 0.0104(19) 0.0037(17)
C128 0.037(2) 0.029(2) 0.050(3) 0.005(2) 0.013(2) 0.0023(19)
F10 0.071(4) 0.060(4) 0.037(2) 0.008(2) -0.004(2) -0.010(3)
F11 0.026(2) 0.055(3) 0.132(5) -0.003(3) 0.020(3) 0.010(2)
F12 0.036(3) 0.035(2) 0.067(4) 0.007(2) 0.003(2) -0.0069(18)
C129 0.0203(19) 0.0201(19) 0.029(2) 0.0084(16) 0.0172(18) 0.0072(15)
C130 0.0192(19) 0.030(2) 0.025(2) 0.0029(17) 0.0132(18) 0.0050(17)
C131 0.027(2) 0.032(2) 0.030(2) -0.0008(18) 0.019(2) 0.0041(18)
C132 0.0208(19) 0.0211(19) 0.031(2) 0.0002(17) 0.0176(18) 0.0024(16)
C133 0.023(2) 0.037(2) 0.024(2) -0.0008(18) 0.0126(19) 0.0060(19)
C134 0.027(2) 0.037(3) 0.030(2) 0.0027(19) 0.020(2) 0.0071(19)
C135 0.0209(18) 0.0244(19) 0.033(2) -0.004(2) 0.0176(18) 0.0001(19)
C136 0.022(2) 0.040(3) 0.034(2) -0.013(2) 0.014(2) 0.0018(19)
C137 0.027(2) 0.036(3) 0.041(3) -0.010(2) 0.021(2) 0.0043(19)
C138 0.034(3) 0.041(4) 0.046(4) -0.007(3) 0.023(3) 0.004(3)
F13 0.087(5) 0.081(5) 0.065(4) -0.029(4) 0.055(4) -0.010(4)
F14 0.056(4) 0.056(5) 0.066(5) -0.013(4) 0.022(3) 0.030(4)
F15 0.031(4) 0.067(5) 0.075(5) -0.038(4) 0.025(4) -0.009(3)
C139 0.0179(18) 0.023(2) 0.025(2) 0.0077(16) 0.0143(17) 0.0041(15)
C140 0.027(2) 0.0186(19) 0.030(2) 0.0032(17) 0.019(2) 0.0048(16)
C141 0.028(2) 0.023(2) 0.030(2) 0.0019(17) 0.020(2) 0.0024(17)
C142 0.0175(18) 0.022(2) 0.024(2) 0.0022(15) 0.0127(17) 0.0020(14)
C143 0.034(2) 0.017(2) 0.039(2) 0.0055(16) 0.028(2) 0.0048(16)
C144 0.035(2) 0.019(2) 0.039(2) 0.0029(17) 0.030(2) 0.0044(17)
C145 0.0200(18) 0.023(2) 0.026(2) 0.0047(15) 0.0150(17) 0.0009(14)
C146 0.039(3) 0.022(2) 0.050(3) 0.011(2) 0.036(3) 0.0080(19)
C147 0.041(3) 0.020(2) 0.053(3) 0.004(2) 0.038(3) 0.0017(19)
C148 0.081(5) 0.024(3) 0.101(5) 0.009(3) 0.080(5) 0.005(3)
F1 0.060(2) 0.0409(19) 0.0422(19) -0.0177(15) 0.0079(17) 0.0166(17)
F2 0.059(2) 0.0384(18) 0.085(3) -0.0159(18) 0.048(2) 0.0052(16)
F3 0.136(4) 0.0216(15) 0.077(3) 0.0015(16) 0.081(3) 0.002(2)
F16 0.134(4) 0.0221(16) 0.174(5) 0.011(2) 0.141(4) 0.011(2)
F17 0.093(3) 0.0370(18) 0.115(3) 0.036(2) 0.085(3) 0.0237(19)
F18 0.106(3) 0.0295(17) 0.122(4) -0.024(2) 0.096(3) -0.025(2)
N1 0.0208(17) 0.0289(19) 0.0195(17) -0.0037(14) 0.0095(15) 0.0039(15)
N2 0.0243(18) 0.0239(18) 0.0311(19) 0.0094(15) 0.0204(17) 0.0082(14)
O1 0.0292(16) 0.0221(15) 0.0198(15) 0.0053(12) 0.0123(13) 0.0063(12)
O2 0.0263(15) 0.0252(16) 0.0218(14) 0.0028(11) 0.0140(13) 0.0022(12)
O3 0.0197(14) 0.0226(15) 0.0323(16) -0.0022(12) 0.0181(13) 0.0013(11)
O4 0.0204(14) 0.0248(15) 0.0251(15) 0.0004(12) 0.0143(13) 0.0021(12)
O5 0.0229(13) 0.0222(13) 0.0205(13) -0.0011(13) 0.0108(12) 0.0022(13)
O6 0.0281(16) 0.0209(15) 0.0208(15) -0.0003(12) 0.0082(14) 0.0034(13)
O7 0.0187(14) 0.0231(15) 0.0251(15) 0.0023(12) 0.0129(13) 0.0032(12)
O8 0.0321(17) 0.0317(17) 0.0311(17) 0.0027(14) 0.0214(15) 0.0114(14)
O9 0.0334(17) 0.0258(15) 0.0267(16) -0.0044(13) 0.0202(15) -0.0062(13)
O10 0.0292(15) 0.0352(18) 0.0226(15) -0.0049(14) 0.0140(13) -0.0086(15)
O11 0.0249(15) 0.0190(14) 0.0229(15) 0.0015(12) 0.0134(13) 0.0008(12)
O12 0.0264(16) 0.0191(14) 0.0238(16) 0.0028(12) 0.0105(14) 0.0014(12)
O13 0.0186(14) 0.0321(18) 0.0360(17) -0.0065(13) 0.0178(14) 0.0010(12)
O14 0.0224(16) 0.0350(19) 0.044(2) -0.0100(15) 0.0196(16) 0.0024(14)
O15 0.0252(14) 0.0217(15) 0.0316(16) 0.0013(12) 0.0212(14) 0.0011(11)
O16 0.0361(18) 0.0239(16) 0.049(2) -0.0002(14) 0.0347(17) -0.0032(13)
P1 0.0314(6) 0.0172(5) 0.0196(5) 0.0024(4) 0.0115(5) 0.0030(4)
P2 0.0242(5) 0.0213(5) 0.0197(5) 0.0027(4) 0.0116(5) 0.0028(4)
P3 0.0182(4) 0.0188(5) 0.0272(5) -0.0011(4) 0.0151(4) 0.0013(4)
P4 0.0208(5) 0.0196(5) 0.0249(5) 0.0000(4) 0.0157(5) 0.0005(4)
Yb1 0.02237(8) 0.01694(8) 0.01808(8) 0.00230(7) 0.01001(7) 0.00368(7)
Yb2 0.01834(8) 0.02014(8) 0.02779(9) -0.00214(7) 0.01586(7) 0.00202(7)
C151 0.069(4) 0.054(4) 0.075(5) 0.002(3) 0.057(4) -0.005(3)
C152 0.064(4) 0.043(3) 0.064(4) 0.002(3) 0.050(4) -0.002(3)
C153 0.055(4) 0.059(4) 0.066(4) 0.005(3) 0.040(4) 0.000(3)
C154 0.072(5) 0.062(4) 0.051(4) -0.004(3) 0.027(4) 0.003(4)
O17 0.080(3) 0.050(3) 0.072(3) -0.002(2) 0.052(3) 0.008(2)
C155 0.093(5) 0.089(5) 0.102(5) 0.034(4) 0.081(5) 0.026(4)
C156 0.105(6) 0.065(4) 0.096(5) 0.016(4) 0.067(5) 0.008(4)
C158 0.094(5) 0.054(4) 0.104(5) 0.015(4) 0.082(4) 0.006(3)
O18 0.099(4) 0.079(4) 0.129(5) 0.048(4) 0.088(4) 0.033(3)
C157 0.094(6) 0.052(5) 0.087(6) 0.013(4) 0.068(5) 0.011(4)
C159 0.092(9) 0.055(8) 0.096(9) 0.010(8) 0.074(8) 0.016(8)
C160 0.093(6) 0.064(5) 0.093(6) -0.008(4) 0.062(6) -0.004(5)
C161 0.076(6) 0.095(7) 0.098(7) 0.016(6) 0.053(6) -0.014(5)
C162 0.079(5) 0.053(4) 0.100(6) 0.001(5) 0.060(5) 0.000(4)
C163 0.139(9) 0.040(4) 0.111(7) 0.007(4) 0.083(7) 0.007(5)
O19 0.082(4) 0.049(3) 0.107(5) -0.009(3) 0.061(4) 0.001(3)
C164 0.106(7) 0.075(5) 0.081(5) 0.012(4) 0.073(6) 0.026(5)
C165 0.076(5) 0.056(4) 0.092(6) -0.017(4) 0.053(5) 0.003(4)
C166 0.073(5) 0.042(3) 0.050(4) -0.004(3) 0.021(4) 0.025(3)
C167 0.067(4) 0.051(4) 0.036(3) -0.009(3) 0.028(3) 0.007(3)
O20 0.068(3) 0.056(3) 0.037(2) -0.0016(19) 0.029(2) 0.021(2)
O21 0.054(3) 0.058(3) 0.107(4) -0.005(3) 0.033(3) -0.001(2)
C168 0.052(5) 0.050(5) 0.115(8) -0.009(6) 0.029(6) 0.001(4)
C169 0.055(5) 0.053(6) 0.125(9) -0.007(6) 0.021(6) 0.006(5)
C170 0.059(5) 0.064(6) 0.120(9) -0.009(7) 0.023(6) 0.001(5)
C171 0.058(5) 0.058(5) 0.104(8) -0.004(5) 0.040(5) -0.006(5)
O22 0.137(5) 0.100(5) 0.095(4) 0.001(4) 0.084(4) 0.000(4)
C176 0.121(8) 0.088(7) 0.100(7) -0.002(6) 0.075(6) 0.005(6)
C177 0.109(7) 0.095(7) 0.100(7) 0.007(6) 0.075(6) 0.013(6)
C178 0.104(7) 0.106(7) 0.110(7) 0.014(6) 0.081(6) 0.005(6)
C179 0.108(7) 0.106(7) 0.105(6) 0.012(6) 0.081(6) -0.007(6)
C184 0.059(5) 0.078(6) 0.059(5) 0.017(5) 0.025(5) -0.013(5)
C185 0.078(6) 0.099(6) 0.083(6) 0.012(5) 0.032(5) -0.014(5)
C186 0.065(5) 0.086(6) 0.081(6) 0.006(6) 0.041(5) -0.003(5)
C187 0.050(5) 0.074(7) 0.084(7) 0.005(6) 0.027(5) -0.007(5)
O23 0.055(4) 0.062(4) 0.055(4) 0.001(3) 0.027(3) -0.008(3)
C192 0.059(6) 0.084(7) 0.050(6) 0.016(6) 0.031(5) 0.010(6)
C193 0.042(5) 0.049(5) 0.033(5) 0.006(4) 0.031(4) -0.001(4)
C194 0.064(6) 0.076(6) 0.054(6) 0.022(6) 0.045(5) 0.007(5)
C195 0.068(5) 0.083(6) 0.059(5) 0.013(5) 0.037(5) 0.005(5)
O24 0.075(6) 0.107(6) 0.083(7) 0.017(6) 0.017(6) 0.008(6)
C200 0.116(7) 0.095(7) 0.163(8) 0.012(6) 0.077(6) -0.026(6)
C201 0.132(8) 0.132(8) 0.145(8) 0.011(7) 0.091(6) -0.017(7)
C202 0.139(8) 0.126(8) 0.176(9) -0.012(7) 0.079(7) -0.008(7)
C203 0.087(5) 0.068(5) 0.148(7) 0.003(5) 0.069(5) -0.010(5)
O25 0.076(4) 0.068(4) 0.167(6) -0.012(4) 0.073(4) 0.000(3)
C208 0.113(7) 0.130(8) 0.154(8) 0.004(7) 0.079(7) -0.009(7)
C209 0.130(8) 0.140(9) 0.155(9) 0.005(7) 0.078(8) -0.012(7)
C210 0.144(8) 0.147(9) 0.156(9) 0.016(8) 0.076(8) -0.019(7)
C211 0.132(9) 0.139(8) 0.147(8) 0.013(8) 0.083(7) -0.016(7)
O26 0.123(7) 0.129(7) 0.148(7) 0.012(6) 0.078(6) -0.004(5)
C216 0.158(16) 0.22(2) 0.097(12) -0.019(13) 0.023(12) 0.029(15)
C217 0.090(7) 0.175(11) 0.109(8) -0.004(8) 0.050(7) 0.017(8)
C218 0.072(6) 0.174(10) 0.087(7) -0.002(7) 0.048(6) 0.016(7)
C219 0.063(6) 0.174(10) 0.092(7) -0.007(7) 0.044(5) 0.020(6)
C220 0.053(6) 0.148(11) 0.098(8) 0.004(7) 0.041(6) 0.014(6)
C221 0.084(10) 0.185(17) 0.190(17) -0.015(14) 0.075(11) -0.018(11)
C232 0.076(9) 0.146(12) 0.075(8) 0.000(9) 0.033(7) -0.016(9)
C233 0.078(8) 0.150(12) 0.077(8) 0.002(9) 0.036(7) -0.013(9)
C234 0.080(9) 0.151(12) 0.076(9) -0.001(9) 0.044(8) -0.007(9)
C235 0.081(9) 0.147(12) 0.082(9) -0.007(9) 0.038(8) 0.001(9)
O28 0.078(7) 0.134(11) 0.064(7) -0.011(8) 0.039(6) -0.002(8)
C240 0.098(8) 0.129(9) 0.142(10) 0.004(9) 0.072(7) -0.004(8)
C241 0.110(8) 0.156(9) 0.138(9) 0.001(8) 0.079(7) -0.001(8)
C242 0.121(8) 0.161(9) 0.146(9) -0.001(8) 0.084(7) 0.010(7)
C243 0.112(8) 0.143(9) 0.139(10) 0.004(8) 0.081(7) 0.028(7)
O29 0.122(8) 0.134(8) 0.149(9) 0.011(8) 0.058(7) 0.014(7)
C188 0.063(6) 0.078(7) 0.063(6) 0.020(6) 0.025(6) -0.010(6)
C189 0.048(6) 0.054(7) 0.054(6) 0.015(5) 0.021(5) -0.013(6)
C190 0.068(7) 0.075(8) 0.082(7) 0.010(7) 0.030(6) -0.013(6)
C191 0.076(7) 0.095(8) 0.094(8) 0.010(8) 0.037(7) 0.004(7)
O23A 0.072(5) 0.098(6) 0.099(6) 0.014(5) 0.028(5) -0.001(5)
C196 0.062(5) 0.080(5) 0.057(5) 0.008(5) 0.037(4) 0.005(5)
C197 0.064(5) 0.075(6) 0.055(6) 0.016(6) 0.039(5) 0.001(5)
C198 0.067(6) 0.077(7) 0.078(6) 0.003(6) 0.032(5) 0.006(6)
C199 0.033(4) 0.076(6) 0.048(5) 0.015(4) 0.030(4) 0.010(4)
O24A 0.076(6) 0.110(6) 0.057(5) 0.026(5) 0.031(5) 0.012(5)
C204 0.101(10) 0.091(10) 0.117(10) -0.006(9) 0.060(8) 0.000(9)
C205 0.101(8) 0.090(8) 0.141(8) -0.004(7) 0.070(6) -0.005(7)
C206 0.093(7) 0.084(8) 0.139(8) -0.004(7) 0.067(6) -0.005(7)
C207 0.096(10) 0.087(10) 0.114(10) -0.006(9) 0.057(7) -0.003(9)
O25A 0.084(9) 0.071(10) 0.087(10) -0.015(8) 0.055(7) 0.000(8)
C212 0.124(9) 0.134(9) 0.155(9) 0.007(8) 0.074(9) -0.010(8)
C213 0.129(8) 0.137(8) 0.152(8) 0.012(8) 0.077(8) -0.014(7)
C214 0.134(9) 0.137(9) 0.153(9) 0.015(9) 0.074(9) -0.015(8)
C215 0.135(9) 0.140(9) 0.154(9) 0.010(9) 0.074(9) -0.011(8)
O26A 0.133(9) 0.139(9) 0.161(9) 0.005(8) 0.069(9) -0.005(8)
C222 0.14(3) 0.18(3) 0.09(2) -0.01(2) 0.10(2) 0.00(3)
C223 0.126(19) 0.19(2) 0.116(19) -0.019(19) 0.060(17) 0.02(2)
C224 0.118(16) 0.193(19) 0.116(16) -0.012(16) 0.047(15) 0.024(17)
C225 0.099(11) 0.180(14) 0.106(12) -0.004(12) 0.048(10) 0.022(12)
C226 0.081(8) 0.176(11) 0.099(9) -0.006(9) 0.046(8) 0.020(9)
C227 0.110(17) 0.186(19) 0.116(17) 0.013(17) 0.030(16) 0.002(17)
C236 0.078(9) 0.146(12) 0.076(9) -0.001(10) 0.033(9) -0.012(10)
C237 0.080(11) 0.150(13) 0.079(10) 0.002(11) 0.033(10) -0.013(11)
C238 0.082(11) 0.152(13) 0.080(10) -0.001(11) 0.033(10) -0.010(11)
C239 0.076(10) 0.149(12) 0.076(10) 0.000(10) 0.039(9) -0.006(10)
O28A 0.078(9) 0.146(11) 0.078(8) -0.004(9) 0.035(8) -0.007(9)
C244 0.122(9) 0.167(11) 0.153(11) 0.008(10) 0.085(9) 0.011(9)
C245 0.110(9) 0.157(11) 0.138(11) 0.014(10) 0.093(9) 0.011(9)
C246 0.115(8) 0.149(9) 0.140(10) 0.007(8) 0.082(8) 0.006(8)
C247 0.114(8) 0.152(9) 0.141(9) 0.007(8) 0.077(8) 0.001(8)
O29A 0.117(9) 0.178(10) 0.145(10) 0.007(9) 0.087(8) 0.005(9)
C252 0.075(8) 0.079(9) 0.076(8) -0.022(7) 0.047(8) -0.021(7)
C253 0.072(8) 0.089(8) 0.080(8) -0.026(7) 0.048(7) -0.017(7)
C254 0.069(8) 0.085(8) 0.078(8) -0.024(7) 0.053(7) -0.010(7)
C255 0.071(6) 0.076(6) 0.073(6) -0.010(4) 0.048(4) -0.003(4)
O30A 0.070(8) 0.069(8) 0.067(7) -0.016(6) 0.058(6) -0.024(6)
C260 0.138(11) 0.141(11) 0.137(11) 0.006(8) 0.092(8) -0.006(8)
C261 0.136(12) 0.143(13) 0.143(12) -0.001(10) 0.090(9) -0.003(10)
C262 0.142(12) 0.144(13) 0.140(12) -0.002(10) 0.092(9) -0.001(10)
C263 0.142(11) 0.144(11) 0.141(11) 0.000(8) 0.092(8) -0.002(8)
O31A 0.140(10) 0.141(10) 0.134(10) 0.001(8) 0.094(7) -0.008(8)
C228 0.113(10) 0.063(8) 0.111(10) 0.021(7) 0.064(9) 0.014(8)
C229 0.120(10) 0.079(9) 0.113(10) 0.002(8) 0.068(9) 0.010(9)
C230 0.100(9) 0.074(8) 0.086(8) -0.012(7) 0.078(7) 0.006(7)
C231 0.124(10) 0.073(8) 0.082(8) 0.006(7) 0.081(8) 0.024(7)
O27 0.123(9) 0.070(7) 0.101(8) 0.036(6) 0.072(7) 0.020(6)
C248 0.077(9) 0.084(9) 0.079(8) -0.018(7) 0.047(8) -0.025(8)
C249 0.080(8) 0.081(8) 0.082(8) -0.020(7) 0.039(8) -0.014(7)
C250 0.068(9) 0.084(8) 0.076(8) -0.026(7) 0.049(7) -0.009(7)
C251 0.076(9) 0.090(9) 0.079(9) -0.027(8) 0.047(8) -0.013(8)
O30 0.067(8) 0.084(8) 0.075(7) -0.022(6) 0.064(6) -0.023(7)
C256 0.135(10) 0.127(11) 0.114(10) 0.002(8) 0.096(8) -0.009(8)
C257 0.146(10) 0.139(10) 0.128(9) -0.001(8) 0.096(7) -0.006(8)
C258 0.143(9) 0.144(9) 0.135(9) 0.005(7) 0.101(7) -0.005(7)
C259 0.137(10) 0.145(11) 0.134(10) -0.004(9) 0.101(8) -0.003(9)
O31 0.152(10) 0.144(11) 0.145(10) -0.004(8) 0.086(8) -0.003(9)
C149 0.039(5) 0.060(7) 0.037(5) -0.013(5) 0.027(4) -0.018(5)
F7A 0.043(6) 0.111(10) 0.043(5) 0.000(7) 0.011(5) -0.042(6)
F8A 0.069(7) 0.059(6) 0.093(8) -0.031(6) 0.054(6) -0.035(5)
F9A 0.047(6) 0.071(8) 0.054(7) -0.027(6) 0.041(5) -0.023(6)
C150 0.033(4) 0.036(4) 0.042(4) -0.007(3) 0.025(3) -0.001(3)
F13A 0.048(4) 0.065(5) 0.069(5) -0.034(4) 0.045(4) -0.010(4)
F14A 0.109(6) 0.049(5) 0.083(5) -0.017(4) 0.059(5) -0.011(4)
F15A 0.054(6) 0.073(6) 0.056(5) -0.034(4) 0.022(4) 0.013(4)
F4A 0.046(6) 0.054(7) 0.035(6) 0.002(5) 0.031(5) 0.016(5)
F5A 0.056(6) 0.082(8) 0.047(6) 0.002(6) 0.043(5) 0.023(5)
F6A 0.066(8) 0.064(7) 0.052(6) -0.004(5) 0.036(5) 0.028(5)
F10A 0.036(7) 0.036(7) 0.038(7) 0.000(3) 0.022(5) 0.003(3)
F11A 0.041(9) 0.051(10) 0.054(9) 0.009(7) 0.030(6) 0.000(7)
F12A 0.033(9) 0.024(9) 0.029(8) -0.008(6) 0.014(6) 0.002(6)
C172 0.059(7) 0.054(7) 0.121(9) -0.011(8) 0.013(7) 0.006(6)
C173 0.061(6) 0.056(7) 0.124(9) -0.009(8) 0.023(7) 0.006(6)
C174 0.057(6) 0.061(7) 0.121(9) -0.003(7) 0.032(7) -0.001(6)
C175 0.063(7) 0.059(7) 0.114(9) -0.002(7) 0.026(7) -0.004(6)
C180 0.118(8) 0.098(7) 0.102(7) 0.004(6) 0.077(7) 0.009(7)
C181 0.115(8) 0.097(8) 0.108(7) 0.008(7) 0.074(7) 0.004(7)
C182 0.111(8) 0.101(8) 0.110(8) 0.011(7) 0.076(7) 0.003(7)
C183 0.106(8) 0.102(8) 0.105(7) 0.008(7) 0.092(6) -0.010(7)

loop_
_atom_type_symbol
_atom_type_description
_atom_type_scat_dispersion_real
_atom_type_scat_dispersion_imag
_atom_type_scat_source
C C 0.0033 0.0016 'International Tables Vol C Tables 4.2.6.8 and 6.1.1.4'
H H 0.0000 0.0000 'International Tables Vol C Tables 4.2.6.8 and 6.1.1.4'
F F 0.0171 0.0103 'International Tables Vol C Tables 4.2.6.8 and 6.1.1.4'
N N 0.0061 0.0033 'International Tables Vol C Tables 4.2.6.8 and 6.1.1.4'
O O 0.0106 0.0060 'International Tables Vol C Tables 4.2.6.8 and 6.1.1.4'
P P 0.1023 0.0942 'International Tables Vol C Tables 4.2.6.8 and 6.1.1.4'
Yb Yb -0.3850 5.5486 'International Tables Vol C Tables 4.2.6.8 and 6.1.1.4'

loop_
_geom_angle_atom_site_label_1
_geom_angle_atom_site_label_2
_geom_angle_atom_site_label_3
_geom_angle
_geom_angle_site_symmetry_1
_geom_angle_site_symmetry_3
_geom_angle_publ_flag
C2 C1 P1 114.6(4) . . ?
C10 C1 C2 119.0(5) . . ?
C10 C1 P1 126.4(4) . . ?
C1 C2 H2 119.3 . . ?
C3 C2 C1 121.3(5) . . ?
C3 C2 H2 119.3 . . ?
C2 C3 H3 119.3 . . ?
C2 C3 C4 121.5(5) . . ?
C4 C3 H3 119.3 . . ?
C3 C4 C5 122.9(6) . . ?
C3 C4 C9 118.9(5) . . ?
C5 C4 C9 118.2(6) . . ?
C4 C5 H5 119.4 . . ?
C6 C5 C4 121.1(6) . . ?
C6 C5 H5 119.4 . . ?
C5 C6 H6 119.9 . . ?
C5 C6 C7 120.2(6) . . ?
C7 C6 H6 119.9 . . ?
C6 C7 H7 119.4 . . ?
C8 C7 C6 121.2(7) . . ?
C8 C7 H7 119.4 . . ?
C7 C8 H8 119.7 . . ?
C7 C8 C9 120.6(6) . . ?
C9 C8 H8 119.7 . . ?
C4 C9 C10 118.4(5) . . ?
C8 C9 C4 118.6(5) . . ?
C8 C9 C10 122.9(5) . . ?
C1 C10 C9 120.2(5) . . ?
C1 C10 C11 122.9(4) . . ?
C9 C10 C11 116.8(5) . . ?
C12 C11 C10 120.4(4) . . ?
C12 C11 C20 120.6(4) . . ?
C20 C11 C10 118.9(4) . . ?
C11 C12 C13 118.5(4) . . ?
C11 C12 P2 122.7(4) . . ?
C13 C12 P2 118.8(4) . . ?
C12 C13 H13 119.4 . . ?
C14 C13 C12 121.2(4) . . ?
C14 C13 H13 119.4 . . ?
C13 C14 H14 119.5 . . ?
C13 C14 C15 121.1(5) . . ?
C15 C14 H14 119.5 . . ?
C14 C15 C16 122.0(5) . . ?
C14 C15 C20 118.9(4) . . ?
C16 C15 C20 119.0(4) . . ?
C15 C16 H16 119.3 . . ?
C17 C16 C15 121.3(5) . . ?
C17 C16 H16 119.3 . . ?
C16 C17 H17 120.1 . . ?
C16 C17 C18 119.9(5) . . ?
C18 C17 H17 120.1 . . ?
C17 C18 H18 119.4 . . ?
C19 C18 C17 121.2(5) . . ?
C19 C18 H18 119.4 . . ?
C18 C19 H19 119.8 . . ?
C18 C19 C20 120.3(5) . . ?
C20 C19 H19 119.8 . . ?
C11 C20 C15 119.6(4) . . ?
C11 C20 C19 122.1(4) . . ?
C15 C20 C19 118.3(4) . . ?
C22 C21 P1 123.7(5) . . ?
C26 C21 C22 120.2(5) . . ?
C26 C21 P1 116.1(4) . . ?
C21 C22 H22 120.0 . . ?
C23 C22 C21 120.1(7) . . ?
C23 C22 H22 120.0 . . ?
C22 C23 H23 120.5 . . ?
C22 C23 C24 119.0(6) . . ?
C24 C23 H23 120.5 . . ?
C23 C24 H24 119.5 . . ?
C25 C24 C23 121.0(6) . . ?
C25 C24 H24 119.5 . . ?
C24 C25 H25 120.3 . . ?
C24 C25 C26 119.3(7) . . ?
C26 C25 H25 120.3 . . ?
C21 C26 C25 120.4(6) . . ?
C21 C26 H26 119.8 . . ?
C25 C26 H26 119.8 . . ?
C28 C27 P1 121.9(4) . . ?
C32 C27 C28 119.4(4) . . ?
C32 C27 P1 118.3(3) . . ?
C27 C28 H28 120.1 . . ?
C29 C28 C27 119.9(5) . . ?
C29 C28 H28 120.1 . . ?
C28 C29 H29 120.2 . . ?
C30 C29 C28 119.6(5) . . ?
C30 C29 H29 120.2 . . ?
C29 C30 H30 119.5 . . ?
C29 C30 C31 121.0(5) . . ?
C31 C30 H30 119.5 . . ?
C30 C31 H31 120.2 . . ?
C30 C31 C32 119.5(5) . . ?
C32 C31 H31 120.2 . . ?
C27 C32 H32 119.7 . . ?
C31 C32 C27 120.6(5) . . ?
C31 C32 H32 119.7 . . ?
C34 C33 C38 120.5(5) . . ?
C34 C33 P2 121.6(4) . . ?
C38 C33 P2 117.8(4) . . ?
C33 C34 H34 120.4 . . ?
C33 C34 C35 119.2(6) . . ?
C35 C34 H34 120.4 . . ?
C34 C35 H35 119.8 . . ?
C36 C35 C34 120.4(6) . . ?
C36 C35 H35 119.8 . . ?
C35 C36 H36 119.9 . . ?
C37 C36 C35 120.3(5) . . ?
C37 C36 H36 119.9 . . ?
C36 C37 H37 120.0 . . ?
C36 C37 C38 119.9(6) . . ?
C38 C37 H37 120.0 . . ?
C33 C38 C37 119.7(5) . . ?
C33 C38 H38 120.2 . . ?
C37 C38 H38 120.2 . . ?
C40 C39 P2 123.9(4) . . ?
C44 C39 C40 119.7(5) . . ?
C44 C39 P2 116.4(4) . . ?
C39 C40 H40 120.3 . . ?
C39 C40 C41 119.5(6) . . ?
C41 C40 H40 120.3 . . ?
C40 C41 H41 120.0 . . ?
C42 C41 C40 120.1(6) . . ?
C42 C41 H41 120.0 . . ?
C41 C42 H42 120.1 . . ?
C43 C42 C41 119.8(5) . . ?
C43 C42 H42 120.1 . . ?
C42 C43 H43 119.4 . . ?
C42 C43 C44 121.2(6) . . ?
C44 C43 H43 119.4 . . ?
C39 C44 C43 119.8(5) . . ?
C39 C44 H44 120.1 . . ?
C43 C44 H44 120.1 . . ?
C46 C45 P3 114.1(3) . . ?
C54 C45 C46 120.1(4) . . ?
C54 C45 P3 125.7(3) . . ?
C45 C46 H46 119.5 . . ?
C47 C46 C45 121.0(4) . . ?
C47 C46 H46 119.5 . . ?
C46 C47 H47 119.9 . . ?
C46 C47 C48 120.3(4) . . ?
C48 C47 H47 119.9 . . ?
C47 C48 C49 120.8(4) . . ?
C47 C48 C53 119.5(4) . . ?
C53 C48 C49 119.7(5) . . ?
C48 C49 H49 119.4 . . ?
C50 C49 C48 121.1(5) . . ?
C50 C49 H49 119.4 . . ?
C49 C50 H50 120.4 . . ?
C49 C50 C51 119.1(5) . . ?
C51 C50 H50 120.4 . . ?
C50 C51 H51 119.2 . . ?
C52 C51 C50 121.7(5) . . ?
C52 C51 H51 119.2 . . ?
C51 C52 H52 120.0 . . ?
C51 C52 C53 120.0(5) . . ?
C53 C52 H52 120.0 . . ?
C48 C53 C52 118.3(4) . . ?
C48 C53 C54 119.1(4) . . ?
C52 C53 C54 122.5(4) . . ?
C45 C54 C53 119.9(4) . . ?
C45 C54 C55 124.3(4) . . ?
C53 C54 C55 115.8(4) . . ?
C56 C55 C54 121.9(4) . . ?
C56 C55 C64 119.4(4) . . ?
C64 C55 C54 118.5(4) . . ?
C55 C56 C57 119.9(4) . . ?
C55 C56 P4 120.7(3) . . ?
C57 C56 P4 119.4(3) . . ?
C56 C57 H57 119.4 . . ?
C58 C57 C56 121.3(4) . . ?
C58 C57 H57 119.4 . . ?
C57 C58 H58 119.7 . . ?
C57 C58 C59 120.6(4) . . ?
C59 C58 H58 119.7 . . ?
C58 C59 C60 121.6(5) . . ?
C64 C59 C58 119.4(4) . . ?
C64 C59 C60 119.0(5) . . ?
C59 C60 H60 119.7 . . ?
C61 C60 C59 120.6(5) . . ?
C61 C60 H60 119.7 . . ?
C60 C61 H61 119.9 . . ?
C60 C61 C62 120.2(4) . . ?
C62 C61 H61 119.9 . . ?
C61 C62 H62 119.3 . . ?
C63 C62 C61 121.4(5) . . ?
C63 C62 H62 119.3 . . ?
C62 C63 H63 120.3 . . ?
C62 C63 C64 119.5(5) . . ?
C64 C63 H63 120.3 . . ?
C59 C64 C55 119.4(4) . . ?
C59 C64 C63 119.3(4) . . ?
C63 C64 C55 121.3(4) . . ?
C66 C65 C70 119.7(4) . . ?
C66 C65 P3 123.3(3) . . ?
C70 C65 P3 117.0(4) . . ?
C65 C66 H66 120.1 . . ?
C67 C66 C65 119.8(4) . . ?
C67 C66 H66 120.1 . . ?
C66 C67 H67 120.2 . . ?
C66 C67 C68 119.6(5) . . ?
C68 C67 H67 120.2 . . ?
C67 C68 H68 119.5 . . ?
C69 C68 C67 120.9(5) . . ?
C69 C68 H68 119.5 . . ?
C68 C69 H69 119.7 . . ?
C68 C69 C70 120.5(5) . . ?
C70 C69 H69 119.7 . . ?
C65 C70 H70 120.3 . . ?
C69 C70 C65 119.3(5) . . ?
C69 C70 H70 120.3 . . ?
C72 C71 P3 122.7(3) . . ?
C76 C71 C72 119.5(4) . . ?
C76 C71 P3 117.8(3) . . ?
C71 C72 H72 120.0 . . ?
C73 C72 C71 119.9(4) . . ?
C73 C72 H72 120.0 . . ?
C72 C73 H73 119.9 . . ?
C74 C73 C72 120.2(4) . . ?
C74 C73 H73 119.9 . . ?
C73 C74 H74 119.9 . . ?
C73 C74 C75 120.2(4) . . ?
C75 C74 H74 119.9 . . ?
C74 C75 H75 119.9 . . ?
C74 C75 C76 120.1(5) . . ?
C76 C75 H75 119.9 . . ?
C71 C76 H76 120.0 . . ?
C75 C76 C71 120.1(4) . . ?
C75 C76 H76 120.0 . . ?
C78 C77 C82 121.2(4) . . ?
C78 C77 P4 117.7(4) . . ?
C82 C77 P4 121.0(3) . . ?
C77 C78 H78 120.7 . . ?
C77 C78 C79 118.7(5) . . ?
C79 C78 H78 120.7 . . ?
C78 C79 H79 119.8 . . ?
C80 C79 C78 120.3(5) . . ?
C80 C79 H79 119.8 . . ?
C79 C80 H80 119.5 . . ?
C79 C80 C81 120.9(5) . . ?
C81 C80 H80 119.5 . . ?
C80 C81 H81 120.0 . . ?
C80 C81 C82 120.0(5) . . ?
C82 C81 H81 120.0 . . ?
C77 C82 C81 118.8(5) . . ?
C77 C82 H82 120.6 . . ?
C81 C82 H82 120.6 . . ?
C84 C83 P4 120.3(4) . . ?
C88 C83 C84 119.8(4) . . ?
C88 C83 P4 118.8(4) . . ?
C83 C84 H84 120.6 . . ?
C83 C84 C85 118.9(5) . . ?
C85 C84 H84 120.6 . . ?
C84 C85 H85 119.6 . . ?
C86 C85 C84 120.8(5) . . ?
C86 C85 H85 119.6 . . ?
C85 C86 H86 120.2 . . ?
C85 C86 C87 119.6(5) . . ?
C87 C86 H86 120.2 . . ?
C86 C87 H87 119.9 . . ?
C86 C87 C88 120.3(5) . . ?
C88 C87 H87 119.9 . . ?
C83 C88 C87 120.5(5) . . ?
C83 C88 H88 119.7 . . ?
C87 C88 H88 119.7 . . ?
C90 C89 N1 121.6(4) . . ?
C94 C89 C90 118.2(4) . . ?
C94 C89 N1 120.2(4) . . ?
C89 C90 H90 119.6 . . ?
C91 C90 C89 120.7(4) . . ?
C91 C90 H90 119.6 . . ?
C90 C91 H91 119.6 . . ?
C90 C91 C92 120.9(4) . . ?
C92 C91 H91 119.6 . . ?
C91 C92 C95 118.2(4) . . ?
C93 C92 C91 118.5(4) . . ?
C93 C92 C95 123.3(4) . . ?
C92 C93 H93 119.9 . . ?
C94 C93 C92 120.2(5) . . ?
C94 C93 H93 119.9 . . ?
C89 C94 C93 121.4(4) . . ?
C89 C94 H94 119.3 . . ?
C93 C94 H94 119.3 . . ?
C96 C95 C92 119.3(4) . . ?
O5 C95 C92 117.6(4) . . ?
O5 C95 C96 123.1(4) . . ?
C95 C96 H96 119.4 . . ?
C97 C96 C95 121.1(4) . . ?
C97 C96 H96 119.4 . . ?
C96 C97 C98 117.9(4) . . ?
O6 C97 C96 129.1(4) . . ?
O6 C97 C98 113.0(4) . . ?
F1 C98 C97 114.1(4) . . ?
F1 C98 F2 105.8(4) . . ?
F2 C98 C97 111.2(4) . . ?
F3 C98 C97 111.3(4) . . ?
F3 C98 F1 107.7(5) . . ?
F3 C98 F2 106.4(4) . . ?
C100 C99 C104 118.3(4) . . ?
C100 C99 N1 121.8(4) . . ?
N1 C99 C104 119.9(4) . . ?
C99 C100 H100 119.4 . . ?
C101 C100 C99 121.2(4) . . ?
C101 C100 H100 119.4 . . ?
C100 C101 H101 119.7 . . ?
C100 C101 C102 120.7(4) . . ?
C102 C101 H101 119.7 . . ?
C101 C102 C105 123.0(4) . . ?
C103 C102 C101 118.0(4) . . ?
C103 C102 C105 119.0(4) . . ?
C102 C103 H103 119.3 . . ?
C104 C103 C102 121.5(4) . . ?
C104 C103 H103 119.3 . . ?
C99 C104 H104 119.9 . . ?
C103 C104 C99 120.3(4) . . ?
C103 C104 H104 119.9 . . ?
C106 C105 C102 119.1(4) . . ?
O7 C105 C102 117.9(4) . . ?
O7 C105 C106 123.0(4) . . ?
C105 C106 H106 119.6 . . ?
C107 C106 C105 120.9(4) . . ?
C107 C106 H106 119.6 . . ?
C106 C107 C108 118.1(4) . . ?
O8 C107 C106 129.1(4) . . ?
O8 C107 C108 112.8(4) . . ?
F4 C108 C107 116.0(8) . . ?
F4 C108 F5 107.9(7) . . ?
F4 C108 F6 107.0(7) . . ?
F5 C108 C107 113.0(5) . . ?
F5 C108 F6 103.6(6) . . ?
F6 C108 C107 108.6(6) . . ?
F4A C108 C107 112.6(13) . . ?
F4A C108 F5A 105.7(11) . . ?
F5A C108 C107 106.8(10) . . ?
F6A C108 C107 117.0(12) . . ?
F6A C108 F4A 108.1(11) . . ?
F6A C108 F5A 105.9(9) . . ?
C110 C109 C114 118.6(4) . . ?
C110 C109 N1 121.1(4) . . ?
C114 C109 N1 120.3(4) . . ?
C109 C110 H110 119.9 . . ?
C109 C110 C111 120.2(4) . . ?
C111 C110 H110 119.9 . . ?
C110 C111 H111 119.5 . . ?
C112 C111 C110 121.0(4) . . ?
C112 C111 H111 119.5 . . ?
C111 C112 C113 118.4(4) . . ?
C111 C112 C115 122.9(4) . . ?
C113 C112 C115 118.7(4) . . ?
C112 C113 H113 119.6 . . ?
C114 C113 C112 120.9(4) . . ?
C114 C113 H113 119.6 . . ?
C109 C114 H114 119.5 . . ?
C113 C114 C109 120.9(4) . . ?
C113 C114 H114 119.5 . . ?
C116 C115 C112 120.1(4) . . ?
O9 C115 C112 116.3(4) . . ?
O9 C115 C116 123.6(4) . . ?
C115 C116 H116 119.4 . . ?
C117 C116 C115 121.1(4) . . ?
C117 C116 H116 119.4 . . ?
C116 C117 C118 116.2(6) . . ?
C116 C117 C149 117.3(6) . . ?
O10 C117 C116 129.5(4) . . ?
O10 C117 C118 113.7(5) . . ?
O10 C117 C149 112.9(6) . . ?
F7 C118 C117 111.4(8) . . ?
F7 C118 F8 106.9(9) . . ?
F7 C118 F9 109.5(11) . . ?
F8 C118 C117 109.9(9) . . ?
F9 C118 C117 113.4(7) . . ?
F9 C118 F8 105.3(10) . . ?
C120 C119 C124 119.2(4) . . ?
C120 C119 N2 120.5(4) . . ?
C124 C119 N2 120.3(4) . . ?
C119 C120 H120 119.9 . . ?
C121 C120 C119 120.2(4) . . ?
C121 C120 H120 119.9 . . ?
C120 C121 H121 119.6 . . ?
C120 C121 C122 120.7(4) . . ?
C122 C121 H121 119.6 . . ?
C121 C122 C125 119.0(4) . . ?
C123 C122 C121 118.4(4) . . ?
C123 C122 C125 122.5(4) . . ?
C122 C123 H123 119.4 . . ?
C124 C123 C122 121.2(4) . . ?
C124 C123 H123 119.4 . . ?
C119 C124 H124 119.9 . . ?
C123 C124 C119 120.2(4) . . ?
C123 C124 H124 119.9 . . ?
C126 C125 C122 119.2(4) . . ?
O11 C125 C122 117.7(4) . . ?
O11 C125 C126 123.1(4) . . ?
C125 C126 H126 119.7 . . ?
C127 C126 C125 120.6(4) . . ?
C127 C126 H126 119.7 . . ?
C126 C127 C128 118.0(4) . . ?
O12 C127 C126 129.4(4) . . ?
O12 C127 C128 112.6(4) . . ?
F10 C128 C127 110.2(6) . . ?
F10 C128 F12 107.5(6) . . ?
F11 C128 C127 112.3(5) . . ?
F11 C128 F10 107.2(6) . . ?
F11 C128 F12 105.2(6) . . ?
F12 C128 C127 114.1(5) . . ?
F10A C128 C127 119.7(16) . . ?
F10A C128 F11A 107.8(14) . . ?
F10A C128 F12A 108.2(14) . . ?
F11A C128 C127 102.8(17) . . ?
F11A C128 F12A 105.6(14) . . ?
F12A C128 C127 112(2) . . ?
C130 C129 C134 119.9(4) . . ?
C130 C129 N2 121.3(4) . . ?
C134 C129 N2 118.8(4) . . ?
C129 C130 H130 119.9 . . ?
C129 C130 C131 120.3(4) . . ?
C131 C130 H130 119.9 . . ?
C130 C131 H131 120.1 . . ?
C130 C131 C132 119.9(4) . . ?
C132 C131 H131 120.1 . . ?
C131 C132 C135 123.7(4) . . ?
C133 C132 C131 119.2(4) . . ?
C133 C132 C135 117.0(4) . . ?
C132 C133 H133 119.6 . . ?
C134 C133 C132 120.7(4) . . ?
C134 C133 H133 119.6 . . ?
C129 C134 H134 120.0 . . ?
C133 C134 C129 119.9(4) . . ?
C133 C134 H134 120.0 . . ?
C136 C135 C132 120.5(4) . . ?
O13 C135 C132 116.1(4) . . ?
O13 C135 C136 123.0(4) . . ?
C135 C136 H136 119.9 . . ?
C137 C136 C135 120.3(4) . . ?
C137 C136 H136 119.9 . . ?
C136 C137 C138 115.5(6) . . ?
C136 C137 C150 117.8(6) . . ?
O14 C137 C136 129.6(5) . . ?
O14 C137 C138 114.6(5) . . ?
O14 C137 C150 111.6(5) . . ?
F13 C138 C137 116.6(9) . . ?
F13 C138 F14 103.0(9) . . ?
F13 C138 F15 110.1(11) . . ?
F14 C138 C137 108.8(9) . . ?
F14 C138 F15 105.9(11) . . ?
F15 C138 C137 111.5(7) . . ?
C140 C139 C144 119.6(4) . . ?
C140 C139 N2 120.9(4) . . ?
C144 C139 N2 119.5(4) . . ?
C139 C140 H140 119.9 . . ?
C139 C140 C141 120.2(4) . . ?
C141 C140 H140 119.9 . . ?
C140 C141 H141 119.8 . . ?
C142 C141 C140 120.4(4) . . ?
C142 C141 H141 119.8 . . ?
C141 C142 C145 118.1(4) . . ?
C143 C142 C141 118.7(4) . . ?
C143 C142 C145 123.3(4) . . ?
C142 C143 H143 119.4 . . ?
C142 C143 C144 121.2(4) . . ?
C144 C143 H143 119.4 . . ?
C139 C144 H144 120.1 . . ?
C143 C144 C139 119.8(4) . . ?
C143 C144 H144 120.1 . . ?
C146 C145 C142 118.4(4) . . ?
O15 C145 C142 118.2(3) . . ?
O15 C145 C146 123.2(4) . . ?
C145 C146 H146 119.5 . . ?
C147 C146 C145 121.0(4) . . ?
C147 C146 H146 119.5 . . ?
C146 C147 C148 117.5(4) . . ?
O16 C147 C146 129.5(4) . . ?
O16 C147 C148 113.0(4) . . ?
F16 C148 C147 113.5(4) . . ?
F17 C148 C147 111.9(5) . . ?
F17 C148 F16 107.1(5) . . ?
F17 C148 F18 106.9(5) . . ?
F18 C148 C147 110.3(5) . . ?
F18 C148 F16 106.7(6) . . ?
C89 N1 C109 117.6(3) . . ?
C99 N1 C89 122.2(4) . . ?
C99 N1 C109 120.1(3) . . ?
C119 N2 C129 120.3(3) . . ?
C119 N2 C139 120.9(3) . . ?
C139 N2 C129 118.7(3) . . ?
P1 O1 Yb1 148.3(2) . . ?
P2 O2 Yb1 169.83(19) . . ?
P3 O3 Yb2 142.55(18) . . ?
P4 O4 Yb2 154.08(19) . . ?
C95 O5 Yb1 135.2(3) . . ?
C97 O6 Yb1 131.8(3) . . ?
C105 O7 Yb2 133.1(3) . . ?
C107 O8 Yb2 130.7(3) . . ?
C115 O9 Yb1 137.4(3) . 2_656 ?
C117 O10 Yb1 132.1(3) . 2_656 ?
C125 O11 Yb1 135.8(3) . . ?
C127 O12 Yb1 131.9(3) . . ?
C135 O13 Yb2 140.3(3) . . ?
C137 O14 Yb2 131.2(3) . . ?
C145 O15 Yb2 130.5(3) . 2_656 ?
C147 O16 Yb2 126.3(3) . 2_656 ?
C21 P1 C1 104.2(2) . . ?
C27 P1 C1 113.1(2) . . ?
C27 P1 C21 106.5(2) . . ?
O1 P1 C1 114.5(2) . . ?
O1 P1 C21 109.7(2) . . ?
O1 P1 C27 108.4(2) . . ?
C33 P2 C12 107.1(2) . . ?
C33 P2 C39 107.2(2) . . ?
C39 P2 C12 106.1(2) . . ?
O2 P2 C12 113.75(19) . . ?
O2 P2 C33 112.2(2) . . ?
O2 P2 C39 110.0(2) . . ?
C65 P3 C45 105.4(2) . . ?
C71 P3 C45 111.0(2) . . ?
C71 P3 C65 107.6(2) . . ?
O3 P3 C45 113.95(18) . . ?
O3 P3 C65 109.83(19) . . ?
O3 P3 C71 108.79(19) . . ?
C77 P4 C56 107.0(2) . . ?
C83 P4 C56 107.4(2) . . ?
C83 P4 C77 108.6(2) . . ?
O4 P4 C56 113.20(19) . . ?
O4 P4 C77 110.7(2) . . ?
O4 P4 C83 109.7(2) . . ?
O1 Yb1 O2 72.52(11) . . ?
O1 Yb1 O5 123.68(12) . . ?
O1 Yb1 O6 74.67(11) . . ?
O1 Yb1 O9 144.55(11) . 2_656 ?
O1 Yb1 O10 76.61(11) . 2_656 ?
O1 Yb1 O11 139.00(11) . . ?
O1 Yb1 O12 76.56(11) . . ?
O2 Yb1 O10 146.99(10) . 2_656 ?
O5 Yb1 O2 75.11(10) . . ?
O5 Yb1 O9 71.84(11) . 2_656 ?
O5 Yb1 O10 133.77(10) . 2_656 ?
O5 Yb1 O12 145.57(11) . . ?
O6 Yb1 O2 107.13(11) . . ?
O6 Yb1 O5 72.58(11) . . ?
O6 Yb1 O9 81.99(11) . 2_656 ?
O6 Yb1 O10 75.02(12) . 2_656 ?
O6 Yb1 O11 143.93(11) . . ?
O6 Yb1 O12 141.71(11) . . ?
O9 Yb1 O2 141.09(11) 2_656 . ?
O9 Yb1 O10 71.76(11) 2_656 2_656 ?
O11 Yb1 O2 79.98(10) . . ?
O11 Yb1 O5 75.50(11) . . ?
O11 Yb1 O9 72.40(11) . 2_656 ?
O11 Yb1 O10 118.30(12) . 2_656 ?
O11 Yb1 O12 72.34(11) . . ?
O12 Yb1 O2 87.43(11) . . ?
O12 Yb1 O9 108.92(12) . 2_656 ?
O12 Yb1 O10 74.15(12) . 2_656 ?
O3 Yb2 O7 128.31(10) . . ?
O3 Yb2 O8 77.65(11) . . ?
O3 Yb2 O14 76.58(11) . . ?
O3 Yb2 O15 133.96(11) . 2_656 ?
O3 Yb2 O16 76.59(11) . 2_656 ?
O4 Yb2 O3 72.70(11) . . ?
O4 Yb2 O7 74.33(11) . . ?
O4 Yb2 O8 102.55(12) . . ?
O4 Yb2 O14 149.25(11) . . ?
O4 Yb2 O15 79.06(11) . 2_656 ?
O4 Yb2 O16 98.30(12) . 2_656 ?
O7 Yb2 O14 128.48(11) . . ?
O8 Yb2 O7 72.02(11) . . ?
O8 Yb2 O14 71.80(13) . . ?
O8 Yb2 O15 144.92(11) . 2_656 ?
O8 Yb2 O16 140.05(12) . 2_656 ?
O13 Yb2 O3 147.28(11) . . ?
O13 Yb2 O4 139.73(11) . . ?
O13 Yb2 O7 72.33(11) . . ?
O13 Yb2 O8 88.04(12) . . ?
O13 Yb2 O14 71.00(11) . . ?
O13 Yb2 O15 70.98(11) . 2_656 ?
O13 Yb2 O16 97.58(12) . 2_656 ?
O15 Yb2 O7 74.88(10) 2_656 . ?
O15 Yb2 O14 123.36(11) 2_656 . ?
O16 Yb2 O7 147.21(11) 2_656 . ?
O16 Yb2 O14 72.86(13) 2_656 . ?
O16 Yb2 O15 72.35(11) 2_656 2_656 ?
H15O C151 H15P 108.8 . . ?
C152 C151 H15O 110.7 . . ?
C152 C151 H15P 110.7 . . ?
O17 C151 H15O 110.7 . . ?
O17 C151 H15P 110.7 . . ?
O17 C151 C152 105.2(5) . . ?
C151 C152 H15Q 110.7 . . ?
C151 C152 H15R 110.7 . . ?
H15Q C152 H15R 108.8 . . ?
C153 C152 C151 105.0(6) . . ?
C153 C152 H15Q 110.7 . . ?
C153 C152 H15R 110.7 . . ?
C152 C153 H15S 111.1 . . ?
C152 C153 H15T 111.1 . . ?
H15S C153 H15T 109.1 . . ?
C154 C153 C152 103.2(6) . . ?
C154 C153 H15S 111.1 . . ?
C154 C153 H15T 111.1 . . ?
C153 C154 H15U 110.5 . . ?
C153 C154 H15V 110.5 . . ?
H15U C154 H15V 108.7 . . ?
O17 C154 C153 106.2(6) . . ?
O17 C154 H15U 110.5 . . ?
O17 C154 H15V 110.5 . . ?
C154 O17 C151 104.9(5) . . ?
H15A C155 H15B 108.2 . . ?
C156 C155 H15A 109.8 . . ?
C156 C155 H15B 109.8 . . ?
C156 C155 O18 109.5(8) . . ?
O18 C155 H15A 109.8 . . ?
O18 C155 H15B 109.8 . . ?
C155 C156 H15C 110.6 . . ?
C155 C156 H15D 110.6 . . ?
C155 C156 H15E 110.5 . . ?
C155 C156 H15F 110.5 . . ?
C155 C156 C157 105.9(8) . . ?
C155 C156 C159 106.2(13) . . ?
H15C C156 H15D 108.7 . . ?
H15E C156 H15F 108.7 . . ?
C157 C156 H15C 110.6 . . ?
C157 C156 H15D 110.6 . . ?
C159 C156 H15E 110.5 . . ?
C159 C156 H15F 110.5 . . ?
H15G C158 H15H 109.0 . . ?
H15I C158 H15J 108.4 . . ?
O18 C158 H15G 111.0 . . ?
O18 C158 H15H 111.0 . . ?
O18 C158 H15I 110.0 . . ?
O18 C158 H15J 110.0 . . ?
O18 C158 C157 103.6(8) . . ?
O18 C158 C159 108.4(9) . . ?
C157 C158 H15G 111.0 . . ?
C157 C158 H15H 111.0 . . ?
C159 C158 H15I 110.0 . . ?
C159 C158 H15J 110.0 . . ?
C155 O18 C158 105.9(6) . . ?
C156 C157 H15K 110.9 . . ?
C156 C157 H15L 110.9 . . ?
C158 C157 C156 104.4(8) . . ?
C158 C157 H15K 110.9 . . ?
C158 C157 H15L 110.9 . . ?
H15K C157 H15L 108.9 . . ?
C156 C159 H15M 111.3 . . ?
C156 C159 H15N 111.3 . . ?
C158 C159 C156 102.3(11) . . ?
C158 C159 H15M 111.3 . . ?
C158 C159 H15N 111.3 . . ?
H15M C159 H15N 109.2 . . ?
H16E C160 H16F 108.6 . . ?
C161 C160 H16E 110.4 . . ?
C161 C160 H16F 110.4 . . ?
O19 C160 H16E 110.4 . . ?
O19 C160 H16F 110.4 . . ?
O19 C160 C161 106.5(8) . . ?
C160 C161 H16G 111.1 . . ?
C160 C161 H16H 111.1 . . ?
C160 C161 C162 103.3(8) . . ?
H16G C161 H16H 109.1 . . ?
C162 C161 H16G 111.1 . . ?
C162 C161 H16H 111.1 . . ?
C161 C162 H16I 111.9 . . ?
C161 C162 H16J 111.9 . . ?
C161 C162 C163 99.4(8) . . ?
H16I C162 H16J 109.6 . . ?
C163 C162 H16I 111.9 . . ?
C163 C162 H16J 111.9 . . ?
C162 C163 H16K 110.6 . . ?
C162 C163 H16L 110.6 . . ?
H16K C163 H16L 108.7 . . ?
O19 C163 C162 105.8(8) . . ?
O19 C163 H16K 110.6 . . ?
O19 C163 H16L 110.6 . . ?
C163 O19 C160 108.8(7) . . ?
H16M C164 H16N 108.6 . . ?
C165 C164 H16M 110.3 . . ?
C165 C164 H16N 110.3 . . ?
O20 C164 H16M 110.3 . . ?
O20 C164 H16N 110.3 . . ?
O20 C164 C165 106.9(7) . . ?
C164 C165 H16O 110.9 . . ?
C164 C165 H16P 110.9 . . ?
H16O C165 H16P 108.9 . . ?
C166 C165 C164 104.4(7) . . ?
C166 C165 H16O 110.9 . . ?
C166 C165 H16P 110.9 . . ?
C165 C166 H16Q 111.3 . . ?
C165 C166 H16R 111.3 . . ?
C165 C166 C167 102.3(6) . . ?
H16Q C166 H16R 109.2 . . ?
C167 C166 H16Q 111.3 . . ?
C167 C166 H16R 111.3 . . ?
C166 C167 H16S 110.7 . . ?
C166 C167 H16T 110.7 . . ?
H16S C167 H16T 108.8 . . ?
O20 C167 C166 105.2(6) . . ?
O20 C167 H16S 110.7 . . ?
O20 C167 H16T 110.7 . . ?
C167 O20 C164 108.3(5) . . ?
C168 O21 C171 106.7(8) . . ?
C175 O21 C172 105.9(10) . . ?
O21 C168 H16A 109.9 . . ?
O21 C168 H16B 109.9 . . ?
O21 C168 C169 108.9(8) . . ?
H16A C168 H16B 108.3 . . ?
C169 C168 H16A 109.9 . . ?
C169 C168 H16B 109.9 . . ?
C168 C169 H16C 110.9 . . ?
C168 C169 H16D 110.9 . . ?
C168 C169 C170 104.1(9) . . ?
H16C C169 H16D 109.0 . . ?
C170 C169 H16C 110.9 . . ?
C170 C169 H16D 110.9 . . ?
C169 C170 H17A 110.5 . . ?
C169 C170 H17B 110.5 . . ?
H17A C170 H17B 108.7 . . ?
C171 C170 C169 106.1(10) . . ?
C171 C170 H17A 110.5 . . ?
C171 C170 H17B 110.5 . . ?
O21 C171 H17C 109.4 . . ?
O21 C171 H17D 109.4 . . ?
C170 C171 O21 111.0(9) . . ?
C170 C171 H17C 109.4 . . ?
C170 C171 H17D 109.4 . . ?
H17C C171 H17D 108.0 . . ?
C179 O22 C176 106.7(10) . . ?
C183 O22 C180 106.8(12) . . ?
O22 C176 H17M 110.4 . . ?
O22 C176 H17N 110.4 . . ?
H17M C176 H17N 108.6 . . ?
C177 C176 O22 106.4(12) . . ?
C177 C176 H17M 110.4 . . ?
C177 C176 H17N 110.4 . . ?
C176 C177 H17O 111.5 . . ?
C176 C177 H17P 111.5 . . ?
C176 C177 C178 101.3(13) . . ?
H17O C177 H17P 109.3 . . ?
C178 C177 H17O 111.5 . . ?
C178 C177 H17P 111.5 . . ?
C177 C178 H17Q 111.3 . . ?
C177 C178 H17R 111.3 . . ?
H17Q C178 H17R 109.2 . . ?
C179 C178 C177 102.1(12) . . ?
C179 C178 H17Q 111.3 . . ?
C179 C178 H17R 111.3 . . ?
O22 C179 C178 110.2(13) . . ?
O22 C179 H17S 109.6 . . ?
O22 C179 H17T 109.6 . . ?
C178 C179 H17S 109.6 . . ?
C178 C179 H17T 109.6 . . ?
H17S C179 H17T 108.1 . . ?
H18I C184 H18J 108.1 . . ?
C185 C184 H18I 109.5 . . ?
C185 C184 H18J 109.5 . . ?
O23 C184 H18I 109.5 . . ?
O23 C184 H18J 109.5 . . ?
O23 C184 C185 110.9(8) . . ?
C184 C185 H18K 111.2 . . ?
C184 C185 H18L 111.2 . . ?
C184 C185 C186 102.6(9) . . ?
H18K C185 H18L 109.2 . . ?
C186 C185 H18K 111.2 . . ?
C186 C185 H18L 111.2 . . ?
C185 C186 H18M 110.6 . . ?
C185 C186 H18N 110.6 . . ?
H18M C186 H18N 108.7 . . ?
C187 C186 C185 105.8(9) . . ?
C187 C186 H18M 110.6 . . ?
C187 C186 H18N 110.6 . . ?
C186 C187 H18O 109.7 . . ?
C186 C187 H18P 109.7 . . ?
H18O C187 H18P 108.2 . . ?
O23 C187 C186 109.9(9) . . ?
O23 C187 H18O 109.7 . . ?
O23 C187 H18P 109.7 . . ?
C184 O23 C187 108.8(8) . . ?
H19A C192 H19B 108.2 . . ?
C193 C192 H19A 109.8 . . ?
C193 C192 H19B 109.8 . . ?
C193 C192 O24 109.5(12) . . ?
O24 C192 H19A 109.8 . . ?
O24 C192 H19B 109.8 . . ?
C192 C193 H19C 112.3 . . ?
C192 C193 H19D 112.3 . . ?
C192 C193 C194 97.6(10) . . ?
H19C C193 H19D 109.8 . . ?
C194 C193 H19C 112.3 . . ?
C194 C193 H19D 112.3 . . ?
C193 C194 H19E 111.3 . . ?
C193 C194 H19F 111.3 . . ?
H19E C194 H19F 109.2 . . ?
C195 C194 C193 102.6(13) . . ?
C195 C194 H19E 111.3 . . ?
C195 C194 H19F 111.3 . . ?
C194 C195 H19G 109.7 . . ?
C194 C195 H19H 109.7 . . ?
C194 C195 O24 109.8(12) . . ?
H19G C195 H19H 108.2 . . ?
O24 C195 H19G 109.7 . . ?
O24 C195 H19H 109.7 . . ?
C195 O24 C192 99.2(10) . . ?
H20A C200 H20B 108.1 . . ?
C201 C200 H20A 109.6 . . ?
C201 C200 H20B 109.6 . . ?
O25 C200 H20A 109.6 . . ?
O25 C200 H20B 109.6 . . ?
O25 C200 C201 110.3(9) . . ?
C200 C201 H20C 111.4 . . ?
C200 C201 H20D 111.4 . . ?
C200 C201 C202 101.7(10) . . ?
H20C C201 H20D 109.3 . . ?
C202 C201 H20C 111.4 . . ?
C202 C201 H20D 111.4 . . ?
C201 C202 H20E 110.9 . . ?
C201 C202 H20F 110.9 . . ?
C201 C202 C203 104.1(11) . . ?
H20E C202 H20F 109.0 . . ?
C203 C202 H20E 110.9 . . ?
C203 C202 H20F 110.9 . . ?
C202 C203 H20G 110.3 . . ?
C202 C203 H20H 110.3 . . ?
H20G C203 H20H 108.6 . . ?
O25 C203 C202 107.0(9) . . ?
O25 C203 H20G 110.3 . . ?
O25 C203 H20H 110.3 . . ?
C203 O25 C200 107.7(9) . . ?
H20I C208 H20J 109.1 . . ?
C209 C208 H20I 111.1 . . ?
C209 C208 H20J 111.1 . . ?
O26 C208 H20I 111.1 . . ?
O26 C208 H20J 111.1 . . ?
O26 C208 C209 103.3(10) . . ?
C208 C209 H20K 110.7 . . ?
C208 C209 H20L 110.7 . . ?
C208 C209 C210 105.2(11) . . ?
H20K C209 H20L 108.8 . . ?
C210 C209 H20K 110.7 . . ?
C210 C209 H20L 110.7 . . ?
C209 C210 H21J 111.6 . . ?
C209 C210 H21K 111.6 . . ?
H21J C210 H21K 109.4 . . ?
C211 C210 C209 100.8(12) . . ?
C211 C210 H21J 111.6 . . ?
C211 C210 H21K 111.6 . . ?
C210 C211 H21L 110.4 . . ?
C210 C211 H21M 110.4 . . ?
H21L C211 H21M 108.6 . . ?
O26 C211 C210 106.6(11) . . ?
O26 C211 H21L 110.4 . . ?
O26 C211 H21M 110.4 . . ?
C211 O26 C208 114.2(12) . . ?
H21A C216 H21B 109.5 . . ?
H21A C216 H21C 109.5 . . ?
H21B C216 H21C 109.5 . . ?
C217 C216 H21A 111.3 . . ?
C217 C216 H21B 110.4 . . ?
C217 C216 H21C 106.6 . . ?
C216 C217 H21D 110.0 . . ?
C216 C217 H21E 110.0 . . ?
C216 C217 C218 108.3(12) . . ?
H21D C217 H21E 108.4 . . ?
C218 C217 H21D 110.0 . . ?
C218 C217 H21E 110.0 . . ?
C217 C218 H21F 110.2 . . ?
C217 C218 H21G 110.2 . . ?
H21F C218 H21G 108.5 . . ?
C219 C218 C217 107.4(10) . . ?
C219 C218 H21F 110.2 . . ?
C219 C218 H21G 110.2 . . ?
C218 C219 H21H 109.7 . . ?
C218 C219 H21I 109.7 . . ?
C218 C219 C220 110.0(10) . . ?
H21H C219 H21I 108.2 . . ?
C220 C219 H21H 109.7 . . ?
C220 C219 H21I 109.7 . . ?
C219 C220 H22A 109.7 . . ?
C219 C220 H22B 109.7 . . ?
C219 C220 C221 110.0(11) . . ?
H22A C220 H22B 108.2 . . ?
C221 C220 H22A 109.7 . . ?
C221 C220 H22B 109.7 . . ?
C220 C221 H22C 108.2 . . ?
C220 C221 H22D 110.3 . . ?
C220 C221 H22E 109.9 . . ?
H22C C221 H22D 109.5 . . ?
H22C C221 H22E 109.5 . . ?
H22D C221 H22E 109.5 . . ?
H23A C232 H23B 108.6 . . ?
C233 C232 H23A 110.3 . . ?
C233 C232 H23B 110.3 . . ?
O28 C232 H23A 110.3 . . ?
O28 C232 H23B 110.3 . . ?
O28 C232 C233 107.0(10) . . ?
C232 C233 H23C 110.9 . . ?
C232 C233 H23D 110.9 . . ?
H23C C233 H23D 108.9 . . ?
C234 C233 C232 104.2(10) . . ?
C234 C233 H23C 110.9 . . ?
C234 C233 H23D 110.9 . . ?
C233 C234 H23E 110.6 . . ?
C233 C234 H23F 110.6 . . ?
H23E C234 H23F 108.7 . . ?
C235 C234 C233 105.8(10) . . ?
C235 C234 H23E 110.6 . . ?
C235 C234 H23F 110.6 . . ?
C234 C235 H23G 110.1 . . ?
C234 C235 H23H 110.1 . . ?
H23G C235 H23H 108.4 . . ?
O28 C235 C234 108.1(10) . . ?
O28 C235 H23G 110.1 . . ?
O28 C235 H23H 110.1 . . ?
C235 O28 C232 111.6(11) . . ?
H24A C240 H24B 109.1 . . ?
C241 C240 H24A 111.1 . . ?
C241 C240 H24B 111.1 . . ?
O29 C240 H24A 111.1 . . ?
O29 C240 H24B 111.1 . . ?
O29 C240 C241 103.3(12) . . ?
C240 C241 H24C 111.2 . . ?
C240 C241 H24D 111.3 . . ?
H24C C241 H24D 109.2 . . ?
C242 C241 C240 102.6(11) . . ?
C242 C241 H24C 111.2 . . ?
C242 C241 H24D 111.3 . . ?
C241 C242 H24E 109.4 . . ?
C241 C242 H24F 109.4 . . ?
H24E C242 H24F 108.0 . . ?
C243 C242 C241 111.1(12) . . ?
C243 C242 H24E 109.4 . . ?
C243 C242 H24F 109.4 . . ?
C242 C243 H24G 111.6 . . ?
C242 C243 H24H 111.6 . . ?
H24G C243 H24H 109.4 . . ?
O29 C243 C242 100.7(13) . . ?
O29 C243 H24G 111.6 . . ?
O29 C243 H24H 111.6 . . ?
C243 O29 C240 115.6(14) . . ?
H18Q C188 H18R 108.1 . . ?
C189 C188 H18Q 109.5 . . ?
C189 C188 H18R 109.5 . . ?
O23A C188 H18Q 109.5 . . ?
O23A C188 H18R 109.5 . . ?
O23A C188 C189 110.7(10) . . ?
C188 C189 H18S 111.1 . . ?
C188 C189 H18T 111.1 . . ?
C188 C189 C190 103.2(10) . . ?
H18S C189 H18T 109.1 . . ?
C190 C189 H18S 111.1 . . ?
C190 C189 H18T 111.1 . . ?
C189 C190 H19I 110.6 . . ?
C189 C190 H19J 110.6 . . ?
H19I C190 H19J 108.7 . . ?
C191 C190 C189 105.7(11) . . ?
C191 C190 H19I 110.6 . . ?
C191 C190 H19J 110.6 . . ?
C190 C191 H19K 110.0 . . ?
C190 C191 H19L 110.0 . . ?
H19K C191 H19L 108.4 . . ?
O23A C191 C190 108.3(12) . . ?
O23A C191 H19K 110.0 . . ?
O23A C191 H19L 110.0 . . ?
C191 O23A C188 108.1(11) . . ?
H19M C196 H19N 107.9 . . ?
C197 C196 H19M 109.2 . . ?
C197 C196 H19N 109.2 . . ?
C197 C196 O24A 112.1(12) . . ?
O24A C196 H19M 109.2 . . ?
O24A C196 H19N 109.2 . . ?
C196 C197 H19O 111.7 . . ?
C196 C197 H19P 111.7 . . ?
C196 C197 C198 100.5(11) . . ?
H19O C197 H19P 109.4 . . ?
C198 C197 H19O 111.7 . . ?
C198 C197 H19P 111.7 . . ?
C197 C198 H19Q 111.5 . . ?
C197 C198 H19R 111.5 . . ?
H19Q C198 H19R 109.3 . . ?
C199 C198 C197 101.6(13) . . ?
C199 C198 H19Q 111.5 . . ?
C199 C198 H19R 111.5 . . ?
C198 C199 H19S 110.2 . . ?
C198 C199 H19T 110.2 . . ?
C198 C199 O24A 107.8(10) . . ?
H19S C199 H19T 108.5 . . ?
O24A C199 H19S 110.2 . . ?
O24A C199 H19T 110.2 . . ?
C199 O24A C196 98.5(9) . . ?
H20M C204 H20N 108.1 . . ?
C205 C204 H20M 109.6 . . ?
C205 C204 H20N 109.6 . . ?
O25A C204 H20M 109.6 . . ?
O25A C204 H20N 109.6 . . ?
O25A C204 C205 110.3(13) . . ?
C204 C205 H20O 111.4 . . ?
C204 C205 H20P 111.4 . . ?
C204 C205 C206 101.8(15) . . ?
H20O C205 H20P 109.3 . . ?
C206 C205 H20O 111.4 . . ?
C206 C205 H20P 111.4 . . ?
C205 C206 H20Q 110.8 . . ?
C205 C206 H20R 110.8 . . ?
C205 C206 C207 104.6(15) . . ?
H20Q C206 H20R 108.9 . . ?
C207 C206 H20Q 110.8 . . ?
C207 C206 H20R 110.8 . . ?
C206 C207 H20S 110.1 . . ?
C206 C207 H20T 110.1 . . ?
H20S C207 H20T 108.4 . . ?
O25A C207 C206 108.1(14) . . ?
O25A C207 H20S 110.1 . . ?
O25A C207 H20T 110.1 . . ?
C207 O25A C204 107.9(12) . . ?
H21N C212 H21O 109.1 . . ?
C213 C212 H21N 111.1 . . ?
C213 C212 H21O 111.1 . . ?
O26A C212 H21N 111.1 . . ?
O26A C212 H21O 111.1 . . ?
O26A C212 C213 103.3(13) . . ?
C212 C213 H21P 110.8 . . ?
C212 C213 H21Q 110.8 . . ?
C212 C213 C214 104.9(16) . . ?
H21P C213 H21Q 108.8 . . ?
C214 C213 H21P 110.8 . . ?
C214 C213 H21Q 110.8 . . ?
C213 C214 H21R 111.8 . . ?
C213 C214 H21S 111.8 . . ?
C213 C214 C215 99.9(16) . . ?
H21R C214 H21S 109.5 . . ?
C215 C214 H21R 111.8 . . ?
C215 C214 H21S 111.8 . . ?
C214 C215 H21T 110.6 . . ?
C214 C215 H21U 110.6 . . ?
H21T C215 H21U 108.8 . . ?
O26A C215 C214 105.5(16) . . ?
O26A C215 H21T 110.6 . . ?
O26A C215 H21U 110.6 . . ?
C215 O26A C212 113.9(15) . . ?
H22F C222 H22G 109.4 . . ?
H22F C222 H22H 109.4 . . ?
H22G C222 H22H 109.5 . . ?
C223 C222 H22F 98.0 . . ?
C223 C222 H22G 116.6 . . ?
C223 C222 H22H 113.2 . . ?
C222 C223 H22I 109.7 . . ?
C222 C223 H22J 109.7 . . ?
C222 C223 C224 109.9(19) . . ?
H22I C223 H22J 108.2 . . ?
C224 C223 H22I 109.7 . . ?
C224 C223 H22J 109.7 . . ?
C223 C224 H22K 109.9 . . ?
C223 C224 H22L 109.9 . . ?
H22K C224 H22L 108.3 . . ?
C225 C224 C223 108.8(17) . . ?
C225 C224 H22K 109.9 . . ?
C225 C224 H22L 109.9 . . ?
C224 C225 H22M 109.0 . . ?
C224 C225 H22N 109.0 . . ?
C224 C225 C226 112.9(18) . . ?
H22M C225 H22N 107.8 . . ?
C226 C225 H22M 109.0 . . ?
C226 C225 H22N 109.0 . . ?
C225 C226 H22O 109.5 . . ?
C225 C226 H22P 109.5 . . ?
C225 C226 C227 110.8(18) . . ?
H22O C226 H22P 108.1 . . ?
C227 C226 H22O 109.5 . . ?
C227 C226 H22P 109.5 . . ?
C226 C227 H22Q 111.1 . . ?
C226 C227 H22R 100.7 . . ?
C226 C227 H22S 116.2 . . ?
H22Q C227 H22R 109.5 . . ?
H22Q C227 H22S 109.5 . . ?
H22R C227 H22S 109.5 . . ?
H23I C236 H23J 108.4 . . ?
C237 C236 H23I 110.1 . . ?
C237 C236 H23J 110.1 . . ?
O28A C236 H23I 110.1 . . ?
O28A C236 H23J 110.1 . . ?
O28A C236 C237 107.9(11) . . ?
C236 C237 H23K 110.8 . . ?
C236 C237 H23L 110.8 . . ?
H23K C237 H23L 108.9 . . ?
C238 C237 C236 104.6(11) . . ?
C238 C237 H23K 110.8 . . ?
C238 C237 H23L 110.8 . . ?
C237 C238 H23M 110.8 . . ?
C237 C238 H23N 110.8 . . ?
C237 C238 C239 104.7(12) . . ?
H23M C238 H23N 108.9 . . ?
C239 C238 H23M 110.8 . . ?
C239 C238 H23N 110.8 . . ?
C238 C239 H23O 110.4 . . ?
C238 C239 H23P 110.4 . . ?
H23O C239 H23P 108.6 . . ?
O28A C239 C238 106.8(13) . . ?
O28A C239 H23O 110.4 . . ?
O28A C239 H23P 110.4 . . ?
C239 O28A C236 110.9(14) . . ?
H24I C244 H24J 108.8 . . ?
C245 C244 H24I 110.7 . . ?
C245 C244 H24J 110.7 . . ?
O29A C244 H24I 110.8 . . ?
O29A C244 H24J 110.7 . . ?
O29A C244 C245 105.0(14) . . ?
C244 C245 H24K 111.3 . . ?
C244 C245 H24L 111.3 . . ?
H24K C245 H24L 109.2 . . ?
C246 C245 C244 102.3(13) . . ?
C246 C245 H24K 111.3 . . ?
C246 C245 H24L 111.3 . . ?
C245 C246 H24M 109.5 . . ?
C245 C246 H24N 109.5 . . ?
H24M C246 H24N 108.1 . . ?
C247 C246 C245 110.7(15) . . ?
C247 C246 H24M 109.5 . . ?
C247 C246 H24N 109.5 . . ?
C246 C247 H24O 111.7 . . ?
C246 C247 H24P 111.7 . . ?
H24O C247 H24P 109.5 . . ?
O29A C247 C246 100.2(15) . . ?
O29A C247 H24O 111.7 . . ?
O29A C247 H24P 111.7 . . ?
C244 O29A C247 117.0(17) . . ?
H25A C252 H25B 108.7 . . ?
C253 C252 H25A 110.5 . . ?
C253 C252 H25B 110.5 . . ?
O30A C252 H25A 110.5 . . ?
O30A C252 H25B 110.5 . . ?
O30A C252 C253 106.3(12) . . ?
C252 C253 H25C 110.8 . . ?
C252 C253 H25D 110.8 . . ?
C252 C253 C254 104.9(14) . . ?
H25C C253 H25D 108.8 . . ?
C254 C253 H25C 110.8 . . ?
C254 C253 H25D 110.8 . . ?
C253 C254 H25E 111.2 . . ?
C253 C254 H25F 111.2 . . ?
H25E C254 H25F 109.1 . . ?
C255 C254 C253 103.0(13) . . ?
C255 C254 H25E 111.2 . . ?
C255 C254 H25F 111.2 . . ?
C254 C255 H25G 110.0 . . ?
C254 C255 H25H 110.0 . . ?
H25G C255 H25H 108.4 . . ?
O30A C255 C254 108.4(14) . . ?
O30A C255 H25G 110.0 . . ?
O30A C255 H25H 110.0 . . ?
C255 O30A C252 111.9(12) . . ?
H26A C260 H26B 108.9 . . ?
C261 C260 H26A 110.9 . . ?
C261 C260 H26B 110.9 . . ?
O31A C260 H26A 110.9 . . ?
O31A C260 H26B 110.9 . . ?
O31A C260 C261 104.4(18) . . ?
C260 C261 H26C 110.7 . . ?
C260 C261 H26D 110.7 . . ?
C260 C261 C262 105.1(17) . . ?
H26C C261 H26D 108.8 . . ?
C262 C261 H26C 110.7 . . ?
C262 C261 H26D 110.7 . . ?
C261 C262 H26E 111.0 . . ?
C261 C262 H26F 111.0 . . ?
H26E C262 H26F 109.0 . . ?
C263 C262 C261 103.7(16) . . ?
C263 C262 H26E 111.0 . . ?
C263 C262 H26F 111.0 . . ?
C262 C263 H26G 110.2 . . ?
C262 C263 H26H 110.2 . . ?
H26G C263 H26H 108.5 . . ?
O31A C263 C262 107.4(15) . . ?
O31A C263 H26G 110.2 . . ?
O31A C263 H26H 110.2 . . ?
C263 O31A C260 112.0(17) . . ?
H22T C228 H22U 108.2 . . ?
C229 C228 H22T 109.7 . . ?
C229 C228 H22U 109.7 . . ?
O27 C228 H22T 109.7 . . ?
O27 C228 H22U 109.7 . . ?
O27 C228 C229 109.9(11) . . ?
C228 C229 H22V 110.6 . . ?
C228 C229 H22W 110.6 . . ?
H22V C229 H22W 108.7 . . ?
C230 C229 C228 105.7(11) . . ?
C230 C229 H22V 110.6 . . ?
C230 C229 H22W 110.6 . . ?
C229 C230 H23Q 110.7 . . ?
C229 C230 H23R 110.7 . . ?
C229 C230 C231 105.2(10) . . ?
H23Q C230 H23R 108.8 . . ?
C231 C230 H23Q 110.7 . . ?
C231 C230 H23R 110.7 . . ?
C230 C231 H23S 110.4 . . ?
C230 C231 H23T 110.4 . . ?
H23S C231 H23T 108.6 . . ?
O27 C231 C230 106.5(11) . . ?
O27 C231 H23S 110.4 . . ?
O27 C231 H23T 110.4 . . ?
C228 O27 C231 106.9(11) . . ?
H24Q C248 H24R 108.9 . . ?
C249 C248 H24Q 110.8 . . ?
C249 C248 H24R 110.8 . . ?
O30 C248 H24Q 110.8 . . ?
O30 C248 H24R 110.8 . . ?
O30 C248 C249 104.7(12) . . ?
C248 C249 H24S 110.8 . . ?
C248 C249 H24T 110.8 . . ?
C248 C249 C250 104.5(11) . . ?
H24S C249 H24T 108.9 . . ?
C250 C249 H24S 110.8 . . ?
C250 C249 H24T 110.8 . . ?
C249 C250 H25I 110.9 . . ?
C249 C250 H25J 110.9 . . ?
H25I C250 H25J 108.9 . . ?
C251 C250 C249 104.2(11) . . ?
C251 C250 H25I 110.9 . . ?
C251 C250 H25J 110.9 . . ?
C250 C251 H25K 109.8 . . ?
C250 C251 H25L 109.8 . . ?
H25K C251 H25L 108.3 . . ?
O30 C251 C250 109.2(11) . . ?
O30 C251 H25K 109.8 . . ?
O30 C251 H25L 109.8 . . ?
C251 O30 C248 110.4(11) . . ?
H25M C256 H25N 109.0 . . ?
C257 C256 H25M 111.0 . . ?
C257 C256 H25N 111.0 . . ?
O31 C256 H25M 111.0 . . ?
O31 C256 H25N 111.0 . . ?
O31 C256 C257 103.8(13) . . ?
C256 C257 H25O 110.7 . . ?
C256 C257 H25P 110.7 . . ?
C256 C257 C258 105.4(13) . . ?
H25O C257 H25P 108.8 . . ?
C258 C257 H25O 110.7 . . ?
C258 C257 H25P 110.7 . . ?
C257 C258 H25Q 110.9 . . ?
C257 C258 H25R 110.9 . . ?
H25Q C258 H25R 108.9 . . ?
C259 C258 C257 104.3(12) . . ?
C259 C258 H25Q 110.9 . . ?
C259 C258 H25R 110.9 . . ?
C258 C259 H25S 110.3 . . ?
C258 C259 H25T 110.3 . . ?
H25S C259 H25T 108.5 . . ?
O31 C259 C258 107.1(12) . . ?
O31 C259 H25S 110.3 . . ?
O31 C259 H25T 110.3 . . ?
C259 O31 C256 112.0(14) . . ?
F7A C149 C117 112.5(10) . . ?
F7A C149 F8A 105.1(11) . . ?
F7A C149 F9A 108.5(13) . . ?
F8A C149 C117 112.0(10) . . ?
F9A C149 C117 113.0(9) . . ?
F9A C149 F8A 105.1(12) . . ?
F13A C150 C137 112.0(9) . . ?
F13A C150 F14A 101.8(9) . . ?
F13A C150 F15A 105.9(12) . . ?
F14A C150 C137 114.9(10) . . ?
F14A C150 F15A 110.2(11) . . ?
F15A C150 C137 111.3(8) . . ?
O21 C172 H17E 110.1 . . ?
O21 C172 H17F 110.1 . . ?
O21 C172 C173 107.9(11) . . ?
H17E C172 H17F 108.4 . . ?
C173 C172 H17E 110.1 . . ?
C173 C172 H17F 110.1 . . ?
C172 C173 H17G 111.3 . . ?
C172 C173 H17H 111.3 . . ?
C172 C173 C174 102.2(11) . . ?
H17G C173 H17H 109.2 . . ?
C174 C173 H17G 111.3 . . ?
C174 C173 H17H 111.3 . . ?
C173 C174 H17I 110.7 . . ?
C173 C174 H17J 110.7 . . ?
H17I C174 H17J 108.8 . . ?
C175 C174 C173 105.4(13) . . ?
C175 C174 H17I 110.7 . . ?
C175 C174 H17J 110.7 . . ?
O21 C175 H17K 109.4 . . ?
O21 C175 H17L 109.4 . . ?
C174 C175 O21 111.0(12) . . ?
C174 C175 H17K 109.4 . . ?
C174 C175 H17L 109.4 . . ?
H17K C175 H17L 108.0 . . ?
O22 C180 H18A 109.6 . . ?
O22 C180 H18B 109.6 . . ?
H18A C180 H18B 108.1 . . ?
C181 C180 O22 110.4(15) . . ?
C181 C180 H18A 109.6 . . ?
C181 C180 H18B 109.6 . . ?
C180 C181 H18C 111.3 . . ?
C180 C181 H18D 111.3 . . ?
C180 C181 C182 102.4(15) . . ?
H18C C181 H18D 109.2 . . ?
C182 C181 H18C 111.3 . . ?
C182 C181 H18D 111.3 . . ?
C181 C182 H18E 111.8 . . ?
C181 C182 H18F 111.8 . . ?
H18E C182 H18F 109.5 . . ?
C183 C182 C181 100.1(14) . . ?
C183 C182 H18E 111.8 . . ?
C183 C182 H18F 111.8 . . ?
O22 C183 C182 106.9(14) . . ?
O22 C183 H18G 110.3 . . ?
O22 C183 H18H 110.3 . . ?
C182 C183 H18G 110.3 . . ?
C182 C183 H18H 110.3 . . ?
H18G C183 H18H 108.6 . . ?

loop_
_geom_bond_atom_site_label_1
_geom_bond_atom_site_label_2
_geom_bond_distance
_geom_bond_site_symmetry_2
_geom_bond_publ_flag
C1 C2 1.425(7) . ?
C1 C10 1.385(7) . ?
C1 P1 1.812(5) . ?
C2 H2 0.9500 . ?
C2 C3 1.361(8) . ?
C3 H3 0.9500 . ?
C3 C4 1.411(9) . ?
C4 C5 1.423(9) . ?
C4 C9 1.430(8) . ?
C5 H5 0.9500 . ?
C5 C6 1.359(11) . ?
C6 H6 0.9500 . ?
C6 C7 1.390(10) . ?
C7 H7 0.9500 . ?
C7 C8 1.362(9) . ?
C8 H8 0.9500 . ?
C8 C9 1.412(8) . ?
C9 C10 1.455(7) . ?
C10 C11 1.498(7) . ?
C11 C12 1.402(6) . ?
C11 C20 1.420(6) . ?
C12 C13 1.428(6) . ?
C12 P2 1.815(4) . ?
C13 H13 0.9500 . ?
C13 C14 1.369(6) . ?
C14 H14 0.9500 . ?
C14 C15 1.411(7) . ?
C15 C16 1.416(7) . ?
C15 C20 1.421(7) . ?
C16 H16 0.9500 . ?
C16 C17 1.366(8) . ?
C17 H17 0.9500 . ?
C17 C18 1.396(8) . ?
C18 H18 0.9500 . ?
C18 C19 1.371(7) . ?
C19 H19 0.9500 . ?
C19 C20 1.430(6) . ?
C21 C22 1.396(8) . ?
C21 C26 1.368(8) . ?
C21 P1 1.809(5) . ?
C22 H22 0.9500 . ?
C22 C23 1.384(9) . ?
C23 H23 0.9500 . ?
C23 C24 1.402(12) . ?
C24 H24 0.9500 . ?
C24 C25 1.367(11) . ?
C25 H25 0.9500 . ?
C25 C26 1.400(8) . ?
C26 H26 0.9500 . ?
C27 C28 1.395(6) . ?
C27 C32 1.392(7) . ?
C27 P1 1.800(5) . ?
C28 H28 0.9500 . ?
C28 C29 1.394(7) . ?
C29 H29 0.9500 . ?
C29 C30 1.381(8) . ?
C30 H30 0.9500 . ?
C30 C31 1.382(8) . ?
C31 H31 0.9500 . ?
C31 C32 1.382(7) . ?
C32 H32 0.9500 . ?
C33 C34 1.387(7) . ?
C33 C38 1.389(7) . ?
C33 P2 1.804(5) . ?
C34 H34 0.9500 . ?
C34 C35 1.390(9) . ?
C35 H35 0.9500 . ?
C35 C36 1.382(10) . ?
C36 H36 0.9500 . ?
C36 C37 1.381(10) . ?
C37 H37 0.9500 . ?
C37 C38 1.389(7) . ?
C38 H38 0.9500 . ?
C39 C40 1.387(7) . ?
C39 C44 1.377(7) . ?
C39 P2 1.813(5) . ?
C40 H40 0.9500 . ?
C40 C41 1.394(9) . ?
C41 H41 0.9500 . ?
C41 C42 1.374(10) . ?
C42 H42 0.9500 . ?
C42 C43 1.357(9) . ?
C43 H43 0.9500 . ?
C43 C44 1.378(7) . ?
C44 H44 0.9500 . ?
C45 C46 1.426(6) . ?
C45 C54 1.373(6) . ?
C45 P3 1.821(5) . ?
C46 H46 0.9500 . ?
C46 C47 1.369(6) . ?
C47 H47 0.9500 . ?
C47 C48 1.418(7) . ?
C48 C49 1.421(7) . ?
C48 C53 1.421(7) . ?
C49 H49 0.9500 . ?
C49 C50 1.381(8) . ?
C50 H50 0.9500 . ?
C50 C51 1.397(8) . ?
C51 H51 0.9500 . ?
C51 C52 1.395(7) . ?
C52 H52 0.9500 . ?
C52 C53 1.425(7) . ?
C53 C54 1.442(6) . ?
C54 C55 1.498(6) . ?
C55 C56 1.399(6) . ?
C55 C64 1.440(6) . ?
C56 C57 1.420(6) . ?
C56 P4 1.817(4) . ?
C57 H57 0.9500 . ?
C57 C58 1.366(6) . ?
C58 H58 0.9500 . ?
C58 C59 1.422(7) . ?
C59 C60 1.422(6) . ?
C59 C64 1.421(7) . ?
C60 H60 0.9500 . ?
C60 C61 1.370(8) . ?
C61 H61 0.9500 . ?
C61 C62 1.395(8) . ?
C62 H62 0.9500 . ?
C62 C63 1.384(6) . ?
C63 H63 0.9500 . ?
C63 C64 1.421(7) . ?
C65 C66 1.407(6) . ?
C65 C70 1.409(7) . ?
C65 P3 1.799(5) . ?
C66 H66 0.9500 . ?
C66 C67 1.389(7) . ?
C67 H67 0.9500 . ?
C67 C68 1.390(8) . ?
C68 H68 0.9500 . ?
C68 C69 1.377(8) . ?
C69 H69 0.9500 . ?
C69 C70 1.386(8) . ?
C70 H70 0.9500 . ?
C71 C72 1.401(6) . ?
C71 C76 1.395(6) . ?
C71 P3 1.798(4) . ?
C72 H72 0.9500 . ?
C72 C73 1.398(6) . ?
C73 H73 0.9500 . ?
C73 C74 1.379(7) . ?
C74 H74 0.9500 . ?
C74 C75 1.391(7) . ?
C75 H75 0.9500 . ?
C75 C76 1.393(7) . ?
C76 H76 0.9500 . ?
C77 C78 1.392(6) . ?
C77 C82 1.394(7) . ?
C77 P4 1.798(4) . ?
C78 H78 0.9500 . ?
C78 C79 1.402(7) . ?
C79 H79 0.9500 . ?
C79 C80 1.368(8) . ?
C80 H80 0.9500 . ?
C80 C81 1.387(8) . ?
C81 H81 0.9500 . ?
C81 C82 1.397(7) . ?
C82 H82 0.9500 . ?
C83 C84 1.388(7) . ?
C83 C88 1.383(7) . ?
C83 P4 1.796(5) . ?
C84 H84 0.9500 . ?
C84 C85 1.407(7) . ?
C85 H85 0.9500 . ?
C85 C86 1.375(8) . ?
C86 H86 0.9500 . ?
C86 C87 1.377(8) . ?
C87 H87 0.9500 . ?
C87 C88 1.384(7) . ?
C88 H88 0.9500 . ?
C89 C90 1.404(6) . ?
C89 C94 1.390(6) . ?
C89 N1 1.417(5) . ?
C90 H90 0.9500 . ?
C90 C91 1.379(6) . ?
C91 H91 0.9500 . ?
C91 C92 1.405(6) . ?
C92 C93 1.397(6) . ?
C92 C95 1.482(6) . ?
C93 H93 0.9500 . ?
C93 C94 1.391(6) . ?
C94 H94 0.9500 . ?
C95 C96 1.423(6) . ?
C95 O5 1.252(5) . ?
C96 H96 0.9500 . ?
C96 C97 1.379(6) . ?
C97 C98 1.539(6) . ?
C97 O6 1.256(6) . ?
C98 F1 1.328(6) . ?
C98 F2 1.331(6) . ?
C98 F3 1.319(6) . ?
C99 C100 1.392(6) . ?
C99 C104 1.411(6) . ?
C99 N1 1.400(5) . ?
C100 H100 0.9500 . ?
C100 C101 1.391(6) . ?
C101 H101 0.9500 . ?
C101 C102 1.403(6) . ?
C102 C103 1.398(6) . ?
C102 C105 1.500(6) . ?
C103 H103 0.9500 . ?
C103 C104 1.388(6) . ?
C104 H104 0.9500 . ?
C105 C106 1.427(6) . ?
C105 O7 1.238(5) . ?
C106 H106 0.9500 . ?
C106 C107 1.381(7) . ?
C107 C108 1.534(7) . ?
C107 O8 1.254(6) . ?
C108 F4 1.327(8) . ?
C108 F5 1.330(8) . ?
C108 F6 1.372(9) . ?
C108 F4A 1.338(11) . ?
C108 F5A 1.355(12) . ?
C108 F6A 1.330(12) . ?
C109 C110 1.389(6) . ?
C109 C114 1.396(6) . ?
C109 N1 1.422(5) . ?
C110 H110 0.9500 . ?
C110 C111 1.392(6) . ?
C111 H111 0.9500 . ?
C111 C112 1.387(6) . ?
C112 C113 1.394(7) . ?
C112 C115 1.509(6) . ?
C113 H113 0.9500 . ?
C113 C114 1.370(7) . ?
C114 H114 0.9500 . ?
C115 C116 1.413(6) . ?
C115 O9 1.251(5) . ?
C116 H116 0.9500 . ?
C116 C117 1.373(6) . ?
C117 C118 1.559(9) . ?
C117 O10 1.252(6) . ?
C117 C149 1.565(11) . ?
C118 F7 1.300(13) . ?
C118 F8 1.345(14) . ?
C118 F9 1.316(10) . ?
C119 C120 1.391(6) . ?
C119 C124 1.399(6) . ?
C119 N2 1.405(5) . ?
C120 H120 0.9500 . ?
C120 C121 1.390(6) . ?
C121 H121 0.9500 . ?
C121 C122 1.401(6) . ?
C122 C123 1.388(6) . ?
C122 C125 1.484(6) . ?
C123 H123 0.9500 . ?
C123 C124 1.382(6) . ?
C124 H124 0.9500 . ?
C125 C126 1.433(6) . ?
C125 O11 1.259(5) . ?
C126 H126 0.9500 . ?
C126 C127 1.374(6) . ?
C127 C128 1.527(7) . ?
C127 O12 1.264(6) . ?
C128 F10 1.339(9) . ?
C128 F11 1.326(8) . ?
C128 F12 1.346(7) . ?
C128 F10A 1.315(14) . ?
C128 F11A 1.338(14) . ?
C128 F12A 1.345(14) . ?
C129 C130 1.381(6) . ?
C129 C134 1.396(6) . ?
C129 N2 1.436(5) . ?
C130 H130 0.9500 . ?
C130 C131 1.393(6) . ?
C131 H131 0.9500 . ?
C131 C132 1.398(6) . ?
C132 C133 1.391(6) . ?
C132 C135 1.508(5) . ?
C133 H133 0.9500 . ?
C133 C134 1.376(6) . ?
C134 H134 0.9500 . ?
C135 C136 1.407(6) . ?
C135 O13 1.247(5) . ?
C136 H136 0.9500 . ?
C136 C137 1.390(6) . ?
C137 C138 1.559(10) . ?
C137 O14 1.243(6) . ?
C137 C150 1.548(10) . ?
C138 F13 1.290(13) . ?
C138 F14 1.329(14) . ?
C138 F15 1.355(10) . ?
C139 C140 1.389(6) . ?
C139 C144 1.395(6) . ?
C139 N2 1.416(5) . ?
C140 H140 0.9500 . ?
C140 C141 1.401(6) . ?
C141 H141 0.9500 . ?
C141 C142 1.399(6) . ?
C142 C143 1.388(6) . ?
C142 C145 1.495(6) . ?
C143 H143 0.9500 . ?
C143 C144 1.394(6) . ?
C144 H144 0.9500 . ?
C145 C146 1.426(6) . ?
C145 O15 1.249(5) . ?
C146 H146 0.9500 . ?
C146 C147 1.375(6) . ?
C147 C148 1.542(7) . ?
C147 O16 1.271(6) . ?
C148 F16 1.341(6) . ?
C148 F17 1.327(8) . ?
C148 F18 1.337(8) . ?
O1 P1 1.490(3) . ?
O1 Yb1 2.240(3) . ?
O2 P2 1.496(3) . ?
O2 Yb1 2.333(3) . ?
O3 P3 1.501(3) . ?
O3 Yb2 2.280(3) . ?
O4 P4 1.497(3) . ?
O4 Yb2 2.278(3) . ?
O5 Yb1 2.311(3) . ?
O6 Yb1 2.305(3) . ?
O7 Yb2 2.356(3) . ?
O8 Yb2 2.284(3) . ?
O9 Yb1 2.329(3) 2_656 ?
O10 Yb1 2.345(3) 2_656 ?
O11 Yb1 2.307(3) . ?
O12 Yb1 2.317(3) . ?
O13 Yb2 2.271(3) . ?
O14 Yb2 2.395(3) . ?
O15 Yb2 2.355(3) 2_656 ?
O16 Yb2 2.304(3) 2_656 ?
C151 H15O 0.9900 . ?
C151 H15P 0.9900 . ?
C151 C152 1.525(9) . ?
C151 O17 1.429(8) . ?
C152 H15Q 0.9900 . ?
C152 H15R 0.9900 . ?
C152 C153 1.518(9) . ?
C153 H15S 0.9900 . ?
C153 H15T 0.9900 . ?
C153 C154 1.496(10) . ?
C154 H15U 0.9900 . ?
C154 H15V 0.9900 . ?
C154 O17 1.424(9) . ?
C155 H15A 0.9900 . ?
C155 H15B 0.9900 . ?
C155 C156 1.397(12) . ?
C155 O18 1.450(12) . ?
C156 H15C 0.9900 . ?
C156 H15D 0.9900 . ?
C156 H15E 0.9900 . ?
C156 H15F 0.9900 . ?
C156 C157 1.541(11) . ?
C156 C159 1.542(14) . ?
C158 H15G 0.9900 . ?
C158 H15H 0.9900 . ?
C158 H15I 0.9900 . ?
C158 H15J 0.9900 . ?
C158 O18 1.456(11) . ?
C158 C157 1.486(10) . ?
C158 C159 1.531(14) . ?
C157 H15K 0.9900 . ?
C157 H15L 0.9900 . ?
C159 H15M 0.9900 . ?
C159 H15N 0.9900 . ?
C160 H16E 0.9900 . ?
C160 H16F 0.9900 . ?
C160 C161 1.489(12) . ?
C160 O19 1.447(11) . ?
C161 H16G 0.9900 . ?
C161 H16H 0.9900 . ?
C161 C162 1.519(12) . ?
C162 H16I 0.9900 . ?
C162 H16J 0.9900 . ?
C162 C163 1.540(12) . ?
C163 H16K 0.9900 . ?
C163 H16L 0.9900 . ?
C163 O19 1.422(11) . ?
C164 H16M 0.9900 . ?
C164 H16N 0.9900 . ?
C164 C165 1.497(12) . ?
C164 O20 1.449(10) . ?
C165 H16O 0.9900 . ?
C165 H16P 0.9900 . ?
C165 C166 1.496(12) . ?
C166 H16Q 0.9900 . ?
C166 H16R 0.9900 . ?
C166 C167 1.506(10) . ?
C167 H16S 0.9900 . ?
C167 H16T 0.9900 . ?
C167 O20 1.437(8) . ?
O21 C168 1.408(12) . ?
O21 C171 1.415(12) . ?
O21 C172 1.419(15) . ?
O21 C175 1.417(13) . ?
C168 H16A 0.9900 . ?
C168 H16B 0.9900 . ?
C168 C169 1.470(14) . ?
C169 H16C 0.9900 . ?
C169 H16D 0.9900 . ?
C169 C170 1.478(15) . ?
C170 H17A 0.9900 . ?
C170 H17B 0.9900 . ?
C170 C171 1.393(17) . ?
C171 H17C 0.9900 . ?
C171 H17D 0.9900 . ?
O22 C176 1.463(14) . ?
O22 C179 1.410(13) . ?
O22 C180 1.450(16) . ?
O22 C183 1.434(16) . ?
C176 H17M 0.9900 . ?
C176 H17N 0.9900 . ?
C176 C177 1.422(19) . ?
C177 H17O 0.9900 . ?
C177 H17P 0.9900 . ?
C177 C178 1.60(2) . ?
C178 H17Q 0.9900 . ?
C178 H17R 0.9900 . ?
C178 C179 1.450(19) . ?
C179 H17S 0.9900 . ?
C179 H17T 0.9900 . ?
C184 H18I 0.9900 . ?
C184 H18J 0.9900 . ?
C184 C185 1.512(11) . ?
C184 O23 1.420(10) . ?
C185 H18K 0.9900 . ?
C185 H18L 0.9900 . ?
C185 C186 1.556(11) . ?
C186 H18M 0.9900 . ?
C186 H18N 0.9900 . ?
C186 C187 1.499(12) . ?
C187 H18O 0.9900 . ?
C187 H18P 0.9900 . ?
C187 O23 1.423(10) . ?
C192 H19A 0.9900 . ?
C192 H19B 0.9900 . ?
C192 C193 1.379(18) . ?
C192 O24 1.598(15) . ?
C193 H19C 0.9900 . ?
C193 H19D 0.9900 . ?
C193 C194 1.61(2) . ?
C194 H19E 0.9900 . ?
C194 H19F 0.9900 . ?
C194 C195 1.408(19) . ?
C195 H19G 0.9900 . ?
C195 H19H 0.9900 . ?
C195 O24 1.494(16) . ?
C200 H20A 0.9900 . ?
C200 H20B 0.9900 . ?
C200 C201 1.481(12) . ?
C200 O25 1.462(11) . ?
C201 H20C 0.9900 . ?
C201 H20D 0.9900 . ?
C201 C202 1.507(12) . ?
C202 H20E 0.9900 . ?
C202 H20F 0.9900 . ?
C202 C203 1.530(12) . ?
C203 H20G 0.9900 . ?
C203 H20H 0.9900 . ?
C203 O25 1.377(10) . ?
C208 H20I 0.9900 . ?
C208 H20J 0.9900 . ?
C208 C209 1.545(13) . ?
C208 O26 1.435(12) . ?
C209 H20K 0.9900 . ?
C209 H20L 0.9900 . ?
C209 C210 1.547(13) . ?
C210 H21J 0.9900 . ?
C210 H21K 0.9900 . ?
C210 C211 1.544(13) . ?
C211 H21L 0.9900 . ?
C211 H21M 0.9900 . ?
C211 O26 1.400(12) . ?
C216 H21A 0.9799 . ?
C216 H21B 0.9800 . ?
C216 H21C 0.9799 . ?
C216 C217 1.515(12) . ?
C217 H21D 0.9900 . ?
C217 H21E 0.9900 . ?
C217 C218 1.550(12) . ?
C218 H21F 0.9900 . ?
C218 H21G 0.9900 . ?
C218 C219 1.534(11) . ?
C219 H21H 0.9900 . ?
C219 H21I 0.9900 . ?
C219 C220 1.551(12) . ?
C220 H22A 0.9900 . ?
C220 H22B 0.9900 . ?
C220 C221 1.573(12) . ?
C221 H22C 0.9799 . ?
C221 H22D 0.9801 . ?
C221 H22E 0.9800 . ?
C232 H23A 0.9900 . ?
C232 H23B 0.9900 . ?
C232 C233 1.554(11) . ?
C232 O28 1.446(13) . ?
C233 H23C 0.9900 . ?
C233 H23D 0.9900 . ?
C233 C234 1.537(11) . ?
C234 H23E 0.9900 . ?
C234 H23F 0.9900 . ?
C234 C235 1.536(11) . ?
C235 H23G 0.9900 . ?
C235 H23H 0.9900 . ?
C235 O28 1.430(13) . ?
C240 H24A 0.9900 . ?
C240 H24B 0.9900 . ?
C240 C241 1.535(13) . ?
C240 O29 1.423(12) . ?
C241 H24C 0.9900 . ?
C241 H24D 0.9900 . ?
C241 C242 1.528(13) . ?
C242 H24E 0.9900 . ?
C242 H24F 0.9900 . ?
C242 C243 1.486(13) . ?
C243 H24G 0.9900 . ?
C243 H24H 0.9900 . ?
C243 O29 1.416(12) . ?
C188 H18Q 0.9900 . ?
C188 H18R 0.9900 . ?
C188 C189 1.501(14) . ?
C188 O23A 1.427(14) . ?
C189 H18S 0.9900 . ?
C189 H18T 0.9900 . ?
C189 C190 1.544(15) . ?
C190 H19I 0.9900 . ?
C190 H19J 0.9900 . ?
C190 C191 1.499(16) . ?
C191 H19K 0.9900 . ?
C191 H19L 0.9900 . ?
C191 O23A 1.417(15) . ?
C196 H19M 0.9900 . ?
C196 H19N 0.9900 . ?
C196 C197 1.344(19) . ?
C196 O24A 1.596(14) . ?
C197 H19O 0.9900 . ?
C197 H19P 0.9900 . ?
C197 C198 1.60(2) . ?
C198 H19Q 0.9900 . ?
C198 H19R 0.9900 . ?
C198 C199 1.414(17) . ?
C199 H19S 0.9900 . ?
C199 H19T 0.9900 . ?
C199 O24A 1.510(14) . ?
C204 H20M 0.9900 . ?
C204 H20N 0.9900 . ?
C204 C205 1.483(18) . ?
C204 O25A 1.462(16) . ?
C205 H20O 0.9900 . ?
C205 H20P 0.9900 . ?
C205 C206 1.504(18) . ?
C206 H20Q 0.9900 . ?
C206 H20R 0.9900 . ?
C206 C207 1.531(18) . ?
C207 H20S 0.9900 . ?
C207 H20T 0.9900 . ?
C207 O25A 1.373(16) . ?
C212 H21N 0.9900 . ?
C212 H21O 0.9900 . ?
C212 C213 1.547(18) . ?
C212 O26A 1.438(17) . ?
C213 H21P 0.9900 . ?
C213 H21Q 0.9900 . ?
C213 C214 1.549(19) . ?
C214 H21R 0.9900 . ?
C214 H21S 0.9900 . ?
C214 C215 1.553(19) . ?
C215 H21T 0.9900 . ?
C215 H21U 0.9900 . ?
C215 O26A 1.403(18) . ?
C222 H22F 0.9805 . ?
C222 H22G 0.9800 . ?
C222 H22H 0.9796 . ?
C222 C223 1.509(19) . ?
C223 H22I 0.9900 . ?
C223 H22J 0.9900 . ?
C223 C224 1.546(19) . ?
C224 H22K 0.9900 . ?
C224 H22L 0.9900 . ?
C224 C225 1.520(18) . ?
C225 H22M 0.9900 . ?
C225 H22N 0.9900 . ?
C225 C226 1.536(18) . ?
C226 H22O 0.9900 . ?
C226 H22P 0.9900 . ?
C226 C227 1.574(19) . ?
C227 H22Q 0.9800 . ?
C227 H22R 0.9799 . ?
C227 H22S 0.9805 . ?
C236 H23I 0.9900 . ?
C236 H23J 0.9900 . ?
C236 C237 1.550(12) . ?
C236 O28A 1.448(17) . ?
C237 H23K 0.9900 . ?
C237 H23L 0.9900 . ?
C237 C238 1.544(12) . ?
C238 H23M 0.9900 . ?
C238 H23N 0.9900 . ?
C238 C239 1.547(12) . ?
C239 H23O 0.9900 . ?
C239 H23P 0.9900 . ?
C239 O28A 1.432(18) . ?
C244 H24I 0.9900 . ?
C244 H24J 0.9900 . ?
C244 C245 1.533(18) . ?
C244 O29A 1.405(17) . ?
C245 H24K 0.9900 . ?
C245 H24L 0.9900 . ?
C245 C246 1.524(18) . ?
C246 H24M 0.9900 . ?
C246 H24N 0.9900 . ?
C246 C247 1.484(18) . ?
C247 H24O 0.9900 . ?
C247 H24P 0.9900 . ?
C247 O29A 1.417(17) . ?
C252 H25A 0.9900 . ?
C252 H25B 0.9900 . ?
C252 C253 1.547(18) . ?
C252 O30A 1.434(18) . ?
C253 H25C 0.9900 . ?
C253 H25D 0.9900 . ?
C253 C254 1.572(18) . ?
C254 H25E 0.9900 . ?
C254 H25F 0.9900 . ?
C254 C255 1.504(18) . ?
C255 H25G 0.9900 . ?
C255 H25H 0.9900 . ?
C255 O30A 1.428(17) . ?
C260 H26A 0.9900 . ?
C260 H26B 0.9900 . ?
C260 C261 1.54(2) . ?
C260 O31A 1.458(19) . ?
C261 H26C 0.9900 . ?
C261 H26D 0.9900 . ?
C261 C262 1.55(2) . ?
C262 H26E 0.9900 . ?
C262 H26F 0.9900 . ?
C262 C263 1.552(19) . ?
C263 H26G 0.9900 . ?
C263 H26H 0.9900 . ?
C263 O31A 1.432(19) . ?
C228 H22T 0.9900 . ?
C228 H22U 0.9900 . ?
C228 C229 1.530(13) . ?
C228 O27 1.444(12) . ?
C229 H22V 0.9900 . ?
C229 H22W 0.9900 . ?
C229 C230 1.500(13) . ?
C230 H23Q 0.9900 . ?
C230 H23R 0.9900 . ?
C230 C231 1.544(12) . ?
C231 H23S 0.9900 . ?
C231 H23T 0.9900 . ?
C231 O27 1.490(12) . ?
C248 H24Q 0.9900 . ?
C248 H24R 0.9900 . ?
C248 C249 1.559(13) . ?
C248 O30 1.438(13) . ?
C249 H24S 0.9900 . ?
C249 H24T 0.9900 . ?
C249 C250 1.564(13) . ?
C250 H25I 0.9900 . ?
C250 H25J 0.9900 . ?
C250 C251 1.515(13) . ?
C251 H25K 0.9900 . ?
C251 H25L 0.9900 . ?
C251 O30 1.429(13) . ?
C256 H25M 0.9900 . ?
C256 H25N 0.9900 . ?
C256 C257 1.543(14) . ?
C256 O31 1.451(13) . ?
C257 H25O 0.9900 . ?
C257 H25P 0.9900 . ?
C257 C258 1.549(14) . ?
C258 H25Q 0.9900 . ?
C258 H25R 0.9900 . ?
C258 C259 1.548(14) . ?
C259 H25S 0.9900 . ?
C259 H25T 0.9900 . ?
C259 O31 1.430(13) . ?
C149 F7A 1.301(15) . ?
C149 F8A 1.348(16) . ?
C149 F9A 1.319(12) . ?
C150 F13A 1.310(14) . ?
C150 F14A 1.314(14) . ?
C150 F15A 1.361(11) . ?
C172 H17E 0.9900 . ?
C172 H17F 0.9900 . ?
C172 C173 1.477(16) . ?
C173 H17G 0.9900 . ?
C173 H17H 0.9900 . ?
C173 C174 1.490(17) . ?
C174 H17I 0.9900 . ?
C174 H17J 0.9900 . ?
C174 C175 1.39(2) . ?
C175 H17K 0.9900 . ?
C175 H17L 0.9900 . ?
C180 H18A 0.9900 . ?
C180 H18B 0.9900 . ?
C180 C181 1.41(2) . ?
C181 H18C 0.9900 . ?
C181 H18D 0.9900 . ?
C181 C182 1.60(2) . ?
C182 H18E 0.9900 . ?
C182 H18F 0.9900 . ?
C182 C183 1.47(2) . ?
C183 H18G 0.9900 . ?
C183 H18H 0.9900 . ?

loop_
_geom_torsion_atom_site_label_1
_geom_torsion_atom_site_label_2
_geom_torsion_atom_site_label_3
_geom_torsion_atom_site_label_4
_geom_torsion
_geom_torsion_site_symmetry_1
_geom_torsion_site_symmetry_2
_geom_torsion_site_symmetry_3
_geom_torsion_site_symmetry_4
_geom_torsion_publ_flag
C1 C2 C3 C4 2.1(8) . . . . ?
C1 C10 C11 C12 -79.8(6) . . . . ?
C1 C10 C11 C20 100.6(6) . . . . ?
C2 C1 C10 C9 -8.7(7) . . . . ?
C2 C1 C10 C11 172.6(4) . . . . ?
C2 C1 P1 C21 42.6(4) . . . . ?
C2 C1 P1 C27 157.8(3) . . . . ?
C2 C1 P1 O1 -77.3(4) . . . . ?
C2 C3 C4 C5 174.1(6) . . . . ?
C2 C3 C4 C9 -3.9(8) . . . . ?
C3 C4 C5 C6 -177.7(7) . . . . ?
C3 C4 C9 C8 178.7(5) . . . . ?
C3 C4 C9 C10 -0.4(8) . . . . ?
C4 C5 C6 C7 -0.3(11) . . . . ?
C4 C9 C10 C1 6.8(7) . . . . ?
C4 C9 C10 C11 -174.4(4) . . . . ?
C5 C4 C9 C8 0.6(8) . . . . ?
C5 C4 C9 C10 -178.6(5) . . . . ?
C5 C6 C7 C8 -0.7(12) . . . . ?
C6 C7 C8 C9 1.6(10) . . . . ?
C7 C8 C9 C4 -1.6(8) . . . . ?
C7 C8 C9 C10 177.5(6) . . . . ?
C8 C9 C10 C1 -172.3(5) . . . . ?
C8 C9 C10 C11 6.5(7) . . . . ?
C9 C4 C5 C6 0.4(10) . . . . ?
C9 C10 C11 C12 101.5(5) . . . . ?
C9 C10 C11 C20 -78.1(6) . . . . ?
C10 C1 C2 C3 4.3(7) . . . . ?
C10 C1 P1 C21 -137.1(4) . . . . ?
C10 C1 P1 C27 -21.9(5) . . . . ?
C10 C1 P1 O1 103.0(4) . . . . ?
C10 C11 C12 C13 179.6(4) . . . . ?
C10 C11 C12 P2 -1.8(7) . . . . ?
C10 C11 C20 C15 -179.2(4) . . . . ?
C10 C11 C20 C19 1.3(7) . . . . ?
C11 C12 C13 C14 -0.8(7) . . . . ?
C11 C12 P2 C33 -60.1(4) . . . . ?
C11 C12 P2 C39 -174.4(4) . . . . ?
C11 C12 P2 O2 64.5(4) . . . . ?
C12 C11 C20 C15 1.2(7) . . . . ?
C12 C11 C20 C19 -178.3(5) . . . . ?
C12 C13 C14 C15 2.0(8) . . . . ?
C13 C12 P2 C33 118.6(4) . . . . ?
C13 C12 P2 C39 4.2(4) . . . . ?
C13 C12 P2 O2 -116.9(4) . . . . ?
C13 C14 C15 C16 178.2(5) . . . . ?
C13 C14 C15 C20 -1.6(8) . . . . ?
C14 C15 C16 C17 -179.2(5) . . . . ?
C14 C15 C20 C11 0.0(7) . . . . ?
C14 C15 C20 C19 179.5(5) . . . . ?
C15 C16 C17 C18 -0.6(9) . . . . ?
C16 C15 C20 C11 -179.8(5) . . . . ?
C16 C15 C20 C19 -0.3(7) . . . . ?
C16 C17 C18 C19 0.3(9) . . . . ?
C17 C18 C19 C20 0.1(8) . . . . ?
C18 C19 C20 C11 179.4(5) . . . . ?
C18 C19 C20 C15 0.0(7) . . . . ?
C20 C11 C12 C13 -0.8(7) . . . . ?
C20 C11 C12 P2 177.8(3) . . . . ?
C20 C15 C16 C17 0.6(8) . . . . ?
C21 C22 C23 C24 -1.2(10) . . . . ?
C22 C21 C26 C25 1.2(9) . . . . ?
C22 C21 P1 C1 38.7(5) . . . . ?
C22 C21 P1 C27 -81.1(5) . . . . ?
C22 C21 P1 O1 161.8(4) . . . . ?
C22 C23 C24 C25 2.0(11) . . . . ?
C23 C24 C25 C26 -1.3(11) . . . . ?
C24 C25 C26 C21 -0.4(10) . . . . ?
C26 C21 C22 C23 -0.4(9) . . . . ?
C26 C21 P1 C1 -139.9(4) . . . . ?
C26 C21 P1 C27 100.3(4) . . . . ?
C26 C21 P1 O1 -16.9(5) . . . . ?
C27 C28 C29 C30 0.9(8) . . . . ?
C28 C27 C32 C31 2.2(8) . . . . ?
C28 C27 P1 C1 -75.9(5) . . . . ?
C28 C27 P1 C21 38.0(5) . . . . ?
C28 C27 P1 O1 156.0(4) . . . . ?
C28 C29 C30 C31 -0.6(9) . . . . ?
C29 C30 C31 C32 1.1(9) . . . . ?
C30 C31 C32 C27 -1.9(8) . . . . ?
C32 C27 C28 C29 -1.7(7) . . . . ?
C32 C27 P1 C1 111.4(4) . . . . ?
C32 C27 P1 C21 -134.7(4) . . . . ?
C32 C27 P1 O1 -16.7(5) . . . . ?
C33 C34 C35 C36 -1.7(10) . . . . ?
C34 C33 C38 C37 -1.0(9) . . . . ?
C34 C33 P2 C12 -43.3(5) . . . . ?
C34 C33 P2 C39 70.3(5) . . . . ?
C34 C33 P2 O2 -168.8(4) . . . . ?
C34 C35 C36 C37 1.0(11) . . . . ?
C35 C36 C37 C38 -0.3(11) . . . . ?
C36 C37 C38 C33 0.3(10) . . . . ?
C38 C33 C34 C35 1.6(9) . . . . ?
C38 C33 P2 C12 136.3(4) . . . . ?
C38 C33 P2 C39 -110.1(4) . . . . ?
C38 C33 P2 O2 10.8(5) . . . . ?
C39 C40 C41 C42 -1.7(10) . . . . ?
C40 C39 C44 C43 0.2(8) . . . . ?
C40 C39 P2 C12 93.3(5) . . . . ?
C40 C39 P2 C33 -20.9(5) . . . . ?
C40 C39 P2 O2 -143.2(5) . . . . ?
C40 C41 C42 C43 0.7(11) . . . . ?
C41 C42 C43 C44 0.7(10) . . . . ?
C42 C43 C44 C39 -1.2(9) . . . . ?
C44 C39 C40 C41 1.2(9) . . . . ?
C44 C39 P2 C12 -88.3(4) . . . . ?
C44 C39 P2 C33 157.5(4) . . . . ?
C44 C39 P2 O2 35.2(4) . . . . ?
C45 C46 C47 C48 2.1(7) . . . . ?
C45 C54 C55 C56 -88.3(6) . . . . ?
C45 C54 C55 C64 96.6(5) . . . . ?
C46 C45 C54 C53 -4.1(6) . . . . ?
C46 C45 C54 C55 178.1(4) . . . . ?
C46 C45 P3 C65 35.7(4) . . . . ?
C46 C45 P3 C71 151.9(3) . . . . ?
C46 C45 P3 O3 -84.8(4) . . . . ?
C46 C47 C48 C49 176.7(4) . . . . ?
C46 C47 C48 C53 -2.9(7) . . . . ?
C47 C48 C49 C50 178.3(5) . . . . ?
C47 C48 C53 C52 -178.2(4) . . . . ?
C47 C48 C53 C54 0.3(6) . . . . ?
C48 C49 C50 C51 0.7(8) . . . . ?
C48 C53 C54 C45 3.2(6) . . . . ?
C48 C53 C54 C55 -178.8(4) . . . . ?
C49 C48 C53 C52 2.2(6) . . . . ?
C49 C48 C53 C54 -179.4(4) . . . . ?
C49 C50 C51 C52 0.6(8) . . . . ?
C50 C51 C52 C53 -0.4(7) . . . . ?
C51 C52 C53 C48 -1.0(7) . . . . ?
C51 C52 C53 C54 -179.4(4) . . . . ?
C52 C53 C54 C45 -178.4(4) . . . . ?
C52 C53 C54 C55 -0.4(6) . . . . ?
C53 C48 C49 C50 -2.1(7) . . . . ?
C53 C54 C55 C56 93.8(5) . . . . ?
C53 C54 C55 C64 -81.3(5) . . . . ?
C54 C45 C46 C47 1.5(6) . . . . ?
C54 C45 P3 C65 -148.4(4) . . . . ?
C54 C45 P3 C71 -32.2(4) . . . . ?
C54 C45 P3 O3 91.1(4) . . . . ?
C54 C55 C56 C57 -176.5(4) . . . . ?
C54 C55 C56 P4 0.3(6) . . . . ?
C54 C55 C64 C59 178.5(4) . . . . ?
C54 C55 C64 C63 -2.1(6) . . . . ?
C55 C56 C57 C58 -1.0(7) . . . . ?
C55 C56 P4 C77 -74.8(4) . . . . ?
C55 C56 P4 C83 168.8(4) . . . . ?
C55 C56 P4 O4 47.5(4) . . . . ?
C56 C55 C64 C59 3.2(6) . . . . ?
C56 C55 C64 C63 -177.4(4) . . . . ?
C56 C57 C58 C59 1.5(8) . . . . ?
C57 C56 P4 C77 102.0(4) . . . . ?
C57 C56 P4 C83 -14.5(4) . . . . ?
C57 C56 P4 O4 -135.7(4) . . . . ?
C57 C58 C59 C60 179.1(5) . . . . ?
C57 C58 C59 C64 0.3(8) . . . . ?
C58 C59 C60 C61 -177.7(5) . . . . ?
C58 C59 C64 C55 -2.7(7) . . . . ?
C58 C59 C64 C63 177.9(4) . . . . ?
C59 C60 C61 C62 -0.4(8) . . . . ?
C60 C59 C64 C55 178.5(4) . . . . ?
C60 C59 C64 C63 -0.9(7) . . . . ?
C60 C61 C62 C63 -0.5(8) . . . . ?
C61 C62 C63 C64 0.6(7) . . . . ?
C62 C63 C64 C55 -179.3(4) . . . . ?
C62 C63 C64 C59 0.1(7) . . . . ?
C64 C55 C56 C57 -1.4(6) . . . . ?
C64 C55 C56 P4 175.3(3) . . . . ?
C64 C59 C60 C61 1.1(8) . . . . ?
C65 C66 C67 C68 1.2(8) . . . . ?
C66 C65 C70 C69 1.1(7) . . . . ?
C66 C65 P3 C45 47.1(4) . . . . ?
C66 C65 P3 C71 -71.4(4) . . . . ?
C66 C65 P3 O3 170.3(4) . . . . ?
C66 C67 C68 C69 0.2(9) . . . . ?
C67 C68 C69 C70 -1.0(9) . . . . ?
C68 C69 C70 C65 0.3(8) . . . . ?
C70 C65 C66 C67 -1.9(7) . . . . ?
C70 C65 P3 C45 -132.7(4) . . . . ?
C70 C65 P3 C71 108.8(4) . . . . ?
C70 C65 P3 O3 -9.5(4) . . . . ?
C71 C72 C73 C74 0.4(7) . . . . ?
C72 C71 C76 C75 2.1(7) . . . . ?
C72 C71 P3 C45 -73.2(4) . . . . ?
C72 C71 P3 C65 41.6(4) . . . . ?
C72 C71 P3 O3 160.6(4) . . . . ?
C72 C73 C74 C75 0.1(7) . . . . ?
C73 C74 C75 C76 0.6(8) . . . . ?
C74 C75 C76 C71 -1.6(7) . . . . ?
C76 C71 C72 C73 -1.4(7) . . . . ?
C76 C71 P3 C45 108.7(4) . . . . ?
C76 C71 P3 C65 -136.4(4) . . . . ?
C76 C71 P3 O3 -17.5(4) . . . . ?
C77 C78 C79 C80 -1.0(8) . . . . ?
C78 C77 C82 C81 0.8(7) . . . . ?
C78 C77 P4 C56 124.3(4) . . . . ?
C78 C77 P4 C83 -120.1(4) . . . . ?
C78 C77 P4 O4 0.5(4) . . . . ?
C78 C79 C80 C81 0.6(9) . . . . ?
C79 C80 C81 C82 0.5(8) . . . . ?
C80 C81 C82 C77 -1.2(7) . . . . ?
C82 C77 C78 C79 0.3(7) . . . . ?
C82 C77 P4 C56 -53.7(4) . . . . ?
C82 C77 P4 C83 61.9(4) . . . . ?
C82 C77 P4 O4 -177.5(3) . . . . ?
C83 C84 C85 C86 1.3(8) . . . . ?
C84 C83 C88 C87 -1.8(8) . . . . ?
C84 C83 P4 C56 131.1(4) . . . . ?
C84 C83 P4 C77 15.6(4) . . . . ?
C84 C83 P4 O4 -105.5(4) . . . . ?
C84 C85 C86 C87 -2.7(8) . . . . ?
C85 C86 C87 C88 1.8(9) . . . . ?
C86 C87 C88 C83 0.5(9) . . . . ?
C88 C83 C84 C85 0.9(7) . . . . ?
C88 C83 P4 C56 -60.8(4) . . . . ?
C88 C83 P4 C77 -176.2(4) . . . . ?
C88 C83 P4 O4 62.6(4) . . . . ?
C89 C90 C91 C92 -1.5(7) . . . . ?
C90 C89 C94 C93 0.9(7) . . . . ?
C90 C89 N1 C99 37.0(6) . . . . ?
C90 C89 N1 C109 -147.3(4) . . . . ?
C90 C91 C92 C93 1.3(7) . . . . ?
C90 C91 C92 C95 -177.2(4) . . . . ?
C91 C92 C93 C94 0.0(7) . . . . ?
C91 C92 C95 C96 158.3(4) . . . . ?
C91 C92 C95 O5 -20.1(6) . . . . ?
C92 C93 C94 C89 -1.1(7) . . . . ?
C92 C95 C96 C97 -179.0(4) . . . . ?
C92 C95 O5 Yb1 154.5(3) . . . . ?
C93 C92 C95 C96 -20.1(6) . . . . ?
C93 C92 C95 O5 161.5(4) . . . . ?
C94 C89 C90 C91 0.4(7) . . . . ?
C94 C89 N1 C99 -143.4(4) . . . . ?
C94 C89 N1 C109 32.3(6) . . . . ?
C95 C92 C93 C94 178.4(4) . . . . ?
C95 C96 C97 C98 -174.1(4) . . . . ?
C95 C96 C97 O6 4.1(9) . . . . ?
C96 C95 O5 Yb1 -23.9(7) . . . . ?
C96 C97 C98 F1 -13.4(7) . . . . ?
C96 C97 C98 F2 -133.0(5) . . . . ?
C96 C97 C98 F3 108.7(5) . . . . ?
C96 C97 O6 Yb1 15.9(8) . . . . ?
C98 C97 O6 Yb1 -165.8(3) . . . . ?
C99 C100 C101 C102 -0.6(7) . . . . ?
C100 C99 C104 C103 0.4(6) . . . . ?
C100 C99 N1 C89 24.7(6) . . . . ?
C100 C99 N1 C109 -150.9(4) . . . . ?
C100 C101 C102 C103 0.0(6) . . . . ?
C100 C101 C102 C105 178.4(4) . . . . ?
C101 C102 C103 C104 0.7(6) . . . . ?
C101 C102 C105 C106 3.5(6) . . . . ?
C101 C102 C105 O7 -176.8(4) . . . . ?
C102 C103 C104 C99 -1.0(7) . . . . ?
C102 C105 C106 C107 175.8(4) . . . . ?
C102 C105 O7 Yb2 155.4(3) . . . . ?
C103 C102 C105 C106 -178.1(4) . . . . ?
C103 C102 C105 O7 1.5(6) . . . . ?
C104 C99 C100 C101 0.3(6) . . . . ?
C104 C99 N1 C89 -155.5(4) . . . . ?
C104 C99 N1 C109 28.9(6) . . . . ?
C105 C102 C103 C104 -177.7(4) . . . . ?
C105 C106 C107 C108 -173.5(5) . . . . ?
C105 C106 C107 O8 5.0(9) . . . . ?
C106 C105 O7 Yb2 -24.9(6) . . . . ?
C106 C107 C108 F4 -0.9(12) . . . . ?
C106 C107 C108 F5 124.3(10) . . . . ?
C106 C107 C108 F6 -121.4(9) . . . . ?
C106 C107 C108 F4A -18.2(14) . . . . ?
C106 C107 C108 F5A 97.4(15) . . . . ?
C106 C107 C108 F6A -144.3(15) . . . . ?
C106 C107 O8 Yb2 22.8(8) . . . . ?
C108 C107 O8 Yb2 -158.7(4) . . . . ?
C109 C110 C111 C112 1.3(8) . . . . ?
C110 C109 C114 C113 -2.1(8) . . . . ?
C110 C109 N1 C89 -117.3(5) . . . . ?
C110 C109 N1 C99 58.6(6) . . . . ?
C110 C111 C112 C113 -1.7(7) . . . . ?
C110 C111 C112 C115 177.2(4) . . . . ?
C111 C112 C113 C114 0.2(8) . . . . ?
C111 C112 C115 C116 21.1(7) . . . . ?
C111 C112 C115 O9 -157.0(4) . . . . ?
C112 C113 C114 C109 1.7(8) . . . . ?
C112 C115 C116 C117 -172.7(4) . . . . ?
C112 C115 O9 Yb1 -168.9(3) . . . 2_656 ?
C113 C112 C115 C116 -160.1(5) . . . . ?
C113 C112 C115 O9 21.9(6) . . . . ?
C114 C109 C110 C111 0.6(7) . . . . ?
C114 C109 N1 C89 61.7(6) . . . . ?
C114 C109 N1 C99 -122.4(5) . . . . ?
C115 C112 C113 C114 -178.7(5) . . . . ?
C115 C116 C117 C118 168.1(7) . . . . ?
C115 C116 C117 O10 -3.0(9) . . . . ?
C115 C116 C117 C149 -175.5(8) . . . . ?
C116 C115 O9 Yb1 13.1(7) . . . 2_656 ?
C116 C117 C118 F7 -104.9(9) . . . . ?
C116 C117 C118 F8 136.8(8) . . . . ?
C116 C117 C118 F9 19.2(15) . . . . ?
C116 C117 O10 Yb1 -16.3(8) . . . 2_656 ?
C116 C117 C149 F7A -151.4(11) . . . . ?
C116 C117 C149 F8A 90.5(11) . . . . ?
C116 C117 C149 F9A -28.1(17) . . . . ?
C118 C117 O10 Yb1 172.4(6) . . . 2_656 ?
C119 C120 C121 C122 0.0(7) . . . . ?
C120 C119 C124 C123 -2.3(6) . . . . ?
C120 C119 N2 C129 -35.2(6) . . . . ?
C120 C119 N2 C139 149.0(4) . . . . ?
C120 C121 C122 C123 -2.3(7) . . . . ?
C120 C121 C122 C125 176.3(4) . . . . ?
C121 C122 C123 C124 2.3(6) . . . . ?
C121 C122 C125 C126 155.1(4) . . . . ?
C121 C122 C125 O11 -22.9(6) . . . . ?
C122 C123 C124 C119 -0.1(7) . . . . ?
C122 C125 C126 C127 -174.5(4) . . . . ?
C122 C125 O11 Yb1 -159.7(3) . . . . ?
C123 C122 C125 C126 -26.4(6) . . . . ?
C123 C122 C125 O11 155.6(4) . . . . ?
C124 C119 C120 C121 2.3(7) . . . . ?
C124 C119 N2 C129 146.2(4) . . . . ?
C124 C119 N2 C139 -29.6(6) . . . . ?
C125 C122 C123 C124 -176.2(4) . . . . ?
C125 C126 C127 C128 170.3(5) . . . . ?
C125 C126 C127 O12 -6.9(8) . . . . ?
C126 C125 O11 Yb1 22.3(6) . . . . ?
C126 C127 C128 F10 -121.3(7) . . . . ?
C126 C127 C128 F11 119.2(7) . . . . ?
C126 C127 C128 F12 -0.3(9) . . . . ?
C126 C127 C128 F10A -146.0(16) . . . . ?
C126 C127 C128 F11A 94.7(16) . . . . ?
C126 C127 C128 F12A -18.1(18) . . . . ?
C126 C127 O12 Yb1 -13.9(8) . . . . ?
C128 C127 O12 Yb1 168.8(4) . . . . ?
C129 C130 C131 C132 0.1(7) . . . . ?
C130 C129 C134 C133 -0.9(7) . . . . ?
C130 C129 N2 C119 -50.2(6) . . . . ?
C130 C129 N2 C139 125.6(5) . . . . ?
C130 C131 C132 C133 -2.8(7) . . . . ?
C130 C131 C132 C135 176.5(4) . . . . ?
C131 C132 C133 C134 3.6(7) . . . . ?
C131 C132 C135 C136 -24.5(7) . . . . ?
C131 C132 C135 O13 161.2(4) . . . . ?
C132 C133 C134 C129 -1.8(8) . . . . ?
C132 C135 C136 C137 -167.7(5) . . . . ?
C132 C135 O13 Yb2 -169.9(3) . . . . ?
C133 C132 C135 C136 154.7(5) . . . . ?
C133 C132 C135 O13 -19.6(6) . . . . ?
C134 C129 C130 C131 1.8(7) . . . . ?
C134 C129 N2 C119 131.2(5) . . . . ?
C134 C129 N2 C139 -53.0(6) . . . . ?
C135 C132 C133 C134 -175.7(4) . . . . ?
C135 C136 C137 C138 -179.5(7) . . . . ?
C135 C136 C137 O14 -6.8(10) . . . . ?
C135 C136 C137 C150 160.0(7) . . . . ?
C136 C135 O13 Yb2 16.0(8) . . . . ?
C136 C137 C138 F13 94.2(9) . . . . ?
C136 C137 C138 F14 -149.9(8) . . . . ?
C136 C137 C138 F15 -33.4(14) . . . . ?
C136 C137 O14 Yb2 -11.6(9) . . . . ?
C136 C137 C150 F13A 143.4(9) . . . . ?
C136 C137 C150 F14A -101.1(10) . . . . ?
C136 C137 C150 F15A 25.1(15) . . . . ?
C138 C137 O14 Yb2 161.2(6) . . . . ?
C139 C140 C141 C142 1.2(7) . . . . ?
C140 C139 C144 C143 2.2(7) . . . . ?
C140 C139 N2 C119 -41.8(6) . . . . ?
C140 C139 N2 C129 142.4(4) . . . . ?
C140 C141 C142 C143 2.1(7) . . . . ?
C140 C141 C142 C145 -177.0(4) . . . . ?
C141 C142 C143 C144 -3.3(7) . . . . ?
C141 C142 C145 C146 -176.0(4) . . . . ?
C141 C142 C145 O15 7.9(6) . . . . ?
C142 C143 C144 C139 1.1(7) . . . . ?
C142 C145 C146 C147 -166.3(5) . . . . ?
C142 C145 O15 Yb2 -159.2(3) . . . 2_656 ?
C143 C142 C145 C146 5.0(6) . . . . ?
C143 C142 C145 O15 -171.1(4) . . . . ?
C144 C139 C140 C141 -3.4(7) . . . . ?
C144 C139 N2 C119 138.9(4) . . . . ?
C144 C139 N2 C129 -37.0(6) . . . . ?
C145 C142 C143 C144 175.7(4) . . . . ?
C145 C146 C147 C148 170.6(5) . . . . ?
C145 C146 C147 O16 -7.5(9) . . . . ?
C146 C145 O15 Yb2 24.8(6) . . . 2_656 ?
C146 C147 C148 F16 2.7(9) . . . . ?
C146 C147 C148 F17 124.2(5) . . . . ?
C146 C147 C148 F18 -116.9(5) . . . . ?
C146 C147 O16 Yb2 -28.5(8) . . . 2_656 ?
C148 C147 O16 Yb2 153.3(4) . . . 2_656 ?
N1 C89 C90 C91 180.0(4) . . . . ?
N1 C89 C94 C93 -178.7(4) . . . . ?
N1 C99 C100 C101 -179.9(4) . . . . ?
N1 C99 C104 C103 -179.4(4) . . . . ?
N1 C109 C110 C111 179.6(4) . . . . ?
N1 C109 C114 C113 178.9(5) . . . . ?
N2 C119 C120 C121 -176.3(4) . . . . ?
N2 C119 C124 C123 176.3(4) . . . . ?
N2 C129 C130 C131 -176.8(4) . . . . ?
N2 C129 C134 C133 177.7(4) . . . . ?
N2 C139 C140 C141 177.3(4) . . . . ?
N2 C139 C144 C143 -178.4(4) . . . . ?
O5 C95 C96 C97 -0.7(7) . . . . ?
O6 C97 C98 F1 168.1(5) . . . . ?
O6 C97 C98 F2 48.6(6) . . . . ?
O6 C97 C98 F3 -69.8(6) . . . . ?
O7 C105 C106 C107 -3.8(7) . . . . ?
O8 C107 C108 F4 -179.6(10) . . . . ?
O8 C107 C108 F5 -54.4(11) . . . . ?
O8 C107 C108 F6 59.9(9) . . . . ?
O8 C107 C108 F4A 163.1(13) . . . . ?
O8 C107 C108 F5A -81.3(15) . . . . ?
O8 C107 C108 F6A 37.0(16) . . . . ?
O9 C115 C116 C117 5.2(8) . . . . ?
O10 C117 C118 F7 67.6(11) . . . . ?
O10 C117 C118 F8 -50.7(10) . . . . ?
O10 C117 C118 F9 -168.3(10) . . . . ?
O10 C117 C149 F7A 34.9(14) . . . . ?
O10 C117 C149 F8A -83.3(12) . . . . ?
O10 C117 C149 F9A 158.2(12) . . . . ?
O11 C125 C126 C127 3.4(7) . . . . ?
O12 C127 C128 F10 56.3(7) . . . . ?
O12 C127 C128 F11 -63.1(8) . . . . ?
O12 C127 C128 F12 177.4(7) . . . . ?
O12 C127 C128 F10A 31.7(17) . . . . ?
O12 C127 C128 F11A -87.7(16) . . . . ?
O12 C127 C128 F12A 159.6(17) . . . . ?
O13 C135 C136 C137 6.2(8) . . . . ?
O14 C137 C138 F13 -79.6(11) . . . . ?
O14 C137 C138 F14 36.3(11) . . . . ?
O14 C137 C138 F15 152.8(10) . . . . ?
O14 C137 C150 F13A -47.5(12) . . . . ?
O14 C137 C150 F14A 68.0(12) . . . . ?
O14 C137 C150 F15A -165.8(11) . . . . ?
O15 C145 C146 C147 9.7(8) . . . . ?
O16 C147 C148 F16 -178.9(6) . . . . ?
O16 C147 C148 F17 -57.4(7) . . . . ?
O16 C147 C148 F18 61.5(7) . . . . ?
P1 C1 C2 C3 -175.4(4) . . . . ?
P1 C1 C10 C9 171.0(4) . . . . ?
P1 C1 C10 C11 -7.7(7) . . . . ?
P1 C21 C22 C23 -179.0(5) . . . . ?
P1 C21 C26 C25 179.9(5) . . . . ?
P1 C27 C28 C29 -174.3(4) . . . . ?
P1 C27 C32 C31 175.1(4) . . . . ?
P2 C12 C13 C14 -179.5(4) . . . . ?
P2 C33 C34 C35 -178.7(5) . . . . ?
P2 C33 C38 C37 179.4(5) . . . . ?
P2 C39 C40 C41 179.6(5) . . . . ?
P2 C39 C44 C43 -178.3(4) . . . . ?
P3 C45 C46 C47 177.7(4) . . . . ?
P3 C45 C54 C53 -179.8(3) . . . . ?
P3 C45 C54 C55 2.4(6) . . . . ?
P3 C65 C66 C67 178.3(4) . . . . ?
P3 C65 C70 C69 -179.1(4) . . . . ?
P3 C71 C72 C73 -179.5(3) . . . . ?
P3 C71 C76 C75 -179.8(4) . . . . ?
P4 C56 C57 C58 -177.8(4) . . . . ?
P4 C77 C78 C79 -177.7(4) . . . . ?
P4 C77 C82 C81 178.7(4) . . . . ?
P4 C83 C84 C85 168.9(4) . . . . ?
P4 C83 C88 C87 -170.0(4) . . . . ?
Yb1 O1 P1 C1 5.7(4) . . . . ?
Yb1 O1 P1 C21 -111.0(4) . . . . ?
Yb1 O1 P1 C27 133.0(4) . . . . ?
Yb1 O2 P2 C12 116.7(11) . . . . ?
Yb1 O2 P2 C33 -121.5(11) . . . . ?
Yb1 O2 P2 C39 -2.2(11) . . . . ?
Yb2 O3 P3 C45 16.1(4) . . . . ?
Yb2 O3 P3 C65 -101.9(3) . . . . ?
Yb2 O3 P3 C71 140.6(3) . . . . ?
Yb2 O4 P4 C56 113.2(4) . . . . ?
Yb2 O4 P4 C77 -126.6(4) . . . . ?
Yb2 O4 P4 C83 -6.7(5) . . . . ?
C151 C152 C153 C154 -6.6(7) . . . . ?
C152 C151 O17 C154 35.4(7) . . . . ?
C152 C153 C154 O17 28.5(8) . . . . ?
C153 C154 O17 C151 -40.6(7) . . . . ?
O17 C151 C152 C153 -17.1(7) . . . . ?
C155 C156 C157 C158 -13.3(17) . . . . ?
C155 C156 C159 C158 20(4) . . . . ?
C156 C155 O18 C158 25.5(9) . . . . ?
O18 C155 C156 C157 -7.1(13) . . . . ?
O18 C155 C156 C159 -29(3) . . . . ?
O18 C158 C157 C156 28.1(15) . . . . ?
O18 C158 C159 C156 -5(5) . . . . ?
C157 C158 O18 C155 -33.0(11) . . . . ?
C159 C158 O18 C155 -11(3) . . . . ?
C160 C161 C162 C163 38.7(10) . . . . ?
C161 C160 O19 C163 5.8(10) . . . . ?
C161 C162 C163 O19 -36.1(10) . . . . ?
C162 C163 O19 C160 19.6(10) . . . . ?
O19 C160 C161 C162 -29.0(10) . . . . ?
C164 C165 C166 C167 32.6(7) . . . . ?
C165 C164 O20 C167 -3.8(7) . . . . ?
C165 C166 C167 O20 -35.5(6) . . . . ?
C166 C167 O20 C164 24.7(7) . . . . ?
O20 C164 C165 C166 -18.6(8) . . . . ?
O21 C168 C169 C170 -14(2) . . . . ?
O21 C172 C173 C174 -26(3) . . . . ?
C168 O21 C171 C170 7(3) . . . . ?
C168 C169 C170 C171 18(3) . . . . ?
C169 C170 C171 O21 -16(3) . . . . ?
C171 O21 C168 C169 5(2) . . . . ?
O22 C176 C177 C178 36.3(17) . . . . ?
O22 C180 C181 C182 -23(4) . . . . ?
C176 O22 C179 C178 7.8(18) . . . . ?
C176 C177 C178 C179 -30.6(17) . . . . ?
C177 C178 C179 O22 13.8(18) . . . . ?
C179 O22 C176 C177 -29.4(18) . . . . ?
C184 C185 C186 C187 -11.1(19) . . . . ?
C185 C184 O23 C187 -12.2(18) . . . . ?
C185 C186 C187 O23 4.7(18) . . . . ?
C186 C187 O23 C184 4.4(16) . . . . ?
O23 C184 C185 C186 14(2) . . . . ?
C192 C193 C194 C195 45.7(15) . . . . ?
C193 C192 O24 C195 21.7(17) . . . . ?
C193 C194 C195 O24 -34.2(18) . . . . ?
C194 C195 O24 C192 10.7(19) . . . . ?
O24 C192 C193 C194 -39.9(15) . . . . ?
C200 C201 C202 C203 27.9(19) . . . . ?
C201 C200 O25 C203 -1(2) . . . . ?
C201 C202 C203 O25 -30.3(19) . . . . ?
C202 C203 O25 C200 19.1(18) . . . . ?
O25 C200 C201 C202 -18(2) . . . . ?
C208 C209 C210 C211 -31(2) . . . . ?
C209 C208 O26 C211 -7(2) . . . . ?
C209 C210 C211 O26 27(2) . . . . ?
C210 C211 O26 C208 -13(2) . . . . ?
O26 C208 C209 C210 24(2) . . . . ?
C216 C217 C218 C219 -178.7(15) . . . . ?
C217 C218 C219 C220 -175.5(11) . . . . ?
C218 C219 C220 C221 -179.1(11) . . . . ?
C232 C233 C234 C235 17(3) . . . . ?
C233 C232 O28 C235 13(3) . . . . ?
C233 C234 C235 O28 -10(3) . . . . ?
C234 C235 O28 C232 -2(3) . . . . ?
O28 C232 C233 C234 -18(3) . . . . ?
C240 C241 C242 C243 -2(3) . . . . ?
C241 C240 O29 C243 -28(2) . . . . ?
C241 C242 C243 O29 -13(3) . . . . ?
C242 C243 O29 C240 26(2) . . . . ?
O29 C240 C241 C242 16(2) . . . . ?
C188 C189 C190 C191 9(3) . . . . ?
C189 C188 O23A C191 -15(3) . . . . ?
C189 C190 C191 O23A -19(3) . . . . ?
C190 C191 O23A C188 21(3) . . . . ?
O23A C188 C189 C190 3(3) . . . . ?
C196 C197 C198 C199 43.1(15) . . . . ?
C197 C196 O24A C199 5.7(17) . . . . ?
C197 C198 C199 O24A -41.3(14) . . . . ?
C198 C199 O24A C196 24.1(14) . . . . ?
O24A C196 C197 C198 -28.7(18) . . . . ?
C204 C205 C206 C207 -26(5) . . . . ?
C205 C204 O25A C207 -5(5) . . . . ?
C205 C206 C207 O25A 25(5) . . . . ?
C206 C207 O25A C204 -12(5) . . . . ?
O25A C204 C205 C206 20(5) . . . . ?
C212 C213 C214 C215 -34(4) . . . . ?
C213 C212 O26A C215 -3(7) . . . . ?
C213 C214 C215 O26A 32(5) . . . . ?
C214 C215 O26A C212 -19(6) . . . . ?
O26A C212 C213 C214 24(5) . . . . ?
C222 C223 C224 C225 109(5) . . . . ?
C223 C224 C225 C226 139(4) . . . . ?
C224 C225 C226 C227 -70(6) . . . . ?
C236 C237 C238 C239 17(6) . . . . ?
C237 C236 O28A C239 -9(8) . . . . ?
C237 C238 C239 O28A -23(5) . . . . ?
C238 C239 O28A C236 20(7) . . . . ?
O28A C236 C237 C238 -6(8) . . . . ?
C244 C245 C246 C247 15(4) . . . . ?
C245 C244 O29A C247 -13(5) . . . . ?
C245 C246 C247 O29A -21(4) . . . . ?
C246 C247 O29A C244 22(5) . . . . ?
O29A C244 C245 C246 -2(4) . . . . ?
C252 C253 C254 C255 -21(4) . . . . ?
C253 C252 O30A C255 2(4) . . . . ?
C253 C254 C255 O30A 23(4) . . . . ?
C254 C255 O30A C252 -17(4) . . . . ?
O30A C252 C253 C254 12(4) . . . . ?
C260 C261 C262 C263 22(6) . . . . ?
C261 C260 O31A C263 23(7) . . . . ?
C261 C262 C263 O31A -9(8) . . . . ?
C262 C263 O31A C260 -8(8) . . . . ?
O31A C260 C261 C262 -27(6) . . . . ?
C228 C229 C230 C231 -16(2) . . . . ?
C229 C228 O27 C231 13(3) . . . . ?
C229 C230 C231 O27 24(2) . . . . ?
C230 C231 O27 C228 -22.7(19) . . . . ?
O27 C228 C229 C230 3(3) . . . . ?
C248 C249 C250 C251 -14(4) . . . . ?
C249 C248 O30 C251 -27(3) . . . . ?
C249 C250 C251 O30 -1(4) . . . . ?
C250 C251 O30 C248 18(3) . . . . ?
O30 C248 C249 C250 25(3) . . . . ?
C256 C257 C258 C259 -19(4) . . . . ?
C257 C256 O31 C259 -26(4) . . . . ?
C257 C258 C259 O31 4(4) . . . . ?
C258 C259 O31 C256 14(4) . . . . ?
O31 C256 C257 C258 27(3) . . . . ?
C149 C117 O10 Yb1 156.5(7) . . . 2_656 ?
C150 C137 O14 Yb2 -179.0(6) . . . . ?
C172 O21 C175 C174 2(5) . . . . ?
C172 C173 C174 C175 27(4) . . . . ?
C173 C174 C175 O21 -19(5) . . . . ?
C175 O21 C172 C173 15(4) . . . . ?
C180 O22 C183 C182 22(3) . . . . ?
C180 C181 C182 C183 34(3) . . . . ?
C181 C182 C183 O22 -34(3) . . . . ?
C183 O22 C180 C181 2(4) . . . . ?

loop_
_smtbx_masks_void_nr
_smtbx_masks_void_average_x
_smtbx_masks_void_average_y
_smtbx_masks_void_average_z
_smtbx_masks_void_volume
_smtbx_masks_void_count_electrons
_smtbx_masks_void_content
1 0.000 0.507 0.000 964.6 48.0 '1.2 C4H8O'
2 0.118 0.797 0.827 9.4 0.0 ?
3 0.500 0.007 1.000 964.6 48.0 '1.2 C4H8O'
4 0.382 0.297 0.173 9.4 0.0 ?
5 0.618 0.297 0.827 9.4 0.0 ?
6 0.882 0.797 0.173 9.4 0.0 ?
